data_7200693
loop_
_publ_author_name
'Li, YunGao'
'Xu, Lin'
'Gao, GuangGang'
'Jiang, Ning'
'Liu, Hong'
'Li, FengYan'
'Yang, YanYan'

_publ_section_title
;
 New fabrication of lanthanide complexes based on the polyoxometalate
 ligand of the [\a(1,4)-GeW10O38]12&#x2212; anion
;
_journal_issue 8
_journal_name_full CrystEngComm
_journal_page_first 1512
_journal_paper_doi 10.1039/b820269a
_journal_volume 11
_journal_year 2009
_chemical_formula_sum 'Dy4 Ge2 H84 Na12 O118 W20'
_chemical_formula_weight 6720.55
_chemical_name_systematic
;
?
;
_space_group_IT_number 14
_symmetry_cell_setting monoclinic
_symmetry_space_group_name_Hall '-P 2yn'
_symmetry_space_group_name_H-M 'P 1 21/n 1'
_atom_sites_solution_hydrogens none
_atom_sites_solution_primary direct
_atom_sites_solution_secondary difmap
_audit_creation_method SHELXL-97
_cell_angle_alpha 90.00
_cell_angle_beta 114.1030(10)
_cell_angle_gamma 90.00
_cell_formula_units_Z 4
_cell_length_a 21.7005(9)
_cell_length_b 22.9409(9)
_cell_length_c 24.4777(9)
_cell_measurement_temperature 296(2)
_cell_measurement_theta_max 25.03
_cell_measurement_theta_min 1.54
_cell_volume 11123.3(8)
_computing_cell_refinement 'SMART (Bruker, 2002)'
_computing_data_collection 'SMART (Bruker, 2002)'
_computing_data_reduction 'SAINT (Bruker, 2002)'
_computing_molecular_graphics 'DIAMOND (Brandenburg, 1999)'
_computing_publication_material SHELXTL
_computing_structure_refinement 'SHELXL-97 (Sheldrick, 1997)'
_computing_structure_solution 'SHELXS-97 (Sheldrick, 1990)'
_diffrn_ambient_temperature 296(2)
_diffrn_measured_fraction_theta_full 0.998
_diffrn_measured_fraction_theta_max 0.998
_diffrn_measurement_device_type 'Smart CCD Apex II'
_diffrn_measurement_method 'omega and phi'
_diffrn_radiation_monochromator graphite
_diffrn_radiation_source 'fine-focus sealed tube'
_diffrn_radiation_type MoK\a
_diffrn_radiation_wavelength 0.71073
_diffrn_reflns_av_R_equivalents 0.0814
_diffrn_reflns_av_sigmaI/netI 0.0899
_diffrn_reflns_limit_h_max 25
_diffrn_reflns_limit_h_min -25
_diffrn_reflns_limit_k_max 17
_diffrn_reflns_limit_k_min -27
_diffrn_reflns_limit_l_max 26
_diffrn_reflns_limit_l_min -29
_diffrn_reflns_number 56033
_diffrn_reflns_theta_full 25.00
_diffrn_reflns_theta_max 25.00
_diffrn_reflns_theta_min 1.06
_exptl_absorpt_coefficient_mu 23.918
_exptl_absorpt_correction_T_max 0.103
_exptl_absorpt_correction_T_min 0.046
_exptl_absorpt_correction_type multi-scan
_exptl_absorpt_process_details '(SADABS; Bruker, 2002)'
_exptl_crystal_colour Colorless
_exptl_crystal_density_diffrn 4.013
_exptl_crystal_density_method 'not measured'
_exptl_crystal_description needle
_exptl_crystal_F_000 11122.0
_exptl_crystal_size_max 0.205
_exptl_crystal_size_mid 0.119
_exptl_crystal_size_min 0.095
_refine_diff_density_max 3.456
_refine_diff_density_min -2.471
_refine_diff_density_rms 0.606
_refine_ls_extinction_coef 0.000072(4)
_refine_ls_extinction_expression Fc^*^=kFc[1+0.001xFc^2^\l^3^/sin(2\q)]^-1/4^
_refine_ls_extinction_method SHELXL
_refine_ls_goodness_of_fit_ref 1.011
_refine_ls_hydrogen_treatment constr
_refine_ls_matrix_type full
_refine_ls_number_parameters 1146
_refine_ls_number_reflns 19545
_refine_ls_number_restraints 0
_refine_ls_restrained_S_all 1.011
_refine_ls_R_factor_all 0.0954
_refine_ls_R_factor_gt 0.0524
_refine_ls_shift/su_max 0.001
_refine_ls_shift/su_mean 0.000
_refine_ls_structure_factor_coef Fsqd
_refine_ls_weighting_details 'calc w=1/[\s^2^(Fo^2^)+(0.0766P)^2^+0.0000P] where P=(Fo^2^+2Fc^2^)/3'
_refine_ls_weighting_scheme calc
_refine_ls_wR_factor_gt 0.1268
_refine_ls_wR_factor_ref 0.1568
_reflns_number_gt 12611
_reflns_number_total 19582
_reflns_threshold_expression >2sigma(I)
_cod_data_source_file b820269a.txt
_cod_data_source_block 2
_cod_original_sg_symbol_H-M 'P 21/n'
_cod_database_code 7200693

loop_
_symmetry_equiv_pos_as_xyz
'x, y, z'
'-x+1/2, y+1/2, -z+1/2'
'-x, -y, -z'
'x-1/2, -y-1/2, z-1/2'

loop_
_atom_site_label
_atom_site_type_symbol
_atom_site_fract_x
_atom_site_fract_y
_atom_site_fract_z
_atom_site_U_iso_or_equiv
_atom_site_adp_type
_atom_site_occupancy
_atom_site_symmetry_multiplicity
_atom_site_calc_flag
_atom_site_refinement_flags
_atom_site_disorder_assembly
_atom_site_disorder_group
Ge1 Ge 0.28185(11) 0.18567(10) 0.36475(10) 0.0172(5) Uani 1 1 d . . .
Ge2 Ge 0.16298(11) 0.18421(9) 0.65516(9) 0.0141(5) Uani 1 1 d . . .
W1 W 0.13654(4) 0.08385(4) 0.53719(4) 0.0152(2) Uani 1 1 d . . .
W2 W 0.30151(4) 0.08008(4) 0.47736(4) 0.0183(2) Uani 1 1 d . . .
W3 W 0.26081(4) 0.28287(4) 0.61123(4) 0.0175(2) Uani 1 1 d . . .
W4 W 0.19265(5) 0.28623(4) 0.41509(4) 0.0199(2) Uani 1 1 d . . .
W5 W -0.00234(4) 0.13662(4) 0.55278(4) 0.0186(2) Uani 1 1 d . . .
W6 W 0.11867(5) 0.24220(4) 0.26944(4) 0.0226(2) Uani 1 1 d . . .
W7 W 0.21329(5) 0.03795(4) 0.69621(4) 0.0188(2) Uani 1 1 d . . .
W8 W 0.07308(5) 0.08365(4) 0.71331(4) 0.0200(2) Uani 1 1 d . . .
W9 W 0.44345(5) 0.12709(4) 0.46249(4) 0.0250(2) Uani 1 1 d . . .
W10 W 0.34877(5) 0.32859(4) 0.39953(4) 0.0233(2) Uani 1 1 d . . .
W11 W 0.22103(5) 0.04459(4) 0.31576(4) 0.0216(2) Uani 1 1 d . . .
W12 W 0.27574(5) 0.29280(4) 0.25205(4) 0.0267(2) Uani 1 1 d . . .
W13 W 0.36303(5) 0.08431(4) 0.29916(4) 0.0266(2) Uani 1 1 d . . .
W14 W 0.21240(5) 0.14202(4) 0.20902(4) 0.0264(2) Uani 1 1 d . . .
W15 W 0.42711(5) 0.23532(4) 0.34179(4) 0.0272(2) Uani 1 1 d . . .
W16 W 0.02057(5) 0.23910(4) 0.67970(4) 0.0209(2) Uani 1 1 d . . .
W17 W 0.10651(5) 0.33085(4) 0.62858(4) 0.0197(2) Uani 1 1 d . . .
W18 W 0.32924(5) 0.23036(4) 0.75425(4) 0.0195(2) Uani 1 1 d . . .
W19 W 0.22681(5) 0.13199(4) 0.80743(4) 0.0214(2) Uani 1 1 d . . .
W20 W 0.17477(5) 0.28695(4) 0.77392(4) 0.0213(2) Uani 1 1 d . . .
Dy1 Dy 0.08366(5) 0.22921(4) 0.49153(4) 0.0180(2) Uani 1 1 d . . .
Dy2 Dy 0.11871(5) 0.14417(5) 0.38199(4) 0.0185(2) Uani 1 1 d . . .
Dy3 Dy 0.32345(5) 0.13605(5) 0.63636(4) 0.0183(2) Uani 1 1 d . . .
Dy4 Dy 0.36643(5) 0.22085(5) 0.53149(5) 0.0207(2) Uani 1 1 d . . .
Na1 Na 0.2685(5) 0.3799(4) 0.7287(4) 0.032(2) Uani 1 1 d . . .
Na2 Na -0.1420(6) 0.3080(5) 0.6932(5) 0.053(3) Uani 1 1 d . . .
Na3 Na 0.5827(6) 0.3136(5) 0.3265(5) 0.055(3) Uani 1 1 d . . .
Na4 Na 0.1881(7) -0.1049(5) 0.3616(5) 0.059(3) Uani 1 1 d . . .
Na5 Na 0.1497(7) -0.0638(6) 0.5735(6) 0.069(4) Uani 1 1 d . . .
Na6 Na -0.0385(10) 0.0417(8) 0.4120(8) 0.111(6) Uiso 1 1 d . . .
Na7 Na 0.0050(9) 0.3419(7) 0.3185(7) 0.100(5) Uiso 1 1 d . . .
Na8 Na 0.4435(10) 0.3273(9) 0.7026(8) 0.122(6) Uiso 1 1 d . . .
Na9 Na 0.3938(14) -0.0336(12) 0.4107(11) 0.175(10) Uiso 1 1 d . . .
Na10 Na -0.0708(9) 0.0482(7) 0.7766(7) 0.103(6) Uani 1 1 d . . .
Na11 Na 0.2821(16) -0.1651(13) 0.5011(15) 0.095(10) Uani 0.50 1 d P . .
Na12 Na 0.2519(18) 0.4490(11) 0.5680(12) 0.088(10) Uani 0.50 1 d P . .
Na13 Na 0.1770(18) 0.3886(15) 0.3003(15) 0.103(11) Uiso 0.50 1 d P . .
O1 O 0.2027(7) 0.2093(7) 0.3576(6) 0.020(3) Uani 1 1 d . . .
O2 O 0.3959(8) 0.1653(6) 0.2992(6) 0.025(4) Uiso 1 1 d . . .
O3 O 0.3985(8) 0.0680(7) 0.4858(7) 0.028(4) Uani 1 1 d . . .
O4 O 0.2722(7) 0.1301(7) 0.3123(6) 0.026(4) Uani 1 1 d . . .
O5 O 0.1544(7) 0.0426(6) 0.6162(6) 0.018(3) Uani 1 1 d . . .
O6 O 0.0306(7) 0.0922(6) 0.6318(6) 0.019(3) Uani 1 1 d . . .
O7 O 0.0402(7) 0.0768(6) 0.5280(6) 0.021(3) Uani 1 1 d . . .
O8 O 0.1281(7) 0.2363(6) 0.4212(6) 0.016(3) Uani 1 1 d . . .
O9 O 0.4034(8) 0.0873(6) 0.3802(7) 0.031(4) Uani 1 1 d . . .
O10 O 0.2638(7) 0.2565(6) 0.4746(6) 0.018(3) Uiso 1 1 d . . .
O11 O 0.2588(9) 0.2140(7) 0.2192(6) 0.035(5) Uani 1 1 d . . .
O12 O 0.1277(7) 0.0221(6) 0.7113(6) 0.021(3) Uani 1 1 d . . .
O13 O 0.3358(7) 0.1286(6) 0.5441(6) 0.020(3) Uani 1 1 d . . .
O14 O 0.2968(8) 0.1082(7) 0.2176(7) 0.030(4) Uiso 1 1 d . . .
O15 O 0.4583(8) 0.1757(7) 0.5259(7) 0.028(4) Uani 1 1 d . . .
O16 O 0.3691(8) 0.2743(7) 0.2684(7) 0.031(4) Uiso 1 1 d . . .
O17 O 0.2206(7) 0.1084(6) 0.5705(6) 0.018(3) Uani 1 1 d . . .
O18 O 0.0688(7) 0.1921(6) 0.2922(6) 0.023(4) Uiso 1 1 d . . .
O19 O 0.2816(8) 0.0746(7) 0.6885(6) 0.024(4) Uani 1 1 d . . .
O20 O 0.1518(7) 0.1817(7) 0.2312(6) 0.024(4) Uani 1 1 d . . .
O21 O 0.2799(8) 0.0451(6) 0.3941(6) 0.025(4) Uiso 1 1 d . . .
O22 O 0.3223(8) 0.2425(7) 0.3447(7) 0.031(4) Uiso 1 1 d . . .
O23 O 0.3047(8) 0.0224(7) 0.2987(6) 0.026(4) Uiso 1 1 d . . .
O24 O -0.0123(7) 0.1867(6) 0.4929(6) 0.022(4) Uani 1 1 d . . .
O25 O 0.4497(8) 0.1918(7) 0.4126(6) 0.029(4) Uani 1 1 d . . .
O26 O 0.3820(8) 0.2863(6) 0.4659(6) 0.024(4) Uani 1 1 d . . .
O27 O 0.3329(7) 0.1581(7) 0.4363(6) 0.025(4) Uani 1 1 d . . .
O28 O 0.2599(8) 0.3260(6) 0.3886(6) 0.025(4) Uani 1 1 d . . .
O29 O 0.1282(7) 0.3010(6) 0.3274(6) 0.023(4) Uiso 1 1 d . . .
O30 O 0.2940(9) 0.0150(7) 0.5096(7) 0.037(4) Uani 1 1 d . . .
O31 O 0.2575(9) 0.3333(7) 0.1882(7) 0.036(4) Uani 1 1 d . . .
O32 O 0.1876(8) 0.2586(6) 0.5496(6) 0.024(4) Uani 1 1 d . . .
O33 O 0.1844(8) 0.0699(7) 0.2285(6) 0.025(4) Uani 1 1 d . . .
O34 O 0.2186(8) 0.1076(7) 0.4452(7) 0.026(4) Uani 1 1 d . . .
O35 O 0.4276(8) 0.3059(7) 0.3819(7) 0.030(4) Uani 1 1 d . . .
O36 O 0.2384(8) -0.0346(6) 0.7052(6) 0.024(4) Uani 1 1 d . . .
O37 O 0.1561(7) 0.0842(6) 0.3255(6) 0.020(3) Uani 1 1 d . . .
O38 O 0.1715(9) 0.3488(7) 0.4429(7) 0.033(4) Uani 1 1 d . . .
O39 O 0.1065(8) 0.1346(6) 0.4741(6) 0.023(4) Uani 1 1 d . . .
O40 O 0.2829(10) 0.3473(7) 0.5863(7) 0.041(5) Uani 1 1 d . . .
O41 O 0.1693(9) 0.1392(7) 0.1307(6) 0.034(4) Uani 1 1 d . . .
O42 O 0.3106(8) 0.3509(7) 0.3089(7) 0.030(4) Uani 1 1 d . . .
O43 O 0.0552(8) 0.2748(7) 0.2085(7) 0.031(4) Uiso 1 1 d . . .
O44 O 0.1913(8) -0.0273(7) 0.3009(6) 0.030(4) Uani 1 1 d . . .
O45 O -0.0852(7) 0.1127(7) 0.5272(6) 0.028(4) Uani 1 1 d . . .
O46 O 0.1964(8) 0.2869(7) 0.2597(7) 0.036(4) Uani 1 1 d . . .
O47 O 0.4206(9) 0.0456(8) 0.2802(7) 0.039(5) Uani 1 1 d . . .
O48 O 0.5224(8) 0.0978(7) 0.4842(8) 0.038(4) Uani 1 1 d . . .
O49 O 0.5029(8) 0.2426(8) 0.3378(8) 0.038(5) Uani 1 1 d . . .
O50 O 0.0133(8) 0.0472(8) 0.7299(7) 0.035(4) Uani 1 1 d . . .
O51 O 0.1392(7) 0.0188(6) 0.5028(6) 0.023(3) Uiso 1 1 d . . .
O52 O 0.3725(8) 0.3990(7) 0.4236(7) 0.033(4) Uani 1 1 d . . .
O53 O 0.0782(7) 0.2717(6) 0.7553(6) 0.017(3) Uani 1 1 d . . .
O54 O 0.2922(7) 0.1693(6) 0.7868(6) 0.019(3) Uiso 1 1 d . . .
O55 O 0.0719(8) 0.2934(6) 0.5605(6) 0.025(4) Uani 1 1 d . . .
O56 O 0.1878(8) 0.2052(6) 0.8027(6) 0.023(4) Uani 1 1 d . . .
O57 O 0.0253(7) 0.3111(6) 0.6442(6) 0.018(3) Uani 1 1 d . . .
O58 O 0.3241(7) 0.2892(6) 0.7010(6) 0.016(3) Uiso 1 1 d . . .
O59 O -0.0564(8) 0.2503(7) 0.6819(7) 0.027(4) Uani 1 1 d . . .
O60 O 0.1261(8) 0.2429(6) 0.6771(6) 0.023(4) Uani 1 1 d . . .
O61 O 0.1673(7) 0.1260(6) 0.7041(6) 0.018(3) Uiso 1 1 d . . .
O62 O 0.2690(8) 0.1244(7) 0.8836(6) 0.031(4) Uani 1 1 d . . .
O63 O 0.1962(7) 0.3241(6) 0.6408(6) 0.022(4) Uani 1 1 d . . .
O64 O 0.2501(7) 0.0596(6) 0.7829(6) 0.022(3) Uiso 1 1 d . . .
O65 O 0.0901(8) 0.4043(6) 0.6090(8) 0.033(4) Uani 1 1 d . . .
O66 O 0.1411(8) 0.1016(7) 0.7956(6) 0.027(4) Uani 1 1 d . . .
O67 O -0.0047(8) 0.1990(7) 0.6063(6) 0.031(4) Uani 1 1 d . . .
O68 O 0.1093(7) 0.1635(6) 0.5819(6) 0.013(3) Uiso 1 1 d . . .
O69 O 0.2446(7) 0.2039(6) 0.6643(6) 0.017(3) Uani 1 1 d . . .
O70 O 0.3765(7) 0.1806(6) 0.7298(6) 0.020(3) Uani 1 1 d . . .
O71 O 0.3934(8) 0.2566(7) 0.8172(6) 0.026(4) Uani 1 1 d . . .
O72 O 0.1473(8) 0.3485(6) 0.7184(7) 0.027(4) Uani 1 1 d . . .
O73 O 0.2552(8) 0.2778(6) 0.7677(6) 0.026(4) Uani 1 1 d . . .
O74 O 0.1982(8) 0.3230(7) 0.8417(7) 0.033(4) Uani 1 1 d . . .
O75 O 0.3210(7) 0.2296(6) 0.6024(6) 0.018(3) Uiso 1 1 d . . .
O76 O 0.0447(7) 0.1642(6) 0.7180(6) 0.019(3) Uiso 1 1 d . . .
OW1 O 0.2935(14) -0.0874(10) 0.4385(11) 0.090(9) Uani 1 1 d . . .
OW2 O 0.1655(13) -0.1783(11) 0.4190(11) 0.084(8) Uiso 1 1 d . . .
OW3 O 0.0912(10) -0.1350(8) 0.2808(10) 0.059(6) Uani 1 1 d . . .
OW4 O 0.2577(14) -0.0760(12) 0.5673(12) 0.097(9) Uiso 1 1 d . . .
OW5 O 0.1445(16) -0.1596(13) 0.6071(13) 0.114(10) Uiso 1 1 d . . .
OW6 O 0.2289(12) 0.4555(10) 0.6518(10) 0.078(7) Uiso 1 1 d . . .
OW7 O 0.3793(13) 0.4078(11) 0.7654(17) 0.154(16) Uani 1 1 d . . .
OW8 O 0.647(2) 0.303(2) 0.4236(17) 0.066(13) Uani 0.50 1 d P . .
OW9 O -0.0357(14) -0.0581(12) 0.7838(12) 0.103(9) Uani 1 1 d . . .
OW10 O 0.0162(9) 0.3057(7) 0.4321(7) 0.041(5) Uani 1 1 d . . .
OW11 O 0.4396(9) 0.2903(7) 0.5945(7) 0.040(5) Uani 1 1 d . . .
OW12 O 0.0116(12) 0.1141(11) 0.8557(10) 0.079(7) Uani 1 1 d . . .
OW13 O 0.241(2) 0.453(2) 0.2971(19) 0.076(14) Uiso 0.50 1 d P . .
OW14 O 0.3654(16) -0.0460(11) 0.7027(17) 0.142(14) Uani 1 1 d . . .
OW15 O -0.312(3) 0.2273(16) 0.5677(19) 0.075(15) Uani 0.50 1 d P . .
OW16 O -0.1028(16) 0.4330(14) 0.3165(13) 0.119(10) Uiso 1 1 d . . .
OW17 O 0.150(2) 0.4262(18) 0.5204(18) 0.061(12) Uiso 0.50 1 d P . .
OW18 O 0.585(2) 0.1956(18) 0.6052(18) 0.174(16) Uiso 1 1 d . . .
OW19 O 0.766(2) 0.2326(19) 0.4571(18) 0.185(17) Uiso 1 1 d . . .
OW21 O 0.1277(12) -0.0375(8) 0.3990(9) 0.064(7) Uani 1 1 d . . .
OW22 O 0.0025(8) 0.1767(7) 0.3791(7) 0.035(4) Uiso 1 1 d . . .
OW23 O -0.209(2) 0.3090(18) 0.5937(17) 0.174(16) Uiso 1 1 d . . .
OW24 O -0.1094(18) 0.0172(14) 0.8475(17) 0.154(15) Uani 1 1 d . . .
OW25 O 0.0467(9) 0.0607(8) 0.3562(7) 0.040(5) Uani 1 1 d . . .
OW26 O 0.0396(14) 0.3733(11) 0.8017(16) 0.117(11) Uani 1 1 d . . .
OW27 O 0.4406(8) 0.1668(8) 0.6405(7) 0.038(4) Uani 1 1 d . . .
OW28 O 0.3890(9) 0.0495(8) 0.6566(9) 0.051(5) Uani 1 1 d . . .
OW29 O 0.358(3) 0.492(2) 0.635(2) 0.088(16) Uiso 0.50 1 d P . .
OW30 O 0.382(2) -0.167(2) 0.560(2) 0.077(14) Uiso 0.50 1 d P . .
OW32 O 0.143(4) 0.452(3) 0.373(3) 0.14(3) Uiso 0.50 1 d P . .
OW33 O 0.070(2) 0.6151(19) 0.3280(19) 0.068(13) Uiso 0.50 1 d P . .
OW34 O 0.231(3) 0.534(2) 0.387(2) 0.19(2) Uiso 0.75 1 d P . .
OW68 O 0.209(3) 0.547(2) 0.515(2) 0.093(17) Uiso 0.50 1 d P . .
OW69 O 0.294(2) 0.433(2) 0.5003(18) 0.192(18) Uiso 1 1 d . . .
OW81 O -0.026(6) -0.137(5) 0.937(5) 0.11(4) Uiso 0.25 1 d P . .
OW82 O 0.330(7) 0.531(6) 0.432(6) 0.14(5) Uiso 0.25 1 d P . .

loop_
_atom_site_aniso_label
_atom_site_aniso_U_11
_atom_site_aniso_U_22
_atom_site_aniso_U_33
_atom_site_aniso_U_23
_atom_site_aniso_U_13
_atom_site_aniso_U_12
Ge1 0.0172(12) 0.0193(12) 0.0194(12) -0.0035(9) 0.0118(10) -0.0027(10)
Ge2 0.0165(12) 0.0133(11) 0.0149(11) -0.0009(9) 0.0091(9) -0.0021(9)
W1 0.0165(5) 0.0144(5) 0.0173(4) -0.0005(3) 0.0095(4) -0.0004(4)
W2 0.0175(5) 0.0200(5) 0.0197(5) -0.0017(4) 0.0100(4) 0.0003(4)
W3 0.0187(5) 0.0166(5) 0.0208(5) -0.0016(4) 0.0119(4) -0.0016(4)
W4 0.0218(5) 0.0191(5) 0.0233(5) -0.0001(4) 0.0136(4) -0.0017(4)
W5 0.0168(5) 0.0205(5) 0.0220(5) -0.0014(4) 0.0114(4) -0.0020(4)
W6 0.0220(5) 0.0280(5) 0.0186(5) 0.0052(4) 0.0089(4) -0.0006(4)
W7 0.0232(5) 0.0157(5) 0.0193(5) 0.0028(4) 0.0106(4) 0.0010(4)
W8 0.0258(5) 0.0176(5) 0.0229(5) 0.0002(4) 0.0165(4) -0.0033(4)
W9 0.0180(5) 0.0335(6) 0.0280(5) -0.0044(4) 0.0139(4) 0.0000(4)
W10 0.0270(5) 0.0231(5) 0.0267(5) -0.0034(4) 0.0178(4) -0.0077(4)
W11 0.0258(5) 0.0212(5) 0.0228(5) -0.0058(4) 0.0151(4) -0.0060(4)
W12 0.0339(6) 0.0285(6) 0.0247(5) 0.0007(4) 0.0192(5) -0.0078(5)
W13 0.0300(6) 0.0288(6) 0.0304(5) -0.0078(4) 0.0219(5) -0.0048(4)
W14 0.0326(6) 0.0302(6) 0.0211(5) -0.0047(4) 0.0157(4) -0.0091(5)
W15 0.0262(6) 0.0313(6) 0.0335(6) -0.0056(4) 0.0216(5) -0.0085(4)
W16 0.0219(5) 0.0198(5) 0.0289(5) -0.0029(4) 0.0182(4) -0.0013(4)
W17 0.0226(5) 0.0155(5) 0.0261(5) -0.0003(4) 0.0152(4) 0.0016(4)
W18 0.0188(5) 0.0217(5) 0.0186(5) -0.0032(4) 0.0081(4) -0.0030(4)
W19 0.0279(5) 0.0203(5) 0.0183(5) -0.0001(4) 0.0117(4) -0.0019(4)
W20 0.0267(5) 0.0185(5) 0.0248(5) -0.0050(4) 0.0168(4) -0.0027(4)
Dy1 0.0187(6) 0.0189(6) 0.0204(5) 0.0016(4) 0.0120(5) 0.0022(4)
Dy2 0.0186(6) 0.0212(6) 0.0178(5) -0.0004(4) 0.0096(4) -0.0012(4)
Dy3 0.0178(6) 0.0194(6) 0.0189(5) -0.0007(4) 0.0087(4) -0.0011(4)
Dy4 0.0192(6) 0.0248(6) 0.0220(6) -0.0033(4) 0.0124(5) -0.0032(5)
Na1 0.041(6) 0.022(5) 0.037(5) -0.008(4) 0.019(5) -0.004(4)
Na2 0.058(8) 0.058(8) 0.058(7) -0.002(6) 0.039(7) 0.008(6)
Na3 0.043(7) 0.062(8) 0.069(8) 0.012(6) 0.030(6) -0.005(6)
Na4 0.093(10) 0.038(7) 0.071(8) -0.010(6) 0.057(8) -0.008(7)
Na5 0.073(10) 0.058(8) 0.073(9) -0.003(7) 0.025(8) -0.004(7)
Na10 0.126(15) 0.087(12) 0.106(12) -0.013(10) 0.059(12) -0.044(11)
Na11 0.09(2) 0.07(2) 0.13(3) 0.017(19) 0.05(2) -0.016(17)
Na12 0.15(3) 0.043(16) 0.070(18) -0.011(13) 0.04(2) -0.001(17)
O1 0.012(8) 0.041(10) 0.011(7) 0.008(6) 0.009(6) 0.001(7)
O3 0.034(10) 0.032(10) 0.026(9) 0.005(7) 0.020(8) 0.002(8)
O4 0.019(9) 0.035(10) 0.030(9) -0.017(7) 0.016(7) -0.006(7)
O5 0.016(8) 0.019(8) 0.018(8) 0.003(6) 0.005(6) -0.009(6)
O6 0.013(8) 0.014(8) 0.032(9) -0.009(6) 0.011(7) -0.007(6)
O7 0.020(8) 0.026(9) 0.013(7) -0.007(6) 0.003(7) 0.004(7)
O8 0.014(8) 0.016(8) 0.017(7) 0.002(6) 0.003(6) -0.007(6)
O9 0.032(10) 0.020(9) 0.047(10) -0.018(8) 0.021(9) -0.007(7)
O11 0.051(12) 0.031(10) 0.016(8) 0.002(7) 0.006(8) -0.030(9)
O12 0.021(9) 0.011(8) 0.037(9) 0.000(7) 0.017(7) -0.007(6)
O13 0.021(8) 0.022(8) 0.022(8) -0.006(6) 0.014(7) 0.008(7)
O15 0.019(9) 0.033(10) 0.035(9) -0.007(7) 0.013(8) 0.004(7)
O17 0.014(8) 0.022(8) 0.016(7) 0.003(6) 0.003(6) -0.002(6)
O19 0.025(9) 0.034(10) 0.009(7) -0.001(6) 0.002(7) -0.004(7)
O20 0.023(9) 0.033(9) 0.015(8) 0.001(7) 0.006(7) -0.011(7)
O24 0.023(9) 0.029(9) 0.016(8) -0.008(7) 0.010(7) -0.001(7)
O25 0.027(9) 0.036(10) 0.027(9) -0.024(7) 0.014(8) -0.014(8)
O26 0.027(9) 0.019(8) 0.027(8) 0.005(7) 0.011(7) -0.014(7)
O27 0.024(9) 0.039(10) 0.020(8) -0.017(7) 0.016(7) -0.015(8)
O28 0.035(10) 0.021(9) 0.031(9) -0.009(7) 0.027(8) -0.011(7)
O30 0.050(12) 0.021(9) 0.043(10) 0.002(8) 0.024(9) 0.006(8)
O31 0.055(12) 0.035(10) 0.024(9) 0.012(8) 0.024(9) -0.003(9)
O32 0.027(9) 0.024(9) 0.029(9) -0.004(7) 0.020(8) -0.004(7)
O33 0.026(9) 0.029(9) 0.022(8) -0.013(7) 0.011(7) -0.017(7)
O34 0.025(9) 0.026(9) 0.032(9) -0.001(7) 0.016(8) 0.000(7)
O35 0.035(10) 0.024(9) 0.032(9) -0.007(7) 0.015(8) -0.010(8)
O36 0.040(10) 0.014(8) 0.021(8) 0.005(6) 0.014(8) 0.002(7)
O37 0.016(8) 0.031(9) 0.012(7) -0.008(6) 0.005(6) -0.007(7)
O38 0.040(11) 0.015(9) 0.050(11) 0.002(8) 0.023(9) 0.004(8)
O39 0.033(10) 0.016(8) 0.035(9) 0.001(7) 0.030(8) -0.007(7)
O40 0.060(13) 0.032(10) 0.043(11) 0.007(8) 0.033(10) -0.001(9)
O41 0.054(12) 0.030(10) 0.020(8) 0.000(7) 0.017(8) -0.005(9)
O42 0.016(9) 0.035(10) 0.034(9) 0.003(8) 0.008(7) -0.007(7)
O44 0.041(11) 0.028(9) 0.022(8) -0.008(7) 0.013(8) -0.007(8)
O45 0.009(8) 0.050(11) 0.022(8) -0.008(8) 0.002(7) -0.014(7)
O46 0.031(10) 0.037(10) 0.035(10) 0.005(8) 0.009(8) -0.010(8)
O47 0.051(12) 0.041(11) 0.048(11) -0.006(9) 0.043(10) -0.004(9)
O48 0.014(9) 0.043(11) 0.057(12) -0.009(9) 0.016(9) -0.007(8)
O49 0.024(10) 0.046(11) 0.058(12) -0.027(9) 0.030(9) -0.011(8)
O50 0.031(10) 0.044(11) 0.036(10) -0.002(8) 0.022(8) -0.003(8)
O52 0.036(10) 0.023(9) 0.046(10) -0.010(8) 0.023(9) -0.010(8)
O53 0.019(8) 0.020(8) 0.018(7) -0.002(6) 0.012(7) 0.001(6)
O55 0.037(10) 0.022(9) 0.026(8) -0.001(7) 0.022(8) 0.010(7)
O56 0.026(9) 0.026(9) 0.018(8) -0.016(7) 0.008(7) -0.009(7)
O57 0.017(8) 0.025(9) 0.015(7) 0.006(6) 0.008(6) 0.007(7)
O59 0.030(10) 0.029(9) 0.032(9) 0.008(7) 0.023(8) -0.006(7)
O60 0.026(9) 0.014(8) 0.035(9) -0.004(7) 0.019(8) -0.002(7)
O62 0.042(11) 0.030(10) 0.024(9) 0.000(7) 0.016(8) -0.008(8)
O63 0.027(9) 0.013(8) 0.020(8) 0.006(6) 0.004(7) -0.006(7)
O65 0.036(10) 0.012(8) 0.060(11) -0.003(8) 0.028(9) 0.010(7)
O66 0.038(10) 0.029(9) 0.025(8) -0.010(7) 0.025(8) -0.003(8)
O67 0.038(11) 0.035(10) 0.024(9) -0.012(7) 0.016(8) -0.016(8)
O69 0.018(8) 0.018(8) 0.017(7) -0.002(6) 0.006(6) -0.009(6)
O70 0.014(8) 0.030(9) 0.014(7) -0.001(6) 0.006(6) 0.005(7)
O71 0.020(9) 0.040(10) 0.017(8) -0.002(7) 0.007(7) -0.005(7)
O72 0.040(10) 0.020(9) 0.034(9) -0.007(7) 0.029(8) -0.005(7)
O73 0.033(10) 0.024(9) 0.029(9) -0.004(7) 0.022(8) -0.009(7)
O74 0.041(11) 0.034(10) 0.036(9) -0.016(8) 0.027(9) -0.015(8)
OW1 0.11(2) 0.061(16) 0.082(17) -0.034(13) 0.028(16) -0.038(15)
OW3 0.054(14) 0.035(12) 0.111(18) -0.008(11) 0.059(14) 0.001(10)
OW7 0.061(18) 0.059(17) 0.30(4) -0.09(2) 0.03(2) 0.006(14)
OW8 0.05(3) 0.09(3) 0.05(2) 0.01(2) 0.01(2) -0.01(2)
OW9 0.09(2) 0.09(2) 0.12(2) -0.058(18) 0.046(19) -0.009(17)
OW10 0.039(11) 0.033(10) 0.044(11) 0.011(8) 0.008(9) 0.020(9)
OW11 0.055(12) 0.028(10) 0.046(11) -0.030(8) 0.031(10) -0.034(9)
OW12 0.068(17) 0.082(18) 0.093(18) -0.030(14) 0.039(15) -0.007(14)
OW14 0.15(3) 0.062(18) 0.30(4) 0.06(2) 0.18(3) 0.009(19)
OW15 0.13(5) 0.02(2) 0.07(3) 0.01(2) 0.04(3) 0.01(3)
OW21 0.11(2) 0.025(11) 0.082(15) -0.004(10) 0.061(15) -0.017(12)
OW24 0.16(3) 0.13(3) 0.22(4) -0.12(3) 0.12(3) -0.08(2)
OW25 0.039(11) 0.048(12) 0.036(10) -0.005(9) 0.019(9) 0.001(9)
OW26 0.09(2) 0.063(18) 0.24(4) -0.02(2) 0.11(2) -0.001(15)
OW27 0.030(10) 0.048(12) 0.033(10) -0.019(8) 0.011(8) -0.002(9)
OW28 0.038(12) 0.035(11) 0.090(15) 0.020(10) 0.036(11) 0.021(9)

loop_
_atom_type_symbol
_atom_type_description
_atom_type_scat_dispersion_real
_atom_type_scat_dispersion_imag
_atom_type_scat_source
Ge Ge 0.1547 1.8001 'International Tables Vol C Tables 4.2.6.8 and 6.1.1.4'
W W -0.8490 6.8722 'International Tables Vol C Tables 4.2.6.8 and 6.1.1.4'
Dy Dy -0.1892 4.4098 'International Tables Vol C Tables 4.2.6.8 and 6.1.1.4'
Na Na 0.0362 0.0249 'International Tables Vol C Tables 4.2.6.8 and 6.1.1.4'
O O 0.0106 0.0060 'International Tables Vol C Tables 4.2.6.8 and 6.1.1.4'

loop_
_geom_angle_atom_site_label_1
_geom_angle_atom_site_label_2
_geom_angle_atom_site_label_3
_geom_angle
_geom_angle_site_symmetry_1
_geom_angle_site_symmetry_3
_geom_angle_publ_flag
O1 Ge1 O22 109.1(7) . . ?
O1 Ge1 O4 109.5(7) . . ?
O22 Ge1 O4 105.0(7) . . ?
O1 Ge1 O27 113.9(6) . . ?
O22 Ge1 O27 111.2(7) . . ?
O4 Ge1 O27 107.7(7) . . ?
O69 Ge2 O60 109.0(7) . . ?
O69 Ge2 O68 114.4(6) . . ?
O60 Ge2 O68 108.8(7) . . ?
O69 Ge2 O61 109.7(7) . . ?
O60 Ge2 O61 106.0(7) . . ?
O68 Ge2 O61 108.5(6) . . ?
O51 W1 O17 105.5(7) . . ?
O51 W1 O39 102.1(6) . . ?
O17 W1 O39 97.6(6) . . ?
O51 W1 O7 96.6(6) . . ?
O17 W1 O7 155.5(6) . . ?
O39 W1 O7 87.8(6) . . ?
O51 W1 O5 91.7(6) . . ?
O17 W1 O5 87.1(6) . . ?
O39 W1 O5 163.5(6) . . ?
O7 W1 O5 81.7(5) . . ?
O51 W1 O68 166.9(6) . . ?
O17 W1 O68 86.9(6) . . ?
O39 W1 O68 79.9(5) . . ?
O7 W1 O68 70.4(5) . . ?
O5 W1 O68 84.6(5) . . ?
O51 W1 Na5 43.0(5) . . ?
O17 W1 Na5 103.4(5) . . ?
O39 W1 Na5 143.0(5) . . ?
O7 W1 Na5 85.6(5) . . ?
O5 W1 Na5 49.0(4) . . ?
O68 W1 Na5 130.8(4) . . ?
O51 W1 Dy1 136.7(5) . . ?
O17 W1 Dy1 89.2(5) . . ?
O39 W1 Dy1 34.8(4) . . ?
O7 W1 Dy1 81.6(4) . . ?
O5 W1 Dy1 130.1(4) . . ?
O68 W1 Dy1 45.5(3) . . ?
Na5 W1 Dy1 167.0(2) . . ?
O30 W2 O34 104.2(8) . . ?
O30 W2 O13 101.2(7) . . ?
O34 W2 O13 98.4(6) . . ?
O30 W2 O3 97.0(7) . . ?
O34 W2 O3 156.1(6) . . ?
O13 W2 O3 88.1(6) . . ?
O30 W2 O21 95.1(7) . . ?
O34 W2 O21 85.4(6) . . ?
O13 W2 O21 161.7(6) . . ?
O3 W2 O21 81.8(6) . . ?
O30 W2 O27 167.8(7) . . ?
O34 W2 O27 87.5(6) . . ?
O13 W2 O27 80.5(6) . . ?
O3 W2 O27 70.8(6) . . ?
O21 W2 O27 81.9(5) . . ?
O30 W2 Dy4 135.4(5) . . ?
O34 W2 Dy4 91.0(5) . . ?
O13 W2 Dy4 34.4(4) . . ?
O3 W2 Dy4 81.4(4) . . ?
O21 W2 Dy4 128.2(4) . . ?
O27 W2 Dy4 46.3(3) . . ?
O40 W3 O32 104.3(8) . . ?
O40 W3 O75 102.1(7) . . ?
O32 W3 O75 97.1(6) . . ?
O40 W3 O63 93.3(7) . . ?
O32 W3 O63 86.6(6) . . ?
O75 W3 O63 162.7(6) . . ?
O40 W3 O58 98.9(7) . . ?
O32 W3 O58 154.3(6) . . ?
O75 W3 O58 88.6(6) . . ?
O63 W3 O58 81.2(5) . . ?
O40 W3 O69 168.2(7) . . ?
O32 W3 O69 86.7(6) . . ?
O75 W3 O69 80.1(5) . . ?
O63 W3 O69 83.2(5) . . ?
O58 W3 O69 69.5(5) . . ?
O40 W3 Na1 79.9(6) . . ?
O32 W3 Na1 127.4(5) . . ?
O75 W3 Na1 134.0(4) . . ?
O63 W3 Na1 41.1(4) . . ?
O58 W3 Na1 46.5(4) . . ?
O69 W3 Na1 90.2(4) . . ?
O40 W3 Dy3 135.9(6) . . ?
O32 W3 Dy3 89.8(5) . . ?
O75 W3 Dy3 34.0(4) . . ?
O63 W3 Dy3 129.6(4) . . ?
O58 W3 Dy3 81.0(4) . . ?
O69 W3 Dy3 46.4(4) . . ?
Na1 W3 Dy3 123.68(15) . . ?
O38 W4 O10 106.1(7) . . ?
O38 W4 O8 98.6(7) . . ?
O10 W4 O8 97.4(6) . . ?
O38 W4 O28 95.3(7) . . ?
O10 W4 O28 86.4(6) . . ?
O8 W4 O28 163.9(6) . . ?
O38 W4 O29 95.6(7) . . ?
O10 W4 O29 156.4(6) . . ?
O8 W4 O29 88.4(6) . . ?
O28 W4 O29 82.2(6) . . ?
O38 W4 O1 167.2(6) . . ?
O10 W4 O1 86.6(6) . . ?
O8 W4 O1 80.9(5) . . ?
O28 W4 O1 83.7(5) . . ?
O29 W4 O1 71.6(5) . . ?
O38 W4 Na13 79.0(8) . . ?
O10 W4 Na13 132.2(7) . . ?
O8 W4 Na13 129.4(7) . . ?
O28 W4 Na13 46.0(7) . . ?
O29 W4 Na13 42.6(7) . . ?
O1 W4 Na13 91.4(6) . . ?
O38 W4 Dy2 132.8(6) . . ?
O10 W4 Dy2 89.7(5) . . ?
O8 W4 Dy2 34.4(4) . . ?
O28 W4 Dy2 130.5(4) . . ?
O29 W4 Dy2 82.1(4) . . ?
O1 W4 Dy2 46.7(3) . . ?
Na13 W4 Dy2 122.1(6) . . ?
O45 W5 O24 98.4(7) . . ?
O45 W5 O7 103.0(7) . . ?
O24 W5 O7 96.5(6) . . ?
O45 W5 O67 99.6(7) . . ?
O24 W5 O67 93.0(6) . . ?
O7 W5 O67 153.9(6) . . ?
O45 W5 O6 95.4(6) . . ?
O24 W5 O6 165.4(6) . . ?
O7 W5 O6 85.0(6) . . ?
O67 W5 O6 80.0(6) . . ?
O45 W5 O68 175.7(6) . . ?
O24 W5 O68 81.0(6) . . ?
O7 W5 O68 72.9(5) . . ?
O67 W5 O68 84.8(6) . . ?
O6 W5 O68 85.7(5) . . ?
O45 W5 Dy1 133.3(5) . . ?
O24 W5 Dy1 35.2(5) . . ?
O7 W5 Dy1 83.6(5) . . ?
O67 W5 Dy1 90.4(5) . . ?
O6 W5 Dy1 131.3(4) . . ?
O68 W5 Dy1 45.8(3) . . ?
O43 W6 O18 100.0(7) . . ?
O43 W6 O29 98.1(7) . . ?
O18 W6 O29 96.7(6) . . ?
O43 W6 O20 102.2(7) . . ?
O18 W6 O20 94.5(6) . . ?
O29 W6 O20 154.7(6) . . ?
O43 W6 O46 94.9(7) . . ?
O18 W6 O46 164.9(6) . . ?
O29 W6 O46 83.6(6) . . ?
O20 W6 O46 79.8(6) . . ?
O43 W6 O1 172.6(6) . . ?
O18 W6 O1 81.3(6) . . ?
O29 W6 O1 74.5(6) . . ?
O20 W6 O1 84.9(5) . . ?
O46 W6 O1 84.3(6) . . ?
O43 W6 Dy2 133.5(5) . . ?
O18 W6 Dy2 34.2(4) . . ?
O29 W6 Dy2 84.6(4) . . ?
O20 W6 Dy2 92.2(4) . . ?
O46 W6 Dy2 131.3(4) . . ?
O1 W6 Dy2 47.1(3) . . ?
O43 W6 Na13 82.2(8) . . ?
O18 W6 Na13 137.5(7) . . ?
O29 W6 Na13 41.7(7) . . ?
O20 W6 Na13 126.9(7) . . ?
O46 W6 Na13 47.2(7) . . ?
O1 W6 Na13 91.9(7) . . ?
Dy2 W6 Na13 123.0(5) . . ?
O36 W7 O19 103.5(7) . . ?
O36 W7 O5 103.5(6) . . ?
O19 W7 O5 96.1(6) . . ?
O36 W7 O64 97.8(6) . . ?
O19 W7 O64 90.3(6) . . ?
O5 W7 O64 155.6(6) . . ?
O36 W7 O12 93.9(6) . . ?
O19 W7 O12 161.7(6) . . ?
O5 W7 O12 85.2(6) . . ?
O64 W7 O12 81.6(6) . . ?
O36 W7 O61 163.1(6) . . ?
O19 W7 O61 90.2(6) . . ?
O5 W7 O61 84.4(6) . . ?
O64 W7 O61 72.0(5) . . ?
O12 W7 O61 71.7(5) . . ?
O36 W7 Na5 58.6(5) . . ?
O19 W7 Na5 105.6(5) . . ?
O5 W7 Na5 44.9(5) . . ?
O64 W7 Na5 153.7(5) . . ?
O12 W7 Na5 88.2(4) . . ?
O61 W7 Na5 127.5(4) . . ?
O50 W8 O6 102.4(7) . . ?
O50 W8 O12 100.8(7) . . ?
O6 W8 O12 95.4(6) . . ?
O50 W8 O76 99.1(7) . . ?
O6 W8 O76 86.2(6) . . ?
O12 W8 O76 159.2(6) . . ?
O50 W8 O66 100.4(7) . . ?
O6 W8 O66 155.8(6) . . ?
O12 W8 O66 88.1(6) . . ?
O76 W8 O66 82.3(6) . . ?
O50 W8 O61 171.0(6) . . ?
O6 W8 O61 85.5(5) . . ?
O12 W8 O61 73.9(5) . . ?
O76 W8 O61 85.6(5) . . ?
O66 W8 O61 72.5(5) . . ?
O50 W8 Na3 87.1(6) . 4_566 ?
O6 W8 Na3 128.0(5) . 4_566 ?
O12 W8 Na3 133.3(5) . 4_566 ?
O76 W8 Na3 41.9(4) . 4_566 ?
O66 W8 Na3 45.3(5) . 4_566 ?
O61 W8 Na3 91.4(4) . 4_566 ?
O48 W9 O15 99.7(7) . . ?
O48 W9 O3 101.5(8) . . ?
O15 W9 O3 96.6(7) . . ?
O48 W9 O25 100.1(7) . . ?
O15 W9 O25 92.0(6) . . ?
O3 W9 O25 155.0(7) . . ?
O48 W9 O9 95.6(7) . . ?
O15 W9 O9 163.9(6) . . ?
O3 W9 O9 85.0(6) . . ?
O25 W9 O9 80.5(6) . . ?
O48 W9 O27 174.1(7) . . ?
O15 W9 O27 81.5(6) . . ?
O3 W9 O27 72.6(6) . . ?
O25 W9 O27 85.6(6) . . ?
O9 W9 O27 83.7(6) . . ?
O48 W9 Dy4 134.2(6) . . ?
O15 W9 Dy4 35.0(5) . . ?
O3 W9 Dy4 83.6(5) . . ?
O25 W9 Dy4 90.2(4) . . ?
O9 W9 Dy4 130.1(4) . . ?
O27 W9 Dy4 46.6(3) . . ?
O52 W10 O26 104.3(7) . . ?
O52 W10 O28 103.3(7) . . ?
O26 W10 O28 97.2(7) . . ?
O52 W10 O35 98.9(7) . . ?
O26 W10 O35 89.5(7) . . ?
O28 W10 O35 154.4(6) . . ?
O52 W10 O42 93.8(7) . . ?
O26 W10 O42 160.6(7) . . ?
O28 W10 O42 85.2(6) . . ?
O35 W10 O42 80.7(6) . . ?
O52 W10 O22 164.2(7) . . ?
O26 W10 O22 88.6(6) . . ?
O28 W10 O22 83.8(6) . . ?
O35 W10 O22 71.6(6) . . ?
O42 W10 O22 72.5(6) . . ?
O44 W11 O37 105.3(7) . . ?
O44 W11 O21 105.4(7) . . ?
O37 W11 O21 96.3(6) . . ?
O44 W11 O33 95.6(6) . . ?
O37 W11 O33 90.2(6) . . ?
O21 W11 O33 155.5(6) . . ?
O44 W11 O23 90.3(7) . . ?
O37 W11 O23 163.1(6) . . ?
O21 W11 O23 85.3(6) . . ?
O33 W11 O23 81.9(6) . . ?
O44 W11 O4 161.4(6) . . ?
O37 W11 O4 89.4(6) . . ?
O21 W11 O4 83.7(6) . . ?
O33 W11 O4 72.7(5) . . ?
O23 W11 O4 74.0(6) . . ?
O31 W12 O46 105.0(8) . . ?
O31 W12 O42 99.6(7) . . ?
O46 W12 O42 95.1(7) . . ?
O31 W12 O16 97.9(8) . . ?
O46 W12 O16 156.5(7) . . ?
O42 W12 O16 86.1(7) . . ?
O31 W12 O11 101.0(7) . . ?
O46 W12 O11 86.9(8) . . ?
O42 W12 O11 158.0(6) . . ?
O16 W12 O11 83.5(7) . . ?
O31 W12 O22 169.1(7) . . ?
O46 W12 O22 85.2(6) . . ?
O42 W12 O22 75.4(6) . . ?
O16 W12 O22 72.3(6) . . ?
O11 W12 O22 83.0(6) . . ?
O31 W12 Na2 87.1(6) . 4_665 ?
O46 W12 Na2 130.4(6) . 4_665 ?
O42 W12 Na2 130.8(5) . 4_665 ?
O16 W12 Na2 44.8(5) . 4_665 ?
O11 W12 Na2 43.4(6) . 4_665 ?
O22 W12 Na2 89.0(4) . 4_665 ?
O31 W12 Na13 91.3(8) . . ?
O46 W12 Na13 44.8(8) . . ?
O42 W12 Na13 55.0(7) . . ?
O16 W12 Na13 141.0(7) . . ?
O11 W12 Na13 131.7(8) . . ?
O22 W12 Na13 93.5(7) . . ?
Na2 W12 Na13 174.2(6) 4_665 . ?
O47 W13 O9 103.4(8) . . ?
O47 W13 O23 99.6(7) . . ?
O9 W13 O23 93.3(6) . . ?
O47 W13 O2 100.4(7) . . ?
O9 W13 O2 87.2(6) . . ?
O23 W13 O2 159.3(6) . . ?
O47 W13 O14 100.1(7) . . ?
O9 W13 O14 155.5(7) . . ?
O23 W13 O14 89.6(6) . . ?
O2 W13 O14 81.7(6) . . ?
O47 W13 O4 171.4(7) . . ?
O9 W13 O4 83.8(6) . . ?
O23 W13 O4 75.1(6) . . ?
O2 W13 O4 84.5(6) . . ?
O14 W13 O4 73.5(6) . . ?
O47 W13 Na2 88.4(6) . 4_665 ?
O9 W13 Na2 129.0(5) . 4_665 ?
O23 W13 Na2 134.0(5) . 4_665 ?
O2 W13 Na2 41.8(4) . 4_665 ?
O14 W13 Na2 44.4(5) . 4_665 ?
O4 W13 Na2 90.7(4) . 4_665 ?
O47 W13 Na9 83.7(7) . . ?
O9 W13 Na9 50.2(6) . . ?
O23 W13 Na9 51.5(6) . . ?
O2 W13 Na9 136.4(6) . . ?
O14 W13 Na9 140.8(6) . . ?
O4 W13 Na9 97.6(6) . . ?
Na2 W13 Na9 171.3(5) 4_665 . ?
O41 W14 O20 102.3(7) . . ?
O41 W14 O33 99.2(7) . . ?
O20 W14 O33 90.9(6) . . ?
O41 W14 O11 101.1(7) . . ?
O20 W14 O11 86.4(7) . . ?
O33 W14 O11 159.6(6) . . ?
O41 W14 O14 99.4(7) . . ?
O20 W14 O14 157.8(6) . . ?
O33 W14 O14 90.6(7) . . ?
O11 W14 O14 84.6(8) . . ?
O41 W14 O4 171.0(6) . . ?
O20 W14 O4 83.6(5) . . ?
O33 W14 O4 73.6(6) . . ?
O11 W14 O4 85.9(6) . . ?
O14 W14 O4 75.6(6) . . ?
O41 W14 Na2 89.6(6) . 4_665 ?
O20 W14 Na2 130.3(5) . 4_665 ?
O33 W14 Na2 135.0(5) . 4_665 ?
O11 W14 Na2 44.0(6) . 4_665 ?
O14 W14 Na2 44.5(5) . 4_665 ?
O4 W14 Na2 91.7(4) . 4_665 ?
O49 W15 O25 102.2(8) . . ?
O49 W15 O2 101.0(7) . . ?
O25 W15 O2 87.5(6) . . ?
O49 W15 O35 98.3(7) . . ?
O25 W15 O35 91.8(6) . . ?
O2 W15 O35 160.3(7) . . ?
O49 W15 O16 100.3(8) . . ?
O25 W15 O16 157.4(7) . . ?
O2 W15 O16 86.0(6) . . ?
O35 W15 O16 87.2(7) . . ?
O49 W15 O22 170.1(7) . . ?
O25 W15 O22 84.2(6) . . ?
O2 W15 O22 86.6(6) . . ?
O35 W15 O22 73.8(6) . . ?
O16 W15 O22 73.8(6) . . ?
O49 W15 Na2 89.0(6) . 4_665 ?
O25 W15 Na2 130.7(5) . 4_665 ?
O2 W15 Na2 43.2(5) . 4_665 ?
O35 W15 Na2 134.3(5) . 4_665 ?
O16 W15 Na2 47.3(5) . 4_665 ?
O22 W15 Na2 92.5(4) . 4_665 ?
O59 W16 O67 101.2(7) . . ?
O59 W16 O57 96.9(7) . . ?
O67 W16 O57 92.1(6) . . ?
O59 W16 O53 99.9(7) . . ?
O67 W16 O53 158.7(7) . . ?
O57 W16 O53 88.1(6) . . ?
O59 W16 O76 101.1(7) . . ?
O67 W16 O76 86.8(6) . . ?
O57 W16 O76 161.8(6) . . ?
O53 W16 O76 86.4(6) . . ?
O59 W16 O60 169.2(6) . . ?
O67 W16 O60 84.2(6) . . ?
O57 W16 O60 73.4(6) . . ?
O53 W16 O60 75.5(5) . . ?
O76 W16 O60 88.4(6) . . ?
O59 W16 Na3 89.5(5) . 4_566 ?
O67 W16 Na3 130.5(5) . 4_566 ?
O57 W16 Na3 134.8(5) . 4_566 ?
O53 W16 Na3 46.8(5) . 4_566 ?
O76 W16 Na3 43.7(4) . 4_566 ?
O60 W16 Na3 94.1(4) . 4_566 ?
O65 W17 O55 104.6(7) . . ?
O65 W17 O63 102.0(7) . . ?
O55 W17 O63 97.2(7) . . ?
O65 W17 O57 100.0(7) . . ?
O55 W17 O57 90.2(6) . . ?
O63 W17 O57 154.1(6) . . ?
O65 W17 O72 93.1(7) . . ?
O55 W17 O72 161.8(6) . . ?
O63 W17 O72 83.0(6) . . ?
O57 W17 O72 82.4(6) . . ?
O65 W17 O60 164.8(6) . . ?
O55 W17 O60 88.7(6) . . ?
O63 W17 O60 83.3(6) . . ?
O57 W17 O60 72.1(5) . . ?
O72 W17 O60 73.2(5) . . ?
O65 W17 Na1 85.3(6) . . ?
O55 W17 Na1 137.1(5) . . ?
O63 W17 Na1 40.1(5) . . ?
O57 W17 Na1 129.9(4) . . ?
O72 W17 Na1 47.4(5) . . ?
O60 W17 Na1 90.0(4) . . ?
O71 W18 O70 99.2(7) . . ?
O71 W18 O58 99.8(7) . . ?
O70 W18 O58 96.1(6) . . ?
O71 W18 O54 101.9(6) . . ?
O70 W18 O54 93.8(6) . . ?
O58 W18 O54 154.3(6) . . ?
O71 W18 O73 94.0(7) . . ?
O70 W18 O73 166.5(6) . . ?
O58 W18 O73 84.4(6) . . ?
O54 W18 O73 80.6(6) . . ?
O71 W18 O69 173.7(6) . . ?
O70 W18 O69 81.6(6) . . ?
O58 W18 O69 73.9(5) . . ?
O54 W18 O69 84.3(5) . . ?
O73 W18 O69 85.6(5) . . ?
O71 W18 Dy3 133.6(5) . . ?
O70 W18 Dy3 34.9(4) . . ?
O58 W18 Dy3 84.3(4) . . ?
O54 W18 Dy3 90.6(4) . . ?
O73 W18 Dy3 132.3(4) . . ?
O69 W18 Dy3 46.8(4) . . ?
O71 W18 Na1 85.8(6) . . ?
O70 W18 Na1 139.4(5) . . ?
O58 W18 Na1 43.7(4) . . ?
O54 W18 Na1 124.7(4) . . ?
O73 W18 Na1 44.2(4) . . ?
O69 W18 Na1 89.6(4) . . ?
Dy3 W18 Na1 122.85(15) . . ?
O62 W19 O56 100.7(7) . . ?
O62 W19 O54 102.1(7) . . ?
O56 W19 O54 87.0(6) . . ?
O62 W19 O66 100.5(7) . . ?
O56 W19 O66 85.9(6) . . ?
O54 W19 O66 157.2(6) . . ?
O62 W19 O64 99.3(7) . . ?
O56 W19 O64 159.9(6) . . ?
O54 W19 O64 89.1(6) . . ?
O66 W19 O64 90.1(6) . . ?
O62 W19 O61 170.7(6) . . ?
O56 W19 O61 87.1(5) . . ?
O54 W19 O61 83.2(5) . . ?
O66 W19 O61 74.8(5) . . ?
O64 W19 O61 72.9(5) . . ?
O62 W19 Na3 90.0(6) . 4_566 ?
O56 W19 Na3 45.0(5) . 4_566 ?
O54 W19 Na3 132.0(5) . 4_566 ?
O66 W19 Na3 44.8(5) . 4_566 ?
O64 W19 Na3 134.9(5) . 4_566 ?
O61 W19 Na3 92.1(4) . 4_566 ?
O74 W20 O73 102.6(7) . . ?
O74 W20 O72 102.4(7) . . ?
O73 W20 O72 93.3(7) . . ?
O74 W20 O56 99.7(7) . . ?
O73 W20 O56 85.3(6) . . ?
O72 W20 O56 157.6(6) . . ?
O74 W20 O53 100.0(7) . . ?
O73 W20 O53 156.4(6) . . ?
O72 W20 O53 88.5(6) . . ?
O56 W20 O53 84.2(6) . . ?
O74 W20 O60 171.5(7) . . ?
O73 W20 O60 85.3(6) . . ?
O72 W20 O60 73.7(6) . . ?
O56 W20 O60 83.9(5) . . ?
O53 W20 O60 72.6(5) . . ?
O74 W20 Na1 91.8(5) . . ?
O73 W20 Na1 48.0(5) . . ?
O72 W20 Na1 49.8(5) . . ?
O56 W20 Na1 133.3(5) . . ?
O53 W20 Na1 138.2(4) . . ?
O60 W20 Na1 91.3(4) . . ?
O74 W20 Na3 87.3(6) . 4_566 ?
O73 W20 Na3 130.0(5) . 4_566 ?
O72 W20 Na3 132.7(5) . 4_566 ?
O56 W20 Na3 44.7(5) . 4_566 ?
O53 W20 Na3 44.3(4) . 4_566 ?
O60 W20 Na3 89.9(4) . 4_566 ?
Na1 W20 Na3 177.5(3) . 4_566 ?
O32 Dy1 O8 80.3(5) . . ?
O32 Dy1 O39 99.5(5) . . ?
O8 Dy1 O39 74.9(5) . . ?
O32 Dy1 O24 143.4(5) . . ?
O8 Dy1 O24 134.2(5) . . ?
O39 Dy1 O24 82.4(5) . . ?
O32 Dy1 O55 74.2(5) . . ?
O8 Dy1 O55 134.5(5) . . ?
O39 Dy1 O55 145.5(5) . . ?
O24 Dy1 O55 83.8(5) . . ?
O32 Dy1 OW10 112.3(6) . . ?
O8 Dy1 OW10 80.2(6) . . ?
O39 Dy1 OW10 135.3(6) . . ?
O24 Dy1 OW10 89.3(6) . . ?
O55 Dy1 OW10 75.7(6) . . ?
O32 Dy1 O68 79.6(5) . . ?
O8 Dy1 O68 133.2(5) . . ?
O39 Dy1 O68 67.4(5) . . ?
O24 Dy1 O68 67.4(5) . . ?
O55 Dy1 O68 78.1(5) . . ?
OW10 Dy1 O68 146.6(5) . . ?
O32 Dy1 OW22 144.0(5) . . ?
O8 Dy1 OW22 65.8(5) . . ?
O39 Dy1 OW22 61.3(5) . . ?
O24 Dy1 OW22 68.4(5) . . ?
O55 Dy1 OW22 139.2(5) . . ?
OW10 Dy1 OW22 74.8(5) . . ?
O68 Dy1 OW22 114.7(4) . . ?
O32 Dy1 W5 118.9(4) . . ?
O8 Dy1 W5 144.6(3) . . ?
O39 Dy1 W5 72.8(3) . . ?
O24 Dy1 W5 26.7(4) . . ?
O55 Dy1 W5 80.8(4) . . ?
OW10 Dy1 W5 113.9(5) . . ?
O68 Dy1 W5 40.7(3) . . ?
OW22 Dy1 W5 86.1(3) . . ?
O32 Dy1 W1 88.3(4) . . ?
O8 Dy1 W1 97.0(3) . . ?
O39 Dy1 W1 26.9(3) . . ?
O24 Dy1 W1 77.1(4) . . ?
O55 Dy1 W1 118.8(4) . . ?
OW10 Dy1 W1 158.1(4) . . ?
O68 Dy1 W1 40.8(3) . . ?
OW22 Dy1 W1 84.3(3) . . ?
W5 Dy1 W1 57.47(3) . . ?
O32 Dy1 Dy2 99.9(4) . . ?
O8 Dy1 Dy2 37.6(3) . . ?
O39 Dy1 Dy2 39.9(3) . . ?
O24 Dy1 Dy2 104.2(3) . . ?
O55 Dy1 Dy2 171.8(4) . . ?
OW10 Dy1 Dy2 102.0(4) . . ?
O68 Dy1 Dy2 106.6(3) . . ?
OW22 Dy1 Dy2 45.3(3) . . ?
W5 Dy1 Dy2 107.18(3) . . ?
W1 Dy1 Dy2 65.86(3) . . ?
O34 Dy2 O8 99.2(5) . . ?
O34 Dy2 O18 141.5(5) . . ?
O8 Dy2 O18 83.5(5) . . ?
O34 Dy2 O37 73.5(5) . . ?
O8 Dy2 O37 143.4(5) . . ?
O18 Dy2 O37 81.7(5) . . ?
O34 Dy2 O39 76.3(5) . . ?
O8 Dy2 O39 73.4(5) . . ?
O18 Dy2 O39 139.3(5) . . ?
O37 Dy2 O39 135.2(5) . . ?
O34 Dy2 OW25 103.1(6) . . ?
O8 Dy2 OW25 141.8(5) . . ?
O18 Dy2 OW25 97.4(6) . . ?
O37 Dy2 OW25 73.6(5) . . ?
O39 Dy2 OW25 82.1(5) . . ?
O34 Dy2 OW22 141.0(5) . . ?
O8 Dy2 OW22 70.5(5) . . ?
O18 Dy2 OW22 76.3(5) . . ?
O37 Dy2 OW22 136.5(5) . . ?
O39 Dy2 OW22 64.7(5) . . ?
OW25 Dy2 OW22 72.6(6) . . ?
O34 Dy2 O1 78.7(5) . . ?
O8 Dy2 O1 67.5(5) . . ?
O18 Dy2 O1 66.8(5) . . ?
O37 Dy2 O1 75.9(5) . . ?
O39 Dy2 O1 128.9(5) . . ?
OW25 Dy2 O1 147.4(5) . . ?
OW22 Dy2 O1 126.1(5) . . ?
O34 Dy2 W6 117.6(4) . . ?
O8 Dy2 W6 73.4(3) . . ?
O18 Dy2 W6 26.4(4) . . ?
O37 Dy2 W6 78.6(4) . . ?
O39 Dy2 W6 145.7(3) . . ?
OW25 Dy2 W6 120.6(4) . . ?
OW22 Dy2 W6 95.9(4) . . ?
O1 Dy2 W6 40.5(3) . . ?
O34 Dy2 W4 88.1(4) . . ?
O8 Dy2 W4 27.3(3) . . ?
O18 Dy2 W4 76.9(4) . . ?
O37 Dy2 W4 116.2(4) . . ?
O39 Dy2 W4 94.7(3) . . ?
OW25 Dy2 W4 167.2(4) . . ?
OW22 Dy2 W4 94.9(4) . . ?
O1 Dy2 W4 40.5(3) . . ?
W6 Dy2 W4 57.14(3) . . ?
O34 Dy2 Dy1 97.2(4) . . ?
O8 Dy2 Dy1 37.6(3) . . ?
O18 Dy2 Dy1 106.9(4) . . ?
O37 Dy2 Dy1 170.6(3) . . ?
O39 Dy2 Dy1 38.3(3) . . ?
OW25 Dy2 Dy1 108.3(4) . . ?
OW22 Dy2 Dy1 51.3(4) . . ?
O1 Dy2 Dy1 103.8(3) . . ?
W6 Dy2 Dy1 107.33(4) . . ?
W4 Dy2 Dy1 63.51(3) . . ?
O17 Dy3 O75 97.8(5) . . ?
O17 Dy3 O19 74.1(5) . . ?
O75 Dy3 O19 144.2(5) . . ?
O17 Dy3 O70 140.8(5) . . ?
O75 Dy3 O70 82.8(5) . . ?
O19 Dy3 O70 82.8(5) . . ?
O17 Dy3 OW28 104.4(6) . . ?
O75 Dy3 OW28 141.4(6) . . ?
O19 Dy3 OW28 73.3(6) . . ?
O70 Dy3 OW28 98.5(6) . . ?
O17 Dy3 O13 76.3(5) . . ?
O75 Dy3 O13 73.7(5) . . ?
O19 Dy3 O13 134.2(5) . . ?
O70 Dy3 O13 139.2(5) . . ?
OW28 Dy3 O13 81.3(6) . . ?
O17 Dy3 OW27 140.7(5) . . ?
O75 Dy3 OW27 68.8(5) . . ?
O19 Dy3 OW27 137.7(5) . . ?
O70 Dy3 OW27 76.1(5) . . ?
OW28 Dy3 OW27 74.1(6) . . ?
O13 Dy3 OW27 64.6(5) . . ?
O17 Dy3 O69 77.9(5) . . ?
O75 Dy3 O69 67.3(5) . . ?
O19 Dy3 O69 76.8(5) . . ?
O70 Dy3 O69 66.1(4) . . ?
OW28 Dy3 O69 147.9(5) . . ?
O13 Dy3 O69 129.1(4) . . ?
OW27 Dy3 O69 124.4(5) . . ?
O17 Dy3 W18 116.7(4) . . ?
O75 Dy3 W18 73.3(3) . . ?
O19 Dy3 W18 79.4(4) . . ?
O70 Dy3 W18 26.1(3) . . ?
OW28 Dy3 W18 121.2(5) . . ?
O13 Dy3 W18 145.9(4) . . ?
OW27 Dy3 W18 95.3(3) . . ?
O69 Dy3 W18 40.1(3) . . ?
O17 Dy3 W3 86.9(4) . . ?
O75 Dy3 W3 27.0(4) . . ?
O19 Dy3 W3 117.3(4) . . ?
O70 Dy3 W3 76.0(3) . . ?
OW28 Dy3 W3 166.7(5) . . ?
O13 Dy3 W3 94.9(3) . . ?
OW27 Dy3 W3 92.7(4) . . ?
O69 Dy3 W3 40.5(3) . . ?
W18 Dy3 W3 57.00(3) . . ?
O17 Dy3 Dy4 96.3(3) . . ?
O75 Dy3 Dy4 38.6(3) . . ?
O19 Dy3 Dy4 170.0(3) . . ?
O70 Dy3 Dy4 106.9(4) . . ?
OW28 Dy3 Dy4 106.9(5) . . ?
O13 Dy3 Dy4 37.8(4) . . ?
OW27 Dy3 Dy4 49.7(4) . . ?
O69 Dy3 Dy4 104.5(3) . . ?
W18 Dy3 Dy4 108.20(4) . . ?
W3 Dy3 Dy4 64.22(3) . . ?
O10 Dy4 O13 98.8(5) . . ?
O10 Dy4 O15 142.4(5) . . ?
O13 Dy4 O15 84.1(5) . . ?
O10 Dy4 O26 73.9(5) . . ?
O13 Dy4 O26 145.9(5) . . ?
O15 Dy4 O26 82.9(6) . . ?
O10 Dy4 O75 79.4(5) . . ?
O13 Dy4 O75 75.1(5) . . ?
O15 Dy4 O75 136.4(5) . . ?
O26 Dy4 O75 133.2(5) . . ?
O10 Dy4 OW11 113.3(6) . . ?
O13 Dy4 OW11 134.6(6) . . ?
O15 Dy4 OW11 88.6(6) . . ?
O26 Dy4 OW11 76.4(5) . . ?
O75 Dy4 OW11 80.1(5) . . ?
O10 Dy4 O27 78.5(5) . . ?
O13 Dy4 O27 67.3(5) . . ?
O15 Dy4 O27 68.1(5) . . ?
O26 Dy4 O27 78.6(5) . . ?
O75 Dy4 O27 132.3(5) . . ?
OW11 Dy4 O27 147.6(5) . . ?
O10 Dy4 OW27 142.8(5) . . ?
O13 Dy4 OW27 62.8(5) . . ?
O15 Dy4 OW27 71.3(5) . . ?
O26 Dy4 OW27 139.6(5) . . ?
O75 Dy4 OW27 65.1(5) . . ?
OW11 Dy4 OW27 72.5(6) . . ?
O27 Dy4 OW27 117.2(5) . . ?
O10 Dy4 W9 117.9(3) . . ?
O13 Dy4 W9 73.8(3) . . ?
O15 Dy4 W9 27.1(4) . . ?
O26 Dy4 W9 80.4(4) . . ?
O75 Dy4 W9 146.4(3) . . ?
OW11 Dy4 W9 113.8(4) . . ?
O27 Dy4 W9 41.0(3) . . ?
OW27 Dy4 W9 89.2(3) . . ?
O10 Dy4 W2 87.6(4) . . ?
O13 Dy4 W2 27.5(3) . . ?
O15 Dy4 W2 77.9(4) . . ?
O26 Dy4 W2 118.5(4) . . ?
O75 Dy4 W2 97.6(3) . . ?
OW11 Dy4 W2 157.8(5) . . ?
O27 Dy4 W2 39.9(3) . . ?
OW27 Dy4 W2 86.5(3) . . ?
W9 Dy4 W2 57.57(3) . . ?
O10 Dy4 Dy3 99.0(4) . . ?
O13 Dy4 Dy3 39.9(3) . . ?
O15 Dy4 Dy3 106.2(4) . . ?
O26 Dy4 Dy3 170.7(4) . . ?
O75 Dy4 Dy3 37.9(3) . . ?
OW11 Dy4 Dy3 101.5(4) . . ?
O27 Dy4 Dy3 106.3(3) . . ?
OW27 Dy4 Dy3 45.5(4) . . ?
W9 Dy4 Dy3 108.58(4) . . ?
W2 Dy4 Dy3 66.43(3) . . ?
OW7 Na1 OW6 94.9(12) . . ?
OW7 Na1 O63 133.3(10) . . ?
OW6 Na1 O63 78.3(7) . . ?
OW7 Na1 O36 82.1(8) . 2_556 ?
OW6 Na1 O36 81.4(7) . 2_556 ?
O63 Na1 O36 140.2(7) . 2_556 ?
OW7 Na1 O73 111.5(10) . . ?
OW6 Na1 O73 150.4(8) . . ?
O63 Na1 O73 73.9(5) . . ?
O36 Na1 O73 114.3(6) 2_556 . ?
OW7 Na1 O58 78.6(7) . . ?
OW6 Na1 O58 114.7(7) . . ?
O63 Na1 O58 63.6(5) . . ?
O36 Na1 O58 155.7(6) 2_556 . ?
O73 Na1 O58 60.7(5) . . ?
OW7 Na1 O72 164.0(12) . . ?
OW6 Na1 O72 95.5(8) . . ?
O63 Na1 O72 61.1(5) . . ?
O36 Na1 O72 87.5(6) 2_556 . ?
O73 Na1 O72 62.1(5) . . ?
O58 Na1 O72 107.7(5) . . ?
OW7 Na1 W20 135.6(11) . . ?
OW6 Na1 W20 128.5(7) . . ?
O63 Na1 W20 72.9(4) . . ?
O36 Na1 W20 94.4(4) 2_556 . ?
O73 Na1 W20 31.6(4) . . ?
O58 Na1 W20 89.2(4) . . ?
O72 Na1 W20 33.0(4) . . ?
OW7 Na1 W17 161.0(11) . . ?
OW6 Na1 W17 75.9(6) . . ?
O63 Na1 W17 29.2(4) . . ?
O36 Na1 W17 112.2(5) 2_556 . ?
O73 Na1 W17 74.9(4) . . ?
O58 Na1 W17 90.0(4) . . ?
O72 Na1 W17 34.9(3) . . ?
W20 Na1 W17 58.31(15) . . ?
OW7 Na1 W3 100.7(8) . . ?
OW6 Na1 W3 86.4(6) . . ?
O63 Na1 W3 33.5(4) . . ?
O36 Na1 W3 167.7(5) 2_556 . ?
O73 Na1 W3 76.0(4) . . ?
O58 Na1 W3 34.7(3) . . ?
O72 Na1 W3 92.0(4) . . ?
W20 Na1 W3 91.9(2) . . ?
W17 Na1 W3 62.67(15) . . ?
OW7 Na1 W18 87.0(7) . . ?
OW6 Na1 W18 142.3(6) . . ?
O63 Na1 W18 73.4(4) . . ?
O36 Na1 W18 135.9(5) 2_556 . ?
O73 Na1 W18 33.9(4) . . ?
O58 Na1 W18 29.0(3) . . ?
O72 Na1 W18 92.1(4) . . ?
W20 Na1 W18 65.09(16) . . ?
W17 Na1 W18 90.4(2) . . ?
W3 Na1 W18 56.44(13) . . ?
OW7 Na1 Na12 86.3(12) . . ?
OW6 Na1 Na12 28.9(7) . . ?
O63 Na1 Na12 65.5(5) . . ?
O36 Na1 Na12 107.5(6) 2_556 . ?
O73 Na1 Na12 136.1(6) . . ?
O58 Na1 Na12 85.9(5) . . ?
O72 Na1 Na12 108.6(7) . . ?
W20 Na1 Na12 135.7(5) . . ?
W17 Na1 Na12 77.7(5) . . ?
W3 Na1 Na12 61.0(4) . . ?
W18 Na1 Na12 114.3(4) . . ?
OW23 Na2 O59 93.7(12) . . ?
OW23 Na2 O2 157.3(13) . 4_566 ?
O59 Na2 O2 108.7(7) . 4_566 ?
OW23 Na2 O11 92.2(12) . 4_566 ?
O59 Na2 O11 134.5(7) . 4_566 ?
O2 Na2 O11 74.7(6) 4_566 4_566 ?
OW23 Na2 O14 94.6(12) . 4_566 ?
O59 Na2 O14 162.2(8) . 4_566 ?
O2 Na2 O14 62.9(5) 4_566 4_566 ?
O11 Na2 O14 60.8(6) 4_566 4_566 ?
OW23 Na2 OW33 87.0(15) . 3_566 ?
O59 Na2 OW33 77.9(11) . 3_566 ?
O2 Na2 OW33 94.2(11) 4_566 3_566 ?
O11 Na2 OW33 147.6(12) 4_566 3_566 ?
O14 Na2 OW33 86.9(11) 4_566 3_566 ?
OW23 Na2 O16 127.4(12) . 4_566 ?
O59 Na2 O16 80.0(6) . 4_566 ?
O2 Na2 O16 62.3(6) 4_566 4_566 ?
O11 Na2 O16 61.1(5) 4_566 4_566 ?
O14 Na2 O16 107.0(6) 4_566 4_566 ?
OW33 Na2 O16 140.1(12) 3_566 4_566 ?
OW23 Na2 W15 160.5(12) . 4_566 ?
O59 Na2 W15 86.5(5) . 4_566 ?
O2 Na2 W15 31.7(4) 4_566 4_566 ?
O11 Na2 W15 74.2(4) 4_566 4_566 ?
O14 Na2 W15 90.8(4) 4_566 4_566 ?
OW33 Na2 W15 112.0(10) 3_566 4_566 ?
O16 Na2 W15 33.6(4) 4_566 4_566 ?
OW23 Na2 W14 84.8(11) . 4_566 ?
O59 Na2 W14 165.3(6) . 4_566 ?
O2 Na2 W14 74.4(4) 4_566 4_566 ?
O11 Na2 W14 31.3(4) 4_566 4_566 ?
O14 Na2 W14 31.9(4) 4_566 4_566 ?
OW33 Na2 W14 116.6(11) 3_566 4_566 ?
O16 Na2 W14 89.2(5) 4_566 4_566 ?
W15 Na2 W14 90.1(2) 4_566 4_566 ?
OW23 Na2 W13 126.4(12) . 4_566 ?
O59 Na2 W13 132.6(6) . 4_566 ?
O2 Na2 W13 32.7(4) 4_566 4_566 ?
O11 Na2 W13 74.4(4) 4_566 4_566 ?
O14 Na2 W13 33.4(4) 4_566 4_566 ?
OW33 Na2 W13 80.1(10) 3_566 4_566 ?
O16 Na2 W13 91.3(5) 4_566 4_566 ?
W15 Na2 W13 64.03(19) 4_566 4_566 ?
W14 Na2 W13 57.01(17) 4_566 4_566 ?
OW23 Na2 W12 103.7(12) . 4_566 ?
O59 Na2 W12 103.3(5) . 4_566 ?
O2 Na2 W12 75.1(4) 4_566 4_566 ?
O11 Na2 W12 32.0(4) 4_566 4_566 ?
O14 Na2 W12 90.0(5) 4_566 4_566 ?
OW33 Na2 W12 169.1(10) 3_566 4_566 ?
O16 Na2 W12 32.1(4) 4_566 4_566 ?
W15 Na2 W12 57.57(18) 4_566 4_566 ?
W14 Na2 W12 63.12(19) 4_566 4_566 ?
W13 Na2 W12 91.6(2) 4_566 4_566 ?
OW8 Na3 O49 88.4(12) . . ?
OW8 Na3 O76 162.1(13) . 4_665 ?
O49 Na3 O76 108.1(7) . 4_665 ?
OW8 Na3 OW12 87.8(14) . 4_665 ?
O49 Na3 OW12 82.3(7) . 4_665 ?
O76 Na3 OW12 101.0(7) 4_665 4_665 ?
OW8 Na3 O53 117.9(14) . 4_665 ?
O49 Na3 O53 75.1(6) . 4_665 ?
O76 Na3 O53 62.2(5) 4_665 4_665 ?
OW12 Na3 O53 144.5(8) 4_665 4_665 ?
OW8 Na3 O66 103.0(12) . 4_665 ?
O49 Na3 O66 166.6(8) . 4_665 ?
O76 Na3 O66 61.6(5) 4_665 4_665 ?
OW12 Na3 O66 91.0(7) 4_665 4_665 ?
O53 Na3 O66 105.0(6) 4_665 4_665 ?
OW8 Na3 O56 89.6(12) . 4_665 ?
O49 Na3 O56 129.2(7) . 4_665 ?
O76 Na3 O56 74.6(5) 4_665 4_665 ?
OW12 Na3 O56 148.4(8) 4_665 4_665 ?
O53 Na3 O56 61.5(5) 4_665 4_665 ?
O66 Na3 O56 59.0(5) 4_665 4_665 ?
OW8 Na3 W16 150.3(13) . 4_665 ?
O49 Na3 W16 83.9(5) . 4_665 ?
O76 Na3 W16 32.3(4) 4_665 4_665 ?
OW12 Na3 W16 119.2(7) 4_665 4_665 ?
O53 Na3 W16 32.5(3) 4_665 4_665 ?
O66 Na3 W16 89.4(4) 4_665 4_665 ?
O56 Na3 W16 73.7(4) 4_665 4_665 ?
OW8 Na3 W19 88.6(11) . 4_665 ?
O49 Na3 W19 159.3(6) . 4_665 ?
O76 Na3 W19 73.5(4) 4_665 4_665 ?
OW12 Na3 W19 118.1(7) 4_665 4_665 ?
O53 Na3 W19 88.3(4) 4_665 4_665 ?
O66 Na3 W19 31.0(4) 4_665 4_665 ?
O56 Na3 W19 30.3(4) 4_665 4_665 ?
W16 Na3 W19 88.7(3) 4_665 4_665 ?
OW8 Na3 W8 135.5(12) . 4_665 ?
O49 Na3 W8 134.3(6) . 4_665 ?
O76 Na3 W8 31.8(4) 4_665 4_665 ?
OW12 Na3 W8 86.5(6) 4_665 4_665 ?
O53 Na3 W8 90.2(4) 4_665 4_665 ?
O66 Na3 W8 33.1(4) 4_665 4_665 ?
O56 Na3 W8 73.5(4) 4_665 4_665 ?
W16 Na3 W8 63.6(2) 4_665 4_665 ?
W19 Na3 W8 56.35(17) 4_665 4_665 ?
OW8 Na3 W20 96.3(13) . 4_665 ?
O49 Na3 W20 97.7(5) . 4_665 ?
O76 Na3 W20 75.0(4) 4_665 4_665 ?
OW12 Na3 W20 175.8(7) 4_665 4_665 ?
O53 Na3 W20 32.3(3) 4_665 4_665 ?
O66 Na3 W20 88.2(5) 4_665 4_665 ?
O56 Na3 W20 32.3(4) 4_665 4_665 ?
W16 Na3 W20 56.70(19) 4_665 4_665 ?
W19 Na3 W20 62.34(19) 4_665 4_665 ?
W8 Na3 W20 90.6(3) 4_665 4_665 ?
OW3 Na4 OW1 170.7(10) . . ?
OW3 Na4 O44 86.4(7) . . ?
OW1 Na4 O44 96.2(9) . . ?
OW3 Na4 OW2 87.7(9) . . ?
OW1 Na4 OW2 90.9(10) . . ?
O44 Na4 OW2 170.2(10) . . ?
OW3 Na4 OW21 94.0(8) . . ?
OW1 Na4 OW21 95.1(9) . . ?
O44 Na4 OW21 85.2(7) . . ?
OW2 Na4 OW21 87.4(8) . . ?
OW3 Na4 O31 81.8(7) . 2_545 ?
OW1 Na4 O31 89.3(9) . 2_545 ?
O44 Na4 O31 88.8(7) . 2_545 ?
OW2 Na4 O31 98.1(8) . 2_545 ?
OW21 Na4 O31 172.9(9) . 2_545 ?
OW3 Na4 Na11 133.0(8) . . ?
OW1 Na4 Na11 44.3(8) . . ?
O44 Na4 Na11 140.4(8) . . ?
OW2 Na4 Na11 46.7(8) . . ?
OW21 Na4 Na11 94.2(8) . . ?
O31 Na4 Na11 92.8(8) 2_545 . ?
OW3 Na4 Na10 41.5(6) . 3_556 ?
OW1 Na4 Na10 142.5(8) . 3_556 ?
O44 Na4 Na10 46.4(5) . 3_556 ?
OW2 Na4 Na10 125.8(8) . 3_556 ?
OW21 Na4 Na10 80.8(7) . 3_556 ?
O31 Na4 Na10 92.4(6) 2_545 3_556 ?
Na11 Na4 Na10 171.5(7) . 3_556 ?
OW5 Na5 OW4 95.7(11) . . ?
OW5 Na5 O51 159.4(10) . . ?
OW4 Na5 O51 82.1(8) . . ?
OW5 Na5 O45 80.9(9) . 3_556 ?
OW4 Na5 O45 92.9(8) . 3_556 ?
O51 Na5 O45 78.8(6) . 3_556 ?
OW5 Na5 Na6 87.4(9) . 3_556 ?
OW4 Na5 Na6 174.1(10) . 3_556 ?
O51 Na5 Na6 96.7(7) . 3_556 ?
O45 Na5 Na6 92.5(7) 3_556 3_556 ?
OW5 Na5 O5 136.1(9) . . ?
OW4 Na5 O5 104.5(9) . . ?
O51 Na5 O5 63.5(5) . . ?
O45 Na5 O5 135.1(7) 3_556 . ?
Na6 Na5 O5 70.0(6) 3_556 . ?
OW5 Na5 W1 168.9(9) . . ?
OW4 Na5 W1 94.5(8) . . ?
O51 Na5 W1 27.9(4) . . ?
O45 Na5 W1 103.1(5) 3_556 . ?
Na6 Na5 W1 82.1(5) 3_556 . ?
O5 Na5 W1 35.7(3) . . ?
OW5 Na5 W7 111.6(8) . . ?
OW4 Na5 W7 94.4(7) . . ?
O51 Na5 W7 89.0(5) . . ?
O45 Na5 W7 164.8(6) 3_556 . ?
Na6 Na5 W7 79.8(5) 3_556 . ?
O5 Na5 W7 29.7(3) . . ?
W1 Na5 W7 63.1(2) . . ?
Na5 Na6 OW25 151.5(9) 3_556 . ?
Na5 Na6 O7 91.2(7) 3_556 . ?
OW25 Na6 O7 101.9(8) . . ?
Na5 Na6 O5 55.2(5) 3_556 3_556 ?
OW25 Na6 O5 130.9(8) . 3_556 ?
O7 Na6 O5 121.9(7) . 3_556 ?
O29 Na7 O70 128.8(7) . 4_565 ?
O29 Na7 OW10 97.6(7) . . ?
O70 Na7 OW10 111.7(8) 4_565 . ?
O29 Na7 Na13 36.6(6) . . ?
O70 Na7 Na13 129.1(7) 4_565 . ?
OW10 Na7 Na13 118.1(8) . . ?
O58 Na8 O18 125.9(8) . 4_666 ?
O58 Na8 OW11 103.4(8) . . ?
O18 Na8 OW11 110.5(9) 4_666 . ?
OW1 Na9 O48 80.1(9) . 3_656 ?
OW1 Na9 O9 128.7(12) . . ?
O48 Na9 O9 129.4(10) 3_656 . ?
OW1 Na9 O23 97.9(10) . . ?
O48 Na9 O23 175.2(11) 3_656 . ?
O9 Na9 O23 55.2(6) . . ?
OW1 Na9 O3 91.7(9) . . ?
O48 Na9 O3 90.0(8) 3_656 . ?
O9 Na9 O3 54.3(6) . . ?
O23 Na9 O3 94.5(9) . . ?
OW1 Na9 O21 67.4(9) . . ?
O48 Na9 O21 128.7(10) 3_656 . ?
O9 Na9 O21 61.6(7) . . ?
O23 Na9 O21 53.6(6) . . ?
O3 Na9 O21 54.2(6) . . ?
OW1 Na9 W13 125.0(10) . . ?
O48 Na9 W13 153.0(10) 3_656 . ?
O9 Na9 W13 28.7(4) . . ?
O23 Na9 W13 30.5(4) . . ?
O3 Na9 W13 80.3(7) . . ?
O21 Na9 W13 64.1(6) . . ?
OW24 Na10 OW3 131.5(13) . 3_556 ?
OW24 Na10 O50 152.2(14) . . ?
OW3 Na10 O50 74.5(7) 3_556 . ?
OW24 Na10 OW12 88.2(10) . . ?
OW3 Na10 OW12 81.7(9) 3_556 . ?
O50 Na10 OW12 86.3(8) . . ?
OW24 Na10 OW9 81.0(12) . . ?
OW3 Na10 OW9 145.6(11) 3_556 . ?
O50 Na10 OW9 76.7(9) . . ?
OW12 Na10 OW9 114.9(11) . . ?
OW24 Na10 O44 85.8(11) . 3_556 ?
OW3 Na10 O44 80.3(8) 3_556 3_556 ?
O50 Na10 O44 111.7(8) . 3_556 ?
OW12 Na10 O44 149.8(10) . 3_556 ?
OW9 Na10 O44 93.3(9) . 3_556 ?
OW24 Na10 Na4 119.2(12) . 3_556 ?
OW3 Na10 Na4 40.5(6) 3_556 3_556 ?
O50 Na10 Na4 86.6(6) . 3_556 ?
OW12 Na10 Na4 121.2(8) . 3_556 ?
OW9 Na10 Na4 119.8(8) . 3_556 ?
O44 Na10 Na4 41.2(5) 3_556 3_556 ?
OW30 Na11 OW19 102(2) . 3_656 ?
OW30 Na11 OW1 96.1(18) . . ?
OW19 Na11 OW1 161(2) 3_656 . ?
OW30 Na11 OW15 88(2) . 3_556 ?
OW19 Na11 OW15 101.6(19) 3_656 3_556 ?
OW1 Na11 OW15 82.6(15) . 3_556 ?
OW30 Na11 OW2 169(2) . . ?
OW19 Na11 OW2 77.7(15) 3_656 . ?
OW1 Na11 OW2 85.0(13) . . ?
OW15 Na11 OW2 81.0(17) 3_556 . ?
OW30 Na11 OW4 90.6(18) . . ?
OW19 Na11 OW4 90.5(16) 3_656 . ?
OW1 Na11 OW4 85.5(12) . . ?
OW15 Na11 OW4 167.9(17) 3_556 . ?
OW2 Na11 OW4 100.6(14) . . ?
OW30 Na11 Na4 136.4(18) . . ?
OW19 Na11 Na4 120.7(16) 3_656 . ?
OW1 Na11 Na4 42.0(8) . . ?
OW15 Na11 Na4 76.8(13) 3_556 . ?
OW2 Na11 Na4 43.1(8) . . ?
OW4 Na11 Na4 96.0(10) . . ?
OW17 Na12 OW69 101.7(19) . . ?
OW17 Na12 OW6 87.1(18) . . ?
OW69 Na12 OW6 168(2) . . ?
OW17 Na12 OW29 166(2) . . ?
OW69 Na12 OW29 90(2) . . ?
OW6 Na12 OW29 82.3(16) . . ?
OW17 Na12 O40 90.8(16) . . ?
OW69 Na12 O40 79.3(16) . . ?
OW6 Na12 O40 92.5(12) . . ?
OW29 Na12 O40 98.6(17) . . ?
OW17 Na12 OW68 82(2) . . ?
OW69 Na12 OW68 86.6(19) . . ?
OW6 Na12 OW68 103.0(17) . . ?
OW29 Na12 OW68 91.7(19) . . ?
O40 Na12 OW68 162.5(17) . . ?
OW17 Na12 Na1 95.5(15) . . ?
OW69 Na12 Na1 138.4(16) . . ?
OW6 Na12 Na1 30.9(7) . . ?
OW29 Na12 Na1 79.8(14) . . ?
O40 Na12 Na1 62.8(7) . . ?
OW68 Na12 Na1 133.5(15) . . ?
OW13 Na13 O29 164(2) . . ?
OW13 Na13 O28 100.5(19) . . ?
O29 Na13 O28 63.8(9) . . ?
OW13 Na13 OW32 90(2) . . ?
O29 Na13 OW32 90.2(19) . . ?
O28 Na13 OW32 92.0(18) . . ?
OW13 Na13 O46 114(2) . . ?
O29 Na13 O46 62.4(9) . . ?
O28 Na13 O46 70.3(10) . . ?
OW32 Na13 O46 152(2) . . ?
OW13 Na13 O42 63.6(16) . . ?
O29 Na13 O42 104.9(13) . . ?
O28 Na13 O42 56.9(8) . . ?
OW32 Na13 O42 131(2) . . ?
O46 Na13 O42 57.6(9) . . ?
OW13 Na13 W6 149.4(19) . . ?
O29 Na13 W6 30.7(5) . . ?
O28 Na13 W6 73.8(9) . . ?
OW32 Na13 W6 120(2) . . ?
O46 Na13 W6 35.2(6) . . ?
O42 Na13 W6 89.6(9) . . ?
OW13 Na13 W4 131.0(18) . . ?
O29 Na13 W4 34.1(5) . . ?
O28 Na13 W4 34.2(5) . . ?
OW32 Na13 W4 78.4(17) . . ?
O46 Na13 W4 74.7(9) . . ?
O42 Na13 W4 88.6(9) . . ?
W6 Na13 W4 57.2(5) . . ?
OW13 Na13 W12 85.9(17) . . ?
O29 Na13 W12 88.3(10) . . ?
O28 Na13 W12 68.5(8) . . ?
OW32 Na13 W12 159(2) . . ?
O46 Na13 W12 29.0(5) . . ?
O42 Na13 W12 31.0(5) . . ?
W6 Na13 W12 64.0(6) . . ?
W4 Na13 W12 88.8(8) . . ?
OW13 Na13 Na7 148.8(19) . . ?
O29 Na13 Na7 41.4(7) . . ?
O28 Na13 Na7 96.7(10) . . ?
OW32 Na13 Na7 63.5(18) . . ?
O46 Na13 Na7 95.9(11) . . ?
O42 Na13 Na7 146.3(12) . . ?
W6 Na13 Na7 60.9(6) . . ?
W4 Na13 Na7 62.5(6) . . ?
W12 Na13 Na7 124.8(10) . . ?
Ge1 O1 W6 124.5(6) . . ?
Ge1 O1 W4 120.6(7) . . ?
W6 O1 W4 94.8(5) . . ?
Ge1 O1 Dy2 123.5(7) . . ?
W6 O1 Dy2 92.4(5) . . ?
W4 O1 Dy2 92.8(4) . . ?
W15 O2 W13 147.6(8) . . ?
W15 O2 Na2 105.1(7) . 4_665 ?
W13 O2 Na2 105.5(7) . 4_665 ?
W9 O3 W2 120.6(8) . . ?
W9 O3 Na9 105.7(8) . . ?
W2 O3 Na9 105.8(8) . . ?
Ge1 O4 W11 120.8(7) . . ?
Ge1 O4 W14 123.5(8) . . ?
W11 O4 W14 94.4(5) . . ?
Ge1 O4 W13 124.3(7) . . ?
W11 O4 W13 94.0(6) . . ?
W14 O4 W13 91.7(5) . . ?
W7 O5 W1 144.0(7) . . ?
W7 O5 Na5 105.3(7) . . ?
W1 O5 Na5 95.3(6) . . ?
W7 O5 Na6 110.8(6) . 3_556 ?
W1 O5 Na6 105.2(6) . 3_556 ?
Na5 O5 Na6 54.9(5) . 3_556 ?
W8 O6 W5 155.5(8) . . ?
W5 O7 W1 121.7(7) . . ?
W5 O7 Na6 111.3(7) . . ?
W1 O7 Na6 108.4(7) . . ?
W4 O8 Dy2 118.3(7) . . ?
W4 O8 Dy1 131.6(7) . . ?
Dy2 O8 Dy1 104.8(5) . . ?
W13 O9 W9 155.7(9) . . ?
W13 O9 Na9 101.1(8) . . ?
W9 O9 Na9 102.6(8) . . ?
W4 O10 Dy4 164.1(8) . . ?
W14 O11 W12 149.5(10) . . ?
W14 O11 Na2 104.7(8) . 4_665 ?
W12 O11 Na2 104.6(7) . 4_665 ?
W8 O12 W7 120.0(7) . . ?
W2 O13 Dy4 118.0(7) . . ?
W2 O13 Dy3 135.6(8) . . ?
Dy4 O13 Dy3 102.3(5) . . ?
W14 O14 W13 119.0(8) . . ?
W14 O14 Na2 103.6(7) . 4_665 ?
W13 O14 Na2 102.1(7) . 4_665 ?
W9 O15 Dy4 117.9(7) . . ?
W15 O16 W12 121.2(8) . . ?
W15 O16 Na2 99.2(7) . 4_665 ?
W12 O16 Na2 103.1(7) . 4_665 ?
W1 O17 Dy3 164.0(8) . . ?
W6 O18 Dy2 119.3(7) . . ?
W6 O18 Na8 112.2(7) . 4_565 ?
Dy2 O18 Na8 127.8(7) . 4_565 ?
W7 O19 Dy3 151.0(8) . . ?
W14 O20 W6 157.9(8) . . ?
W11 O21 W2 145.5(9) . . ?
W11 O21 Na9 109.3(8) . . ?
W2 O21 Na9 105.2(7) . . ?
Ge1 O22 W15 124.7(8) . . ?
Ge1 O22 W10 120.3(8) . . ?
W15 O22 W10 93.7(6) . . ?
Ge1 O22 W12 124.3(8) . . ?
W15 O22 W12 92.6(6) . . ?
W10 O22 W12 92.7(6) . . ?
W13 O23 W11 116.7(7) . . ?
W13 O23 Na9 98.0(8) . . ?
W11 O23 Na9 102.5(7) . . ?
W5 O24 Dy1 118.1(7) . . ?
W15 O25 W9 156.3(8) . . ?
W10 O26 Dy4 150.3(8) . . ?
Ge1 O27 W2 122.5(7) . . ?
Ge1 O27 W9 122.8(7) . . ?
W2 O27 W9 95.6(6) . . ?
Ge1 O27 Dy4 121.9(8) . . ?
W2 O27 Dy4 93.7(5) . . ?
W9 O27 Dy4 92.5(5) . . ?
W10 O28 W4 144.5(9) . . ?
W10 O28 Na13 115.5(10) . . ?
W4 O28 Na13 99.7(10) . . ?
W6 O29 W4 118.7(7) . . ?
W6 O29 Na13 107.6(10) . . ?
W4 O29 Na13 103.3(10) . . ?
W6 O29 Na7 112.0(7) . . ?
W4 O29 Na7 111.3(7) . . ?
Na13 O29 Na7 102.1(10) . . ?
W12 O31 Na4 141.4(10) . 2 ?
W3 O32 Dy1 163.9(8) . . ?
W14 O33 W11 119.1(7) . . ?
W2 O34 Dy2 164.5(8) . . ?
W15 O35 W10 120.8(8) . . ?
W7 O36 Na1 135.3(8) . 2_546 ?
W11 O37 Dy2 151.1(7) . . ?
W1 O39 Dy1 118.2(7) . . ?
W1 O39 Dy2 135.9(7) . . ?
Dy1 O39 Dy2 101.7(5) . . ?
W3 O40 Na12 142.0(13) . . ?
W12 O42 W10 119.0(8) . . ?
W12 O42 Na13 94.0(9) . . ?
W10 O42 Na13 95.8(8) . . ?
W11 O44 Na4 133.5(8) . . ?
W11 O44 Na10 120.4(9) . 3_556 ?
Na4 O44 Na10 92.4(7) . 3_556 ?
W5 O45 Na5 124.6(8) . 3_556 ?
W12 O46 W6 154.5(10) . . ?
W12 O46 Na13 106.2(10) . . ?
W6 O46 Na13 97.6(10) . . ?
W9 O48 Na9 131.8(10) . 3_656 ?
W15 O49 Na3 144.3(10) . . ?
W8 O50 Na10 148.9(10) . . ?
W1 O51 Na5 109.1(7) . . ?
W16 O53 W20 120.1(7) . . ?
W16 O53 Na3 100.7(6) . 4_566 ?
W20 O53 Na3 103.4(6) . 4_566 ?
W19 O54 W18 156.4(8) . . ?
W17 O55 Dy1 150.4(9) . . ?
W19 O56 W20 150.5(8) . . ?
W19 O56 Na3 104.6(7) . 4_566 ?
W20 O56 Na3 103.0(7) . 4_566 ?
W16 O57 W17 120.2(7) . . ?
W18 O58 W3 121.4(7) . . ?
W18 O58 Na1 107.3(6) . . ?
W3 O58 Na1 98.8(5) . . ?
W18 O58 Na8 116.3(7) . . ?
W3 O58 Na8 104.7(7) . . ?
Na1 O58 Na8 106.1(7) . . ?
W16 O59 Na2 154.4(9) . . ?
Ge2 O60 W17 121.9(7) . . ?
Ge2 O60 W16 123.9(7) . . ?
W17 O60 W16 94.1(5) . . ?
Ge2 O60 W20 123.7(8) . . ?
W17 O60 W20 93.1(5) . . ?
W16 O60 W20 91.7(5) . . ?
Ge2 O61 W7 120.7(7) . . ?
Ge2 O61 W19 122.9(7) . . ?
W7 O61 W19 94.4(5) . . ?
Ge2 O61 W8 124.6(7) . . ?
W7 O61 W8 94.0(5) . . ?
W19 O61 W8 92.2(5) . . ?
W17 O63 W3 143.7(8) . . ?
W17 O63 Na1 110.6(7) . . ?
W3 O63 Na1 105.5(6) . . ?
W19 O64 W7 120.6(7) . . ?
W19 O66 W8 120.3(7) . . ?
W19 O66 Na3 104.2(7) . 4_566 ?
W8 O66 Na3 101.6(7) . 4_566 ?
W16 O67 W5 156.4(10) . . ?
Ge2 O68 W5 124.1(7) . . ?
Ge2 O68 W1 120.1(6) . . ?
W5 O68 W1 94.6(5) . . ?
Ge2 O68 Dy1 123.1(6) . . ?
W5 O68 Dy1 93.5(4) . . ?
W1 O68 Dy1 93.7(4) . . ?
Ge2 O69 W18 124.1(7) . . ?
Ge2 O69 W3 120.2(7) . . ?
W18 O69 W3 94.9(5) . . ?
Ge2 O69 Dy3 123.4(7) . . ?
W18 O69 Dy3 93.2(5) . . ?
W3 O69 Dy3 93.1(5) . . ?
W18 O70 Dy3 119.0(7) . . ?
W18 O70 Na7 112.5(7) . 4_666 ?
Dy3 O70 Na7 128.1(7) . 4_666 ?
W20 O72 W17 119.9(7) . . ?
W20 O72 Na1 97.3(7) . . ?
W17 O72 Na1 97.7(6) . . ?
W20 O73 W18 154.5(8) . . ?
W20 O73 Na1 100.4(7) . . ?
W18 O73 Na1 101.9(6) . . ?
W3 O75 Dy3 119.0(7) . . ?
W3 O75 Dy4 132.3(7) . . ?
Dy3 O75 Dy4 103.6(5) . . ?
W16 O76 W8 147.1(8) . . ?
W16 O76 Na3 104.1(6) . 4_566 ?
W8 O76 Na3 106.2(6) . 4_566 ?
Na4 OW1 Na11 93.7(12) . . ?
Na4 OW1 Na9 118.8(11) . . ?
Na11 OW1 Na9 139.7(15) . . ?
Na4 OW2 Na11 90.2(11) . . ?
Na4 OW3 Na10 98.0(9) . 3_556 ?
Na5 OW4 Na11 122.6(13) . . ?
Na12 OW6 Na1 120.2(12) . . ?
Dy1 OW10 Na7 127.5(8) . . ?
Dy4 OW11 Na8 126.4(8) . . ?
Na10 OW12 Na3 119.5(10) . 4_566 ?
Dy2 OW22 Dy1 83.4(5) . . ?
Dy2 OW25 Na6 119.8(7) . . ?
Dy3 OW27 Dy4 84.8(5) . . ?

loop_
_geom_bond_atom_site_label_1
_geom_bond_atom_site_label_2
_geom_bond_distance
_geom_bond_site_symmetry_2
_geom_bond_publ_flag
Ge1 O1 1.740(14) . ?
Ge1 O22 1.750(16) . ?
Ge1 O4 1.760(14) . ?
Ge1 O27 1.764(15) . ?
Ge2 O69 1.752(14) . ?
Ge2 O60 1.758(14) . ?
Ge2 O68 1.759(13) . ?
Ge2 O61 1.771(14) . ?
W1 O51 1.725(14) . ?
W1 O17 1.759(14) . ?
W1 O39 1.828(14) . ?
W1 O7 2.017(15) . ?
W1 O5 2.044(13) . ?
W1 O68 2.328(13) . ?
W1 Na5 3.483(13) . ?
W1 Dy1 3.5551(13) . ?
W2 O30 1.727(16) . ?
W2 O34 1.761(15) . ?
W2 O13 1.863(14) . ?
W2 O3 2.048(16) . ?
W2 O21 2.059(14) . ?
W2 O27 2.288(15) . ?
W2 Dy4 3.5559(14) . ?
W3 O40 1.739(17) . ?
W3 O32 1.775(15) . ?
W3 O75 1.864(14) . ?
W3 O63 2.051(16) . ?
W3 O58 2.066(13) . ?
W3 O69 2.337(13) . ?
W3 Na1 3.586(9) . ?
W3 Dy3 3.5902(14) . ?
W4 O38 1.728(15) . ?
W4 O10 1.770(14) . ?
W4 O8 1.862(13) . ?
W4 O28 2.038(14) . ?
W4 O29 2.056(14) . ?
W4 O1 2.323(15) . ?
W4 Na13 3.57(3) . ?
W4 Dy2 3.5763(14) . ?
W5 O45 1.734(14) . ?
W5 O24 1.805(14) . ?
W5 O7 1.887(14) . ?
W5 O67 1.956(15) . ?
W5 O6 2.039(14) . ?
W5 O68 2.312(13) . ?
W5 Dy1 3.5395(13) . ?
W6 O43 1.733(15) . ?
W6 O18 1.815(15) . ?
W6 O29 1.907(14) . ?
W6 O20 1.967(15) . ?
W6 O46 2.070(16) . ?
W6 O1 2.310(13) . ?
W6 Dy2 3.5560(14) . ?
W6 Na13 3.56(4) . ?
W7 O36 1.737(14) . ?
W7 O19 1.780(15) . ?
W7 O5 1.853(13) . ?
W7 O64 2.000(14) . ?
W7 O12 2.069(14) . ?
W7 O61 2.296(14) . ?
W7 Na5 3.603(13) . ?
W8 O50 1.726(16) . ?
W8 O6 1.836(14) . ?
W8 O12 1.856(14) . ?
W8 O76 1.966(14) . ?
W8 O66 1.995(15) . ?
W8 O61 2.356(14) . ?
W8 Na3 3.578(11) 4_566 ?
W9 O48 1.710(16) . ?
W9 O15 1.829(15) . ?
W9 O3 1.888(15) . ?
W9 O25 1.962(16) . ?
W9 O9 2.054(15) . ?
W9 O27 2.327(15) . ?
W9 Dy4 3.5464(14) . ?
W10 O52 1.724(15) . ?
W10 O26 1.774(14) . ?
W10 O28 1.838(15) . ?
W10 O35 1.997(16) . ?
W10 O42 2.089(15) . ?
W10 O22 2.324(16) . ?
W11 O44 1.755(15) . ?
W11 O37 1.772(15) . ?
W11 O21 1.818(14) . ?
W11 O33 2.035(14) . ?
W11 O23 2.085(16) . ?
W11 O4 2.272(15) . ?
W12 O31 1.719(14) . ?
W12 O46 1.811(17) . ?
W12 O42 1.852(16) . ?
W12 O16 1.945(16) . ?
W12 O11 1.951(16) . ?
W12 O22 2.372(15) . ?
W12 Na2 3.564(12) 4_665 ?
W12 Na13 3.59(4) . ?
W13 O47 1.744(16) . ?
W13 O9 1.813(16) . ?
W13 O23 1.900(15) . ?
W13 O2 1.990(15) . ?
W13 O14 2.002(15) . ?
W13 O4 2.368(15) . ?
W13 Na2 3.551(11) 4_665 ?
W13 Na9 3.71(3) . ?
W14 O41 1.758(15) . ?
W14 O20 1.854(16) . ?
W14 O33 1.891(15) . ?
W14 O11 1.897(14) . ?
W14 O14 1.920(16) . ?
W14 O4 2.339(15) . ?
W14 Na2 3.528(11) 4_665 ?
W15 O49 1.696(15) . ?
W15 O25 1.884(16) . ?
W15 O2 1.884(15) . ?
W15 O35 1.891(15) . ?
W15 O16 1.940(16) . ?
W15 O22 2.310(17) . ?
W15 Na2 3.464(11) 4_665 ?
W16 O59 1.712(15) . ?
W16 O67 1.888(14) . ?
W16 O57 1.889(14) . ?
W16 O53 1.912(13) . ?
W16 O76 1.925(14) . ?
W16 O60 2.318(15) . ?
W16 Na3 3.498(12) 4_566 ?
W17 O65 1.748(15) . ?
W17 O55 1.749(15) . ?
W17 O63 1.852(15) . ?
W17 O57 2.001(14) . ?
W17 O72 2.047(15) . ?
W17 O60 2.291(14) . ?
W17 Na1 3.549(10) . ?
W18 O71 1.710(14) . ?
W18 O70 1.794(14) . ?
W18 O58 1.848(13) . ?
W18 O54 1.942(14) . ?
W18 O73 2.074(15) . ?
W18 O69 2.300(13) . ?
W18 Dy3 3.5676(13) . ?
W18 Na1 3.636(9) . ?
W19 O62 1.717(15) . ?
W19 O56 1.864(15) . ?
W19 O54 1.893(14) . ?
W19 O66 1.895(16) . ?
W19 O64 1.903(15) . ?
W19 O61 2.328(13) . ?
W19 Na3 3.570(11) 4_566 ?
W20 O74 1.734(15) . ?
W20 O73 1.826(15) . ?
W20 O72 1.881(15) . ?
W20 O56 1.981(15) . ?
W20 O53 1.986(14) . ?
W20 O60 2.390(14) . ?
W20 Na1 3.427(10) . ?
W20 Na3 3.615(12) 4_566 ?
Dy1 O32 2.224(15) . ?
Dy1 O8 2.297(14) . ?
Dy1 O39 2.305(14) . ?
Dy1 O24 2.312(15) . ?
Dy1 O55 2.330(14) . ?
Dy1 OW10 2.365(15) . ?
Dy1 O68 2.542(13) . ?
Dy1 OW22 2.858(16) . ?
Dy1 Dy2 3.6386(15) . ?
Dy2 O34 2.248(15) . ?
Dy2 O8 2.295(14) . ?
Dy2 O18 2.296(14) . ?
Dy2 O37 2.320(14) . ?
Dy2 O39 2.385(14) . ?
Dy2 OW25 2.387(18) . ?
Dy2 OW22 2.602(17) . ?
Dy2 O1 2.608(14) . ?
Dy3 O17 2.246(13) . ?
Dy3 O75 2.294(14) . ?
Dy3 O19 2.321(15) . ?
Dy3 O70 2.334(13) . ?
Dy3 OW28 2.373(17) . ?
Dy3 O13 2.386(13) . ?
Dy3 OW27 2.600(17) . ?
Dy3 O69 2.603(14) . ?
Dy3 Dy4 3.6331(15) . ?
Dy4 O10 2.245(14) . ?
Dy4 O13 2.277(15) . ?
Dy4 O15 2.300(15) . ?
Dy4 O26 2.320(14) . ?
Dy4 O75 2.329(14) . ?
Dy4 OW11 2.332(14) . ?
Dy4 O27 2.578(13) . ?
Dy4 OW27 2.782(17) . ?
Na1 OW7 2.29(3) . ?
Na1 OW6 2.44(3) . ?
Na1 O63 2.444(16) . ?
Na1 O36 2.586(16) 2_556 ?
Na1 O73 2.589(17) . ?
Na1 O58 2.630(16) . ?
Na1 O72 2.637(18) . ?
Na1 Na12 4.12(3) . ?
Na2 OW23 2.27(4) . ?
Na2 O59 2.387(19) . ?
Na2 O2 2.457(18) 4_566 ?
Na2 O11 2.53(2) 4_566 ?
Na2 O14 2.543(19) 4_566 ?
Na2 OW33 2.54(5) 3_566 ?
Na2 O16 2.58(2) 4_566 ?
Na2 W15 3.464(11) 4_566 ?
Na2 W14 3.528(11) 4_566 ?
Na2 W13 3.551(11) 4_566 ?
Na2 W12 3.564(12) 4_566 ?
Na3 OW8 2.23(4) . ?
Na3 O49 2.47(2) . ?
Na3 O76 2.490(18) 4_665 ?
Na3 OW12 2.56(3) 4_665 ?
Na3 O53 2.595(18) 4_665 ?
Na3 O66 2.596(18) 4_665 ?
Na3 O56 2.610(19) 4_665 ?
Na3 W16 3.498(12) 4_665 ?
Na3 W19 3.570(11) 4_665 ?
Na3 W8 3.578(11) 4_665 ?
Na3 W20 3.615(12) 4_665 ?
Na4 OW3 2.33(3) . ?
Na4 OW1 2.33(3) . ?
Na4 O44 2.337(19) . ?
Na4 OW2 2.37(3) . ?
Na4 OW21 2.43(2) . ?
Na4 O31 2.464(19) 2_545 ?
Na4 Na11 3.47(3) . ?
Na4 Na10 3.55(2) 3_556 ?
Na5 OW5 2.37(3) . ?
Na5 OW4 2.43(3) . ?
Na5 O51 2.513(19) . ?
Na5 O45 2.546(19) 3_556 ?
Na5 Na6 2.63(2) 3_556 ?
Na5 O5 2.639(19) . ?
Na6 Na5 2.63(2) 3_556 ?
Na6 OW25 2.75(3) . ?
Na6 O7 2.77(2) . ?
Na6 O5 3.02(2) 3_556 ?
Na7 O29 2.76(2) . ?
Na7 O70 2.80(2) 4_565 ?
Na7 OW10 2.82(2) . ?
Na7 Na13 4.08(4) . ?
Na8 O58 2.72(2) . ?
Na8 O18 2.74(2) 4_666 ?
Na8 OW11 2.75(2) . ?
Na9 OW1 2.82(4) . ?
Na9 O48 2.88(3) 3_656 ?
Na9 O9 2.90(3) . ?
Na9 O23 2.93(3) . ?
Na9 O3 2.94(3) . ?
Na9 O21 2.95(3) . ?
Na10 OW24 2.33(4) . ?
Na10 OW3 2.37(3) 3_556 ?
Na10 O50 2.52(2) . ?
Na10 OW12 2.53(3) . ?
Na10 OW9 2.54(3) . ?
Na10 O44 2.57(2) 3_556 ?
Na10 Na4 3.55(2) 3_556 ?
Na11 OW30 2.06(6) . ?
Na11 OW19 2.32(5) 3_656 ?
Na11 OW1 2.43(4) . ?
Na11 OW15 2.48(6) 3_556 ?
Na11 OW2 2.53(4) . ?
Na11 OW4 2.79(4) . ?
Na12 OW17 2.10(5) . ?
Na12 OW69 2.22(5) . ?
Na12 OW6 2.31(4) . ?
Na12 OW29 2.42(6) . ?
Na12 O40 2.42(3) . ?
Na12 OW68 2.57(6) . ?
Na13 OW13 2.06(6) . ?
Na13 O29 2.48(4) . ?
Na13 O28 2.61(4) . ?
Na13 OW32 2.62(8) . ?
Na13 O46 2.64(4) . ?
Na13 O42 2.95(4) . ?
O2 Na2 2.457(18) 4_665 ?
O5 Na6 3.02(2) 3_556 ?
O11 Na2 2.53(2) 4_665 ?
O14 Na2 2.543(19) 4_665 ?
O16 Na2 2.58(2) 4_665 ?
O18 Na8 2.74(2) 4_565 ?
O31 Na4 2.464(19) 2 ?
O36 Na1 2.586(16) 2_546 ?
O44 Na10 2.57(2) 3_556 ?
O45 Na5 2.546(19) 3_556 ?
O48 Na9 2.88(3) 3_656 ?
O53 Na3 2.595(18) 4_566 ?
O56 Na3 2.610(19) 4_566 ?
O66 Na3 2.596(18) 4_566 ?
O70 Na7 2.80(2) 4_666 ?
O76 Na3 2.490(18) 4_566 ?
OW3 Na10 2.37(3) 3_556 ?
OW12 Na3 2.56(3) 4_566 ?
OW15 Na11 2.48(6) 3_556 ?
OW19 Na11 2.32(5) 3_656 ?
OW33 Na2 2.54(5) 3_566 ?

loop_
_geom_torsion_atom_site_label_1
_geom_torsion_atom_site_label_2
_geom_torsion_atom_site_label_3
_geom_torsion_atom_site_label_4
_geom_torsion
_geom_torsion_site_symmetry_1
_geom_torsion_site_symmetry_2
_geom_torsion_site_symmetry_3
_geom_torsion_site_symmetry_4
_geom_torsion_publ_flag
O45 W5 Dy1 O32 169.5(8) . . . . ?
O24 W5 Dy1 O32 160.5(9) . . . . ?
O7 W5 Dy1 O32 -88.6(6) . . . . ?
O67 W5 Dy1 O32 65.9(7) . . . . ?
O6 W5 Dy1 O32 -11.0(7) . . . . ?
O68 W5 Dy1 O32 -16.4(6) . . . . ?
O45 W5 Dy1 O8 -74.1(9) . . . . ?
O24 W5 Dy1 O8 -83.1(10) . . . . ?
O7 W5 Dy1 O8 27.8(7) . . . . ?
O67 W5 Dy1 O8 -177.7(8) . . . . ?
O6 W5 Dy1 O8 105.4(8) . . . . ?
O68 W5 Dy1 O8 100.1(7) . . . . ?
O45 W5 Dy1 O39 -99.0(8) . . . . ?
O24 W5 Dy1 O39 -108.0(9) . . . . ?
O7 W5 Dy1 O39 2.9(6) . . . . ?
O67 W5 Dy1 O39 157.5(6) . . . . ?
O6 W5 Dy1 O39 80.5(6) . . . . ?
O68 W5 Dy1 O39 75.2(6) . . . . ?
O45 W5 Dy1 O24 9.0(10) . . . . ?
O7 W5 Dy1 O24 110.9(9) . . . . ?
O67 W5 Dy1 O24 -94.6(9) . . . . ?
O6 W5 Dy1 O24 -171.5(9) . . . . ?
O68 W5 Dy1 O24 -176.9(9) . . . . ?
O45 W5 Dy1 O55 103.4(8) . . . . ?
O24 W5 Dy1 O55 94.4(8) . . . . ?
O7 W5 Dy1 O55 -154.7(6) . . . . ?
O67 W5 Dy1 O55 -0.2(6) . . . . ?
O6 W5 Dy1 O55 -77.1(6) . . . . ?
O68 W5 Dy1 O55 -82.5(6) . . . . ?
O45 W5 Dy1 OW10 33.6(9) . . . . ?
O24 W5 Dy1 OW10 24.6(9) . . . . ?
O7 W5 Dy1 OW10 135.5(6) . . . . ?
O67 W5 Dy1 OW10 -70.0(7) . . . . ?
O6 W5 Dy1 OW10 -147.0(7) . . . . ?
O68 W5 Dy1 OW10 -152.3(6) . . . . ?
O45 W5 Dy1 O68 -174.1(9) . . . . ?
O24 W5 Dy1 O68 176.9(9) . . . . ?
O7 W5 Dy1 O68 -72.2(6) . . . . ?
O67 W5 Dy1 O68 82.3(7) . . . . ?
O6 W5 Dy1 O68 5.3(7) . . . . ?
O45 W5 Dy1 OW22 -37.8(8) . . . . ?
O24 W5 Dy1 OW22 -46.9(8) . . . . ?
O7 W5 Dy1 OW22 64.0(5) . . . . ?
O67 W5 Dy1 OW22 -141.4(6) . . . . ?
O6 W5 Dy1 OW22 141.6(6) . . . . ?
O68 W5 Dy1 OW22 136.3(6) . . . . ?
O45 W5 Dy1 W1 -123.6(7) . . . . ?
O24 W5 Dy1 W1 -132.6(8) . . . . ?
O7 W5 Dy1 W1 -21.7(4) . . . . ?
O67 W5 Dy1 W1 132.8(5) . . . . ?
O6 W5 Dy1 W1 55.9(5) . . . . ?
O68 W5 Dy1 W1 50.5(4) . . . . ?
O45 W5 Dy1 Dy2 -78.4(7) . . . . ?
O24 W5 Dy1 Dy2 -87.4(8) . . . . ?
O7 W5 Dy1 Dy2 23.5(4) . . . . ?
O67 W5 Dy1 Dy2 178.0(5) . . . . ?
O6 W5 Dy1 Dy2 101.1(5) . . . . ?
O68 W5 Dy1 Dy2 95.7(4) . . . . ?
O51 W1 Dy1 O32 -122.6(8) . . . . ?
O17 W1 Dy1 O32 -10.5(6) . . . . ?
O39 W1 Dy1 O32 -115.1(9) . . . . ?
O7 W1 Dy1 O32 146.7(5) . . . . ?
O5 W1 Dy1 O32 75.1(6) . . . . ?
O68 W1 Dy1 O32 75.9(6) . . . . ?
Na5 W1 Dy1 O32 155.6(10) . . . . ?
O51 W1 Dy1 O8 -42.5(8) . . . . ?
O17 W1 Dy1 O8 69.5(5) . . . . ?
O39 W1 Dy1 O8 -35.1(9) . . . . ?
O7 W1 Dy1 O8 -133.3(5) . . . . ?
O5 W1 Dy1 O8 155.1(6) . . . . ?
O68 W1 Dy1 O8 155.9(6) . . . . ?
Na5 W1 Dy1 O8 -124.4(10) . . . . ?
O51 W1 Dy1 O39 -7.5(11) . . . . ?
O17 W1 Dy1 O39 104.6(9) . . . . ?
O7 W1 Dy1 O39 -98.3(9) . . . . ?
O5 W1 Dy1 O39 -169.9(9) . . . . ?
O68 W1 Dy1 O39 -169.0(9) . . . . ?
Na5 W1 Dy1 O39 -89.3(12) . . . . ?
O51 W1 Dy1 O24 91.2(8) . . . . ?
O17 W1 Dy1 O24 -156.7(6) . . . . ?
O39 W1 Dy1 O24 98.7(9) . . . . ?
O7 W1 Dy1 O24 0.5(5) . . . . ?
O5 W1 Dy1 O24 -71.1(6) . . . . ?
O68 W1 Dy1 O24 -70.3(6) . . . . ?
Na5 W1 Dy1 O24 9.4(10) . . . . ?
O51 W1 Dy1 O55 166.6(9) . . . . ?
O17 W1 Dy1 O55 -81.4(6) . . . . ?
O39 W1 Dy1 O55 174.1(9) . . . . ?
O7 W1 Dy1 O55 75.8(6) . . . . ?
O5 W1 Dy1 O55 4.2(7) . . . . ?
O68 W1 Dy1 O55 5.1(6) . . . . ?
Na5 W1 Dy1 O55 84.7(10) . . . . ?
O51 W1 Dy1 OW10 38.6(14) . . . . ?
O17 W1 Dy1 OW10 150.7(13) . . . . ?
O39 W1 Dy1 OW10 46.1(14) . . . . ?
O7 W1 Dy1 OW10 -52.1(13) . . . . ?
O5 W1 Dy1 OW10 -123.8(13) . . . . ?
O68 W1 Dy1 OW10 -122.9(13) . . . . ?
Na5 W1 Dy1 OW10 -43.2(15) . . . . ?
O51 W1 Dy1 O68 161.5(9) . . . . ?
O17 W1 Dy1 O68 -86.4(6) . . . . ?
O39 W1 Dy1 O68 169.0(9) . . . . ?
O7 W1 Dy1 O68 70.7(6) . . . . ?
O5 W1 Dy1 O68 -0.9(7) . . . . ?
Na5 W1 Dy1 O68 79.7(11) . . . . ?
O51 W1 Dy1 OW22 22.1(8) . . . . ?
O17 W1 Dy1 OW22 134.2(6) . . . . ?
O39 W1 Dy1 OW22 29.6(9) . . . . ?
O7 W1 Dy1 OW22 -68.6(5) . . . . ?
O5 W1 Dy1 OW22 -140.2(6) . . . . ?
O68 W1 Dy1 OW22 -139.4(6) . . . . ?
Na5 W1 Dy1 OW22 -59.7(10) . . . . ?
O51 W1 Dy1 W5 111.1(7) . . . . ?
O17 W1 Dy1 W5 -136.8(4) . . . . ?
O39 W1 Dy1 W5 118.6(8) . . . . ?
O7 W1 Dy1 W5 20.3(4) . . . . ?
O5 W1 Dy1 W5 -51.3(5) . . . . ?
O68 W1 Dy1 W5 -50.4(5) . . . . ?
Na5 W1 Dy1 W5 29.3(9) . . . . ?
O51 W1 Dy1 Dy2 -21.0(7) . . . . ?
O17 W1 Dy1 Dy2 91.1(4) . . . . ?
O39 W1 Dy1 Dy2 -13.5(8) . . . . ?
O7 W1 Dy1 Dy2 -111.7(4) . . . . ?
O5 W1 Dy1 Dy2 176.7(5) . . . . ?
O68 W1 Dy1 Dy2 177.5(5) . . . . ?
Na5 W1 Dy1 Dy2 -102.8(9) . . . . ?
O43 W6 Dy2 O34 173.0(8) . . . . ?
O18 W6 Dy2 O34 158.7(9) . . . . ?
O29 W6 Dy2 O34 -90.9(6) . . . . ?
O20 W6 Dy2 O34 63.9(6) . . . . ?
O46 W6 Dy2 O34 -14.4(8) . . . . ?
O1 W6 Dy2 O34 -17.1(7) . . . . ?
Na13 W6 Dy2 O34 -73.9(8) . . . . ?
O43 W6 Dy2 O8 -95.3(8) . . . . ?
O18 W6 Dy2 O8 -109.6(9) . . . . ?
O29 W6 Dy2 O8 0.8(6) . . . . ?
O20 W6 Dy2 O8 155.7(6) . . . . ?
O46 W6 Dy2 O8 77.4(7) . . . . ?
O1 W6 Dy2 O8 74.7(6) . . . . ?
Na13 W6 Dy2 O8 17.9(8) . . . . ?
O43 W6 Dy2 O18 14.3(11) . . . . ?
O29 W6 Dy2 O18 110.4(9) . . . . ?
O20 W6 Dy2 O18 -94.8(9) . . . . ?
O46 W6 Dy2 O18 -173.0(10) . . . . ?
O1 W6 Dy2 O18 -175.8(10) . . . . ?
Na13 W6 Dy2 O18 127.5(11) . . . . ?
O43 W6 Dy2 O37 108.6(8) . . . . ?
O18 W6 Dy2 O37 94.3(9) . . . . ?
O29 W6 Dy2 O37 -155.3(6) . . . . ?
O20 W6 Dy2 O37 -0.4(5) . . . . ?
O46 W6 Dy2 O37 -78.7(7) . . . . ?
O1 W6 Dy2 O37 -81.5(6) . . . . ?
Na13 W6 Dy2 O37 -138.2(8) . . . . ?
O43 W6 Dy2 O39 -80.0(10) . . . . ?
O18 W6 Dy2 O39 -94.3(10) . . . . ?
O29 W6 Dy2 O39 16.1(8) . . . . ?
O20 W6 Dy2 O39 170.9(8) . . . . ?
O46 W6 Dy2 O39 92.7(9) . . . . ?
O1 W6 Dy2 O39 89.9(8) . . . . ?
Na13 W6 Dy2 O39 33.2(9) . . . . ?
O43 W6 Dy2 OW25 45.6(9) . . . . ?
O18 W6 Dy2 OW25 31.3(10) . . . . ?
O29 W6 Dy2 OW25 141.7(7) . . . . ?
O20 W6 Dy2 OW25 -63.5(6) . . . . ?
O46 W6 Dy2 OW25 -141.7(8) . . . . ?
O1 W6 Dy2 OW25 -144.5(7) . . . . ?
Na13 W6 Dy2 OW25 158.8(8) . . . . ?
O43 W6 Dy2 OW22 -27.6(8) . . . . ?
O18 W6 Dy2 OW22 -41.9(9) . . . . ?
O29 W6 Dy2 OW22 68.5(6) . . . . ?
O20 W6 Dy2 OW22 -136.7(6) . . . . ?
O46 W6 Dy2 OW22 145.0(7) . . . . ?
O1 W6 Dy2 OW22 142.3(6) . . . . ?
Na13 W6 Dy2 OW22 85.5(8) . . . . ?
O43 W6 Dy2 O1 -169.9(9) . . . . ?
O18 W6 Dy2 O1 175.8(10) . . . . ?
O29 W6 Dy2 O1 -73.8(7) . . . . ?
O20 W6 Dy2 O1 81.0(6) . . . . ?
O46 W6 Dy2 O1 2.8(8) . . . . ?
Na13 W6 Dy2 O1 -56.7(8) . . . . ?
O43 W6 Dy2 W4 -119.6(7) . . . . ?
O18 W6 Dy2 W4 -133.9(8) . . . . ?
O29 W6 Dy2 W4 -23.5(4) . . . . ?
O20 W6 Dy2 W4 131.3(4) . . . . ?
O46 W6 Dy2 W4 53.1(6) . . . . ?
O1 W6 Dy2 W4 50.3(5) . . . . ?
Na13 W6 Dy2 W4 -6.4(7) . . . . ?
O43 W6 Dy2 Dy1 -78.9(7) . . . . ?
O18 W6 Dy2 Dy1 -93.2(8) . . . . ?
O29 W6 Dy2 Dy1 17.2(4) . . . . ?
O20 W6 Dy2 Dy1 172.1(4) . . . . ?
O46 W6 Dy2 Dy1 93.8(6) . . . . ?
O1 W6 Dy2 Dy1 91.0(5) . . . . ?
Na13 W6 Dy2 Dy1 34.3(7) . . . . ?
O38 W4 Dy2 O34 -122.8(8) . . . . ?
O10 W4 Dy2 O34 -10.9(6) . . . . ?
O8 W4 Dy2 O34 -114.4(8) . . . . ?
O28 W4 Dy2 O34 74.2(7) . . . . ?
O29 W4 Dy2 O34 146.9(6) . . . . ?
O1 W4 Dy2 O34 74.7(6) . . . . ?
Na13 W4 Dy2 O34 131.4(8) . . . . ?
O38 W4 Dy2 O8 -8.4(10) . . . . ?
O10 W4 Dy2 O8 103.5(8) . . . . ?
O28 W4 Dy2 O8 -171.4(9) . . . . ?
O29 W4 Dy2 O8 -98.8(8) . . . . ?
O1 W4 Dy2 O8 -170.9(8) . . . . ?
Na13 W4 Dy2 O8 -114.2(10) . . . . ?
O38 W4 Dy2 O18 92.9(8) . . . . ?
O10 W4 Dy2 O18 -155.1(6) . . . . ?
O8 W4 Dy2 O18 101.4(8) . . . . ?
O28 W4 Dy2 O18 -70.0(7) . . . . ?
O29 W4 Dy2 O18 2.6(6) . . . . ?
O1 W4 Dy2 O18 -69.6(6) . . . . ?
Na13 W4 Dy2 O18 -12.9(8) . . . . ?
O38 W4 Dy2 O37 166.7(8) . . . . ?
O10 W4 Dy2 O37 -81.3(6) . . . . ?
O8 W4 Dy2 O37 175.2(8) . . . . ?
O28 W4 Dy2 O37 3.8(7) . . . . ?
O29 W4 Dy2 O37 76.4(6) . . . . ?
O1 W4 Dy2 O37 4.2(6) . . . . ?
Na13 W4 Dy2 O37 60.9(8) . . . . ?
O38 W4 Dy2 O39 -46.7(8) . . . . ?
O10 W4 Dy2 O39 65.2(6) . . . . ?
O8 W4 Dy2 O39 -38.3(8) . . . . ?
O28 W4 Dy2 O39 150.3(7) . . . . ?
O29 W4 Dy2 O39 -137.0(6) . . . . ?
O1 W4 Dy2 O39 150.8(6) . . . . ?
Na13 W4 Dy2 O39 -152.5(8) . . . . ?
O38 W4 Dy2 OW25 28.3(19) . . . . ?
O10 W4 Dy2 OW25 140.2(18) . . . . ?
O8 W4 Dy2 OW25 36.7(19) . . . . ?
O28 W4 Dy2 OW25 -134.7(19) . . . . ?
O29 W4 Dy2 OW25 -62.0(18) . . . . ?
O1 W4 Dy2 OW25 -134.2(18) . . . . ?
Na13 W4 Dy2 OW25 -77.5(19) . . . . ?
O38 W4 Dy2 OW22 18.2(8) . . . . ?
O10 W4 Dy2 OW22 130.1(6) . . . . ?
O8 W4 Dy2 OW22 26.6(8) . . . . ?
O28 W4 Dy2 OW22 -144.8(7) . . . . ?
O29 W4 Dy2 OW22 -72.1(5) . . . . ?
O1 W4 Dy2 OW22 -144.3(6) . . . . ?
Na13 W4 Dy2 OW22 -87.6(8) . . . . ?
O38 W4 Dy2 O1 162.5(9) . . . . ?
O10 W4 Dy2 O1 -85.6(6) . . . . ?
O8 W4 Dy2 O1 170.9(8) . . . . ?
O28 W4 Dy2 O1 -0.5(7) . . . . ?
O29 W4 Dy2 O1 72.2(6) . . . . ?
Na13 W4 Dy2 O1 56.7(8) . . . . ?
O38 W4 Dy2 W6 112.1(7) . . . . ?
O10 W4 Dy2 W6 -135.9(4) . . . . ?
O8 W4 Dy2 W6 120.6(7) . . . . ?
O28 W4 Dy2 W6 -50.8(6) . . . . ?
O29 W4 Dy2 W6 21.8(4) . . . . ?
O1 W4 Dy2 W6 -50.3(5) . . . . ?
Na13 W4 Dy2 W6 6.3(7) . . . . ?
O38 W4 Dy2 Dy1 -23.8(7) . . . . ?
O10 W4 Dy2 Dy1 88.2(4) . . . . ?
O8 W4 Dy2 Dy1 -15.3(7) . . . . ?
O28 W4 Dy2 Dy1 173.3(6) . . . . ?
O29 W4 Dy2 Dy1 -114.1(4) . . . . ?
O1 W4 Dy2 Dy1 173.8(5) . . . . ?
Na13 W4 Dy2 Dy1 -129.6(7) . . . . ?
O32 Dy1 Dy2 O34 36.1(6) . . . . ?
O8 Dy1 Dy2 O34 95.7(7) . . . . ?
O39 Dy1 Dy2 O34 -57.0(7) . . . . ?
O24 Dy1 Dy2 O34 -116.1(5) . . . . ?
OW10 Dy1 Dy2 O34 151.6(6) . . . . ?
O68 Dy1 Dy2 O34 -45.9(5) . . . . ?
OW22 Dy1 Dy2 O34 -154.4(6) . . . . ?
W5 Dy1 Dy2 O34 -88.5(4) . . . . ?
W1 Dy1 Dy2 O34 -47.5(4) . . . . ?
O32 Dy1 Dy2 O8 -59.5(7) . . . . ?
O39 Dy1 Dy2 O8 -152.7(8) . . . . ?
O24 Dy1 Dy2 O8 148.3(7) . . . . ?
OW10 Dy1 Dy2 O8 56.0(7) . . . . ?
O68 Dy1 Dy2 O8 -141.5(6) . . . . ?
OW22 Dy1 Dy2 O8 109.9(7) . . . . ?
W5 Dy1 Dy2 O8 175.9(5) . . . . ?
W1 Dy1 Dy2 O8 -143.2(5) . . . . ?
O32 Dy1 Dy2 O18 -113.5(5) . . . . ?
O8 Dy1 Dy2 O18 -54.0(7) . . . . ?
O39 Dy1 Dy2 O18 153.4(7) . . . . ?
O24 Dy1 Dy2 O18 94.3(5) . . . . ?
OW10 Dy1 Dy2 O18 2.0(6) . . . . ?
O68 Dy1 Dy2 O18 164.5(5) . . . . ?
OW22 Dy1 Dy2 O18 56.0(6) . . . . ?
W5 Dy1 Dy2 O18 121.9(4) . . . . ?
W1 Dy1 Dy2 O18 162.8(4) . . . . ?
O32 Dy1 Dy2 O39 93.1(7) . . . . ?
O8 Dy1 Dy2 O39 152.7(8) . . . . ?
O24 Dy1 Dy2 O39 -59.1(7) . . . . ?
OW10 Dy1 Dy2 O39 -151.4(8) . . . . ?
O68 Dy1 Dy2 O39 11.1(7) . . . . ?
OW22 Dy1 Dy2 O39 -97.4(8) . . . . ?
W5 Dy1 Dy2 O39 -31.5(6) . . . . ?
W1 Dy1 Dy2 O39 9.5(6) . . . . ?
O32 Dy1 Dy2 OW25 142.5(6) . . . . ?
O8 Dy1 Dy2 OW25 -158.0(7) . . . . ?
O39 Dy1 Dy2 OW25 49.4(7) . . . . ?
O24 Dy1 Dy2 OW25 -9.7(6) . . . . ?
OW10 Dy1 Dy2 OW25 -102.0(6) . . . . ?
O68 Dy1 Dy2 OW25 60.5(5) . . . . ?
OW22 Dy1 Dy2 OW25 -48.0(6) . . . . ?
W5 Dy1 Dy2 OW25 17.9(4) . . . . ?
W1 Dy1 Dy2 OW25 58.8(4) . . . . ?
O32 Dy1 Dy2 OW22 -169.5(6) . . . . ?
O8 Dy1 Dy2 OW22 -109.9(7) . . . . ?
O39 Dy1 Dy2 OW22 97.4(7) . . . . ?
O24 Dy1 Dy2 OW22 38.3(6) . . . . ?
OW10 Dy1 Dy2 OW22 -54.0(7) . . . . ?
O68 Dy1 Dy2 OW22 108.6(6) . . . . ?
W5 Dy1 Dy2 OW22 65.9(5) . . . . ?
W1 Dy1 Dy2 OW22 106.9(5) . . . . ?
O32 Dy1 Dy2 O1 -43.9(5) . . . . ?
O8 Dy1 Dy2 O1 15.6(6) . . . . ?
O39 Dy1 Dy2 O1 -137.0(7) . . . . ?
O24 Dy1 Dy2 O1 163.9(5) . . . . ?
OW10 Dy1 Dy2 O1 71.6(6) . . . . ?
O68 Dy1 Dy2 O1 -125.9(4) . . . . ?
OW22 Dy1 Dy2 O1 125.5(6) . . . . ?
W5 Dy1 Dy2 O1 -168.5(3) . . . . ?
W1 Dy1 Dy2 O1 -127.6(3) . . . . ?
O32 Dy1 Dy2 W6 -85.8(4) . . . . ?
O8 Dy1 Dy2 W6 -26.3(5) . . . . ?
O39 Dy1 Dy2 W6 -179.0(6) . . . . ?
O24 Dy1 Dy2 W6 121.9(4) . . . . ?
OW10 Dy1 Dy2 W6 29.7(5) . . . . ?
O68 Dy1 Dy2 W6 -167.8(3) . . . . ?
OW22 Dy1 Dy2 W6 83.6(5) . . . . ?
W5 Dy1 Dy2 W6 149.57(3) . . . . ?
W1 Dy1 Dy2 W6 -169.50(4) . . . . ?
O32 Dy1 Dy2 W4 -48.1(4) . . . . ?
O8 Dy1 Dy2 W4 11.5(5) . . . . ?
O39 Dy1 Dy2 W4 -141.2(6) . . . . ?
O24 Dy1 Dy2 W4 159.7(4) . . . . ?
OW10 Dy1 Dy2 W4 67.4(5) . . . . ?
O68 Dy1 Dy2 W4 -130.1(3) . . . . ?
OW22 Dy1 Dy2 W4 121.4(5) . . . . ?
W5 Dy1 Dy2 W4 -172.68(4) . . . . ?
W1 Dy1 Dy2 W4 -131.74(3) . . . . ?
O71 W18 Dy3 O17 172.6(8) . . . . ?
O70 W18 Dy3 O17 161.4(9) . . . . ?
O58 W18 Dy3 O17 -89.3(6) . . . . ?
O54 W18 Dy3 O17 65.5(6) . . . . ?
O73 W18 Dy3 O17 -12.3(7) . . . . ?
O69 W18 Dy3 O17 -16.0(6) . . . . ?
Na1 W18 Dy3 O17 -67.7(4) . . . . ?
O71 W18 Dy3 O75 -97.0(8) . . . . ?
O70 W18 Dy3 O75 -108.2(9) . . . . ?
O58 W18 Dy3 O75 1.1(6) . . . . ?
O54 W18 Dy3 O75 155.9(6) . . . . ?
O73 W18 Dy3 O75 78.1(6) . . . . ?
O69 W18 Dy3 O75 74.4(6) . . . . ?
Na1 W18 Dy3 O75 22.7(4) . . . . ?
O71 W18 Dy3 O19 106.5(8) . . . . ?
O70 W18 Dy3 O19 95.3(9) . . . . ?
O58 W18 Dy3 O19 -155.4(6) . . . . ?
O54 W18 Dy3 O19 -0.6(6) . . . . ?
O73 W18 Dy3 O19 -78.4(7) . . . . ?
O69 W18 Dy3 O19 -82.1(6) . . . . ?
Na1 W18 Dy3 O19 -133.8(4) . . . . ?
O71 W18 Dy3 O70 11.3(11) . . . . ?
O58 W18 Dy3 O70 109.4(9) . . . . ?
O54 W18 Dy3 O70 -95.8(9) . . . . ?
O73 W18 Dy3 O70 -173.6(10) . . . . ?
O69 W18 Dy3 O70 -177.4(9) . . . . ?
Na1 W18 Dy3 O70 130.9(8) . . . . ?
O71 W18 Dy3 OW28 43.6(9) . . . . ?
O70 W18 Dy3 OW28 32.4(10) . . . . ?
O58 W18 Dy3 OW28 141.7(7) . . . . ?
O54 W18 Dy3 OW28 -63.5(7) . . . . ?
O73 W18 Dy3 OW28 -141.3(8) . . . . ?
O69 W18 Dy3 OW28 -145.0(7) . . . . ?
Na1 W18 Dy3 OW28 163.3(6) . . . . ?
O71 W18 Dy3 O13 -81.8(9) . . . . ?
O70 W18 Dy3 O13 -93.1(10) . . . . ?
O58 W18 Dy3 O13 16.3(7) . . . . ?
O54 W18 Dy3 O13 171.1(7) . . . . ?
O73 W18 Dy3 O13 93.3(8) . . . . ?
O69 W18 Dy3 O13 89.5(8) . . . . ?
Na1 W18 Dy3 O13 37.8(6) . . . . ?
O71 W18 Dy3 OW27 -31.0(8) . . . . ?
O70 W18 Dy3 OW27 -42.3(9) . . . . ?
O58 W18 Dy3 OW27 67.1(6) . . . . ?
O54 W18 Dy3 OW27 -138.1(6) . . . . ?
O73 W18 Dy3 OW27 144.1(7) . . . . ?
O69 W18 Dy3 OW27 140.3(6) . . . . ?
Na1 W18 Dy3 OW27 88.6(4) . . . . ?
O71 W18 Dy3 O69 -171.4(8) . . . . ?
O70 W18 Dy3 O69 177.4(9) . . . . ?
O58 W18 Dy3 O69 -73.2(6) . . . . ?
O54 W18 Dy3 O69 81.6(6) . . . . ?
O73 W18 Dy3 O69 3.8(7) . . . . ?
Na1 W18 Dy3 O69 -51.7(5) . . . . ?
O71 W18 Dy3 W3 -120.8(7) . . . . ?
O70 W18 Dy3 W3 -132.1(8) . . . . ?
O58 W18 Dy3 W3 -22.7(4) . . . . ?
O54 W18 Dy3 W3 132.1(4) . . . . ?
O73 W18 Dy3 W3 54.3(5) . . . . ?
O69 W18 Dy3 W3 50.5(5) . . . . ?
Na1 W18 Dy3 W3 -1.16(19) . . . . ?
O71 W18 Dy3 Dy4 -80.2(7) . . . . ?
O70 W18 Dy3 Dy4 -91.5(8) . . . . ?
O58 W18 Dy3 Dy4 17.9(4) . . . . ?
O54 W18 Dy3 Dy4 172.7(4) . . . . ?
O73 W18 Dy3 Dy4 94.9(5) . . . . ?
O69 W18 Dy3 Dy4 91.1(5) . . . . ?
Na1 W18 Dy3 Dy4 39.42(19) . . . . ?
O40 W3 Dy3 O17 -121.4(9) . . . . ?
O32 W3 Dy3 O17 -10.8(6) . . . . ?
O75 W3 Dy3 O17 -113.8(8) . . . . ?
O63 W3 Dy3 O17 74.6(6) . . . . ?
O58 W3 Dy3 O17 145.2(5) . . . . ?
O69 W3 Dy3 O17 74.9(6) . . . . ?
Na1 W3 Dy3 O17 126.0(4) . . . . ?
O40 W3 Dy3 O75 -7.6(11) . . . . ?
O32 W3 Dy3 O75 103.0(9) . . . . ?
O63 W3 Dy3 O75 -171.6(9) . . . . ?
O58 W3 Dy3 O75 -101.1(8) . . . . ?
O69 W3 Dy3 O75 -171.3(8) . . . . ?
Na1 W3 Dy3 O75 -120.2(8) . . . . ?
O40 W3 Dy3 O19 168.3(9) . . . . ?
O32 W3 Dy3 O19 -81.1(6) . . . . ?
O75 W3 Dy3 O19 175.9(8) . . . . ?
O63 W3 Dy3 O19 4.3(6) . . . . ?
O58 W3 Dy3 O19 74.8(5) . . . . ?
O69 W3 Dy3 O19 4.6(6) . . . . ?
Na1 W3 Dy3 O19 55.6(4) . . . . ?
O40 W3 Dy3 O70 94.2(9) . . . . ?
O32 W3 Dy3 O70 -155.2(6) . . . . ?
O75 W3 Dy3 O70 101.8(8) . . . . ?
O63 W3 Dy3 O70 -69.8(6) . . . . ?
O58 W3 Dy3 O70 0.7(5) . . . . ?
O69 W3 Dy3 O70 -69.5(6) . . . . ?
Na1 W3 Dy3 O70 -18.5(4) . . . . ?
O40 W3 Dy3 OW28 27(2) . . . . ?
O32 W3 Dy3 OW28 138(2) . . . . ?
O75 W3 Dy3 OW28 35(2) . . . . ?
O63 W3 Dy3 OW28 -137(2) . . . . ?
O58 W3 Dy3 OW28 -66(2) . . . . ?
O69 W3 Dy3 OW28 -136(2) . . . . ?
Na1 W3 Dy3 OW28 -85(2) . . . . ?
O40 W3 Dy3 O13 -45.4(9) . . . . ?
O32 W3 Dy3 O13 65.2(6) . . . . ?
O75 W3 Dy3 O13 -37.8(8) . . . . ?
O63 W3 Dy3 O13 150.6(6) . . . . ?
O58 W3 Dy3 O13 -138.9(5) . . . . ?
O69 W3 Dy3 O13 150.9(6) . . . . ?
Na1 W3 Dy3 O13 -158.1(4) . . . . ?
O40 W3 Dy3 OW27 19.3(9) . . . . ?
O32 W3 Dy3 OW27 129.9(6) . . . . ?
O75 W3 Dy3 OW27 26.8(8) . . . . ?
O63 W3 Dy3 OW27 -144.7(6) . . . . ?
O58 W3 Dy3 OW27 -74.2(5) . . . . ?
O69 W3 Dy3 OW27 -144.4(6) . . . . ?
Na1 W3 Dy3 OW27 -93.4(4) . . . . ?
O40 W3 Dy3 O69 163.7(9) . . . . ?
O32 W3 Dy3 O69 -85.7(6) . . . . ?
O75 W3 Dy3 O69 171.3(8) . . . . ?
O63 W3 Dy3 O69 -0.3(7) . . . . ?
O58 W3 Dy3 O69 70.2(6) . . . . ?
Na1 W3 Dy3 O69 51.0(5) . . . . ?
O40 W3 Dy3 W18 113.8(8) . . . . ?
O32 W3 Dy3 W18 -135.5(5) . . . . ?
O75 W3 Dy3 W18 121.4(7) . . . . ?
O63 W3 Dy3 W18 -50.2(5) . . . . ?
O58 W3 Dy3 W18 20.4(4) . . . . ?
O69 W3 Dy3 W18 -49.8(4) . . . . ?
Na1 W3 Dy3 W18 1.19(19) . . . . ?
O40 W3 Dy3 Dy4 -22.8(8) . . . . ?
O32 W3 Dy3 Dy4 87.8(5) . . . . ?
O75 W3 Dy3 Dy4 -15.2(7) . . . . ?
O63 W3 Dy3 Dy4 173.2(5) . . . . ?
O58 W3 Dy3 Dy4 -116.3(4) . . . . ?
O69 W3 Dy3 Dy4 173.5(4) . . . . ?
Na1 W3 Dy3 Dy4 -135.47(19) . . . . ?
O48 W9 Dy4 O10 170.3(9) . . . . ?
O15 W9 Dy4 O10 159.1(10) . . . . ?
O3 W9 Dy4 O10 -89.8(6) . . . . ?
O25 W9 Dy4 O10 66.0(6) . . . . ?
O9 W9 Dy4 O10 -11.7(7) . . . . ?
O27 W9 Dy4 O10 -17.8(7) . . . . ?
O48 W9 Dy4 O13 -98.2(9) . . . . ?
O15 W9 Dy4 O13 -109.4(9) . . . . ?
O3 W9 Dy4 O13 1.7(6) . . . . ?
O25 W9 Dy4 O13 157.5(6) . . . . ?
O9 W9 Dy4 O13 79.8(7) . . . . ?
O27 W9 Dy4 O13 73.7(6) . . . . ?
O48 W9 Dy4 O15 11.2(12) . . . . ?
O3 W9 Dy4 O15 111.1(10) . . . . ?
O25 W9 Dy4 O15 -93.2(10) . . . . ?
O9 W9 Dy4 O15 -170.9(11) . . . . ?
O27 W9 Dy4 O15 -176.9(10) . . . . ?
O48 W9 Dy4 O26 104.4(9) . . . . ?
O15 W9 Dy4 O26 93.2(9) . . . . ?
O3 W9 Dy4 O26 -155.7(6) . . . . ?
O25 W9 Dy4 O26 0.0(6) . . . . ?
O9 W9 Dy4 O26 -77.7(7) . . . . ?
O27 W9 Dy4 O26 -83.7(6) . . . . ?
O48 W9 Dy4 O75 -74.9(10) . . . . ?
O15 W9 Dy4 O75 -86.2(11) . . . . ?
O3 W9 Dy4 O75 25.0(8) . . . . ?
O25 W9 Dy4 O75 -179.3(7) . . . . ?
O9 W9 Dy4 O75 103.0(8) . . . . ?
O27 W9 Dy4 O75 97.0(8) . . . . ?
O48 W9 Dy4 OW11 34.0(9) . . . . ?
O15 W9 Dy4 OW11 22.8(10) . . . . ?
O3 W9 Dy4 OW11 133.9(7) . . . . ?
O25 W9 Dy4 OW11 -70.3(6) . . . . ?
O9 W9 Dy4 OW11 -148.0(8) . . . . ?
O27 W9 Dy4 OW11 -154.1(7) . . . . ?
O48 W9 Dy4 O27 -171.9(10) . . . . ?
O15 W9 Dy4 O27 176.9(10) . . . . ?
O3 W9 Dy4 O27 -72.0(7) . . . . ?
O25 W9 Dy4 O27 83.7(7) . . . . ?
O9 W9 Dy4 O27 6.0(8) . . . . ?
O48 W9 Dy4 OW27 -36.4(9) . . . . ?
O15 W9 Dy4 OW27 -47.6(9) . . . . ?
O3 W9 Dy4 OW27 63.5(6) . . . . ?
O25 W9 Dy4 OW27 -140.8(6) . . . . ?
O9 W9 Dy4 OW27 141.6(7) . . . . ?
O27 W9 Dy4 OW27 135.5(6) . . . . ?
O48 W9 Dy4 W2 -122.7(8) . . . . ?
O15 W9 Dy4 W2 -133.9(9) . . . . ?
O3 W9 Dy4 W2 -22.8(5) . . . . ?
O25 W9 Dy4 W2 132.9(4) . . . . ?
O9 W9 Dy4 W2 55.2(6) . . . . ?
O27 W9 Dy4 W2 49.2(5) . . . . ?
O48 W9 Dy4 Dy3 -78.2(8) . . . . ?
O15 W9 Dy4 Dy3 -89.5(9) . . . . ?
O3 W9 Dy4 Dy3 21.7(5) . . . . ?
O25 W9 Dy4 Dy3 177.4(4) . . . . ?
O9 W9 Dy4 Dy3 99.7(6) . . . . ?
O27 W9 Dy4 Dy3 93.7(5) . . . . ?
O30 W2 Dy4 O10 -122.1(9) . . . . ?
O34 W2 Dy4 O10 -10.6(6) . . . . ?
O13 W2 Dy4 O10 -114.2(8) . . . . ?
O3 W2 Dy4 O10 146.6(5) . . . . ?
O21 W2 Dy4 O10 74.2(6) . . . . ?
O27 W2 Dy4 O10 74.9(6) . . . . ?
O30 W2 Dy4 O13 -7.9(11) . . . . ?
O34 W2 Dy4 O13 103.6(9) . . . . ?
O3 W2 Dy4 O13 -99.2(9) . . . . ?
O21 W2 Dy4 O13 -171.6(9) . . . . ?
O27 W2 Dy4 O13 -170.9(9) . . . . ?
O30 W2 Dy4 O15 92.8(9) . . . . ?
O34 W2 Dy4 O15 -155.8(6) . . . . ?
O13 W2 Dy4 O15 100.7(9) . . . . ?
O3 W2 Dy4 O15 1.5(6) . . . . ?
O21 W2 Dy4 O15 -70.9(7) . . . . ?
O27 W2 Dy4 O15 -70.2(7) . . . . ?
O30 W2 Dy4 O26 167.6(9) . . . . ?
O34 W2 Dy4 O26 -80.9(6) . . . . ?
O13 W2 Dy4 O26 175.5(9) . . . . ?
O3 W2 Dy4 O26 76.3(6) . . . . ?
O21 W2 Dy4 O26 4.0(7) . . . . ?
O27 W2 Dy4 O26 4.7(7) . . . . ?
O30 W2 Dy4 O75 -43.2(9) . . . . ?
O34 W2 Dy4 O75 68.3(6) . . . . ?
O13 W2 Dy4 O75 -35.3(8) . . . . ?
O3 W2 Dy4 O75 -134.5(5) . . . . ?
O21 W2 Dy4 O75 153.2(6) . . . . ?
O27 W2 Dy4 O75 153.8(6) . . . . ?
O30 W2 Dy4 OW11 39.3(14) . . . . ?
O34 W2 Dy4 OW11 150.8(12) . . . . ?
O13 W2 Dy4 OW11 47.2(13) . . . . ?
O3 W2 Dy4 OW11 -52.0(12) . . . . ?
O21 W2 Dy4 OW11 -124.3(12) . . . . ?
O27 W2 Dy4 OW11 -123.7(12) . . . . ?
O30 W2 Dy4 O27 163.0(10) . . . . ?
O34 W2 Dy4 O27 -85.5(7) . . . . ?
O13 W2 Dy4 O27 170.9(9) . . . . ?
O3 W2 Dy4 O27 71.7(7) . . . . ?
O21 W2 Dy4 O27 -0.7(8) . . . . ?
O30 W2 Dy4 OW27 21.1(9) . . . . ?
O34 W2 Dy4 OW27 132.6(6) . . . . ?
O13 W2 Dy4 OW27 29.0(8) . . . . ?
O3 W2 Dy4 OW27 -70.2(5) . . . . ?
O21 W2 Dy4 OW27 -142.6(6) . . . . ?
O27 W2 Dy4 OW27 -141.9(6) . . . . ?
O30 W2 Dy4 W9 112.4(8) . . . . ?
O34 W2 Dy4 W9 -136.1(5) . . . . ?
O13 W2 Dy4 W9 120.3(8) . . . . ?
O3 W2 Dy4 W9 21.1(4) . . . . ?
O21 W2 Dy4 W9 -51.3(5) . . . . ?
O27 W2 Dy4 W9 -50.6(5) . . . . ?
O30 W2 Dy4 Dy3 -21.2(8) . . . . ?
O34 W2 Dy4 Dy3 90.3(5) . . . . ?
O13 W2 Dy4 Dy3 -13.3(8) . . . . ?
O3 W2 Dy4 Dy3 -112.5(4) . . . . ?
O21 W2 Dy4 Dy3 175.2(5) . . . . ?
O27 W2 Dy4 Dy3 175.8(5) . . . . ?
O17 Dy3 Dy4 O10 35.1(5) . . . . ?
O75 Dy3 Dy4 O10 -59.4(6) . . . . ?
O19 Dy3 Dy4 O10 53(2) . . . . ?
O70 Dy3 Dy4 O10 -113.0(5) . . . . ?
OW28 Dy3 Dy4 O10 142.3(6) . . . . ?
O13 Dy3 Dy4 O10 92.9(7) . . . . ?
OW27 Dy3 Dy4 O10 -167.0(6) . . . . ?
O69 Dy3 Dy4 O10 -44.0(5) . . . . ?
W18 Dy3 Dy4 O10 -85.7(4) . . . . ?
W3 Dy3 Dy4 O10 -48.4(4) . . . . ?
O17 Dy3 Dy4 O13 -57.8(7) . . . . ?
O75 Dy3 Dy4 O13 -152.3(8) . . . . ?
O19 Dy3 Dy4 O13 -40(2) . . . . ?
O70 Dy3 Dy4 O13 154.1(7) . . . . ?
OW28 Dy3 Dy4 O13 49.4(8) . . . . ?
OW27 Dy3 Dy4 O13 100.1(7) . . . . ?
O69 Dy3 Dy4 O13 -136.9(6) . . . . ?
W18 Dy3 Dy4 O13 -178.6(6) . . . . ?
W3 Dy3 Dy4 O13 -141.3(6) . . . . ?
O17 Dy3 Dy4 O15 -116.8(5) . . . . ?
O75 Dy3 Dy4 O15 148.7(7) . . . . ?
O19 Dy3 Dy4 O15 -99(2) . . . . ?
O70 Dy3 Dy4 O15 95.1(5) . . . . ?
OW28 Dy3 Dy4 O15 -9.6(7) . . . . ?
O13 Dy3 Dy4 O15 -59.0(7) . . . . ?
OW27 Dy3 Dy4 O15 41.1(6) . . . . ?
O69 Dy3 Dy4 O15 164.1(5) . . . . ?
W18 Dy3 Dy4 O15 122.4(4) . . . . ?
W3 Dy3 Dy4 O15 159.7(4) . . . . ?
O17 Dy3 Dy4 O75 94.5(7) . . . . ?
O19 Dy3 Dy4 O75 112(2) . . . . ?
O70 Dy3 Dy4 O75 -53.6(7) . . . . ?
OW28 Dy3 Dy4 O75 -158.3(8) . . . . ?
O13 Dy3 Dy4 O75 152.3(8) . . . . ?
OW27 Dy3 Dy4 O75 -107.6(7) . . . . ?
O69 Dy3 Dy4 O75 15.4(6) . . . . ?
W18 Dy3 Dy4 O75 -26.3(5) . . . . ?
W3 Dy3 Dy4 O75 11.0(5) . . . . ?
O17 Dy3 Dy4 OW11 151.3(6) . . . . ?
O75 Dy3 Dy4 OW11 56.8(7) . . . . ?
O19 Dy3 Dy4 OW11 169(2) . . . . ?
O70 Dy3 Dy4 OW11 3.2(6) . . . . ?
OW28 Dy3 Dy4 OW11 -101.5(7) . . . . ?
O13 Dy3 Dy4 OW11 -150.9(7) . . . . ?
OW27 Dy3 Dy4 OW11 -50.8(7) . . . . ?
O69 Dy3 Dy4 OW11 72.2(6) . . . . ?
W18 Dy3 Dy4 OW11 30.5(5) . . . . ?
W3 Dy3 Dy4 OW11 67.8(5) . . . . ?
O17 Dy3 Dy4 O27 -45.5(5) . . . . ?
O75 Dy3 Dy4 O27 -140.0(7) . . . . ?
O19 Dy3 Dy4 O27 -28(2) . . . . ?
O70 Dy3 Dy4 O27 166.4(5) . . . . ?
OW28 Dy3 Dy4 O27 61.7(6) . . . . ?
O13 Dy3 Dy4 O27 12.3(7) . . . . ?
OW27 Dy3 Dy4 O27 112.4(6) . . . . ?
O69 Dy3 Dy4 O27 -124.6(5) . . . . ?
W18 Dy3 Dy4 O27 -166.3(4) . . . . ?
W3 Dy3 Dy4 O27 -129.0(4) . . . . ?
O17 Dy3 Dy4 OW27 -157.9(6) . . . . ?
O75 Dy3 Dy4 OW27 107.6(7) . . . . ?
O19 Dy3 Dy4 OW27 -140(2) . . . . ?
O70 Dy3 Dy4 OW27 54.0(6) . . . . ?
OW28 Dy3 Dy4 OW27 -50.7(7) . . . . ?
O13 Dy3 Dy4 OW27 -100.1(7) . . . . ?
O69 Dy3 Dy4 OW27 123.0(5) . . . . ?
W18 Dy3 Dy4 OW27 81.3(5) . . . . ?
W3 Dy3 Dy4 OW27 118.6(5) . . . . ?
O17 Dy3 Dy4 W9 -88.5(4) . . . . ?
O75 Dy3 Dy4 W9 177.0(5) . . . . ?
O19 Dy3 Dy4 W9 -71(2) . . . . ?
O70 Dy3 Dy4 W9 123.4(4) . . . . ?
OW28 Dy3 Dy4 W9 18.7(5) . . . . ?
O13 Dy3 Dy4 W9 -30.7(6) . . . . ?
OW27 Dy3 Dy4 W9 69.4(5) . . . . ?
O69 Dy3 Dy4 W9 -167.6(3) . . . . ?
W18 Dy3 Dy4 W9 150.76(3) . . . . ?
W3 Dy3 Dy4 W9 -171.95(4) . . . . ?
O17 Dy3 Dy4 W2 -48.3(4) . . . . ?
O75 Dy3 Dy4 W2 -142.8(5) . . . . ?
O19 Dy3 Dy4 W2 -31(2) . . . . ?
O70 Dy3 Dy4 W2 163.6(4) . . . . ?
OW28 Dy3 Dy4 W2 58.9(5) . . . . ?
O13 Dy3 Dy4 W2 9.5(6) . . . . ?
OW27 Dy3 Dy4 W2 109.6(5) . . . . ?
O69 Dy3 Dy4 W2 -127.4(3) . . . . ?
W18 Dy3 Dy4 W2 -169.05(4) . . . . ?
W3 Dy3 Dy4 W2 -131.75(3) . . . . ?
O74 W20 Na1 OW7 56.9(12) . . . . ?
O73 W20 Na1 OW7 -48.5(12) . . . . ?
O72 W20 Na1 OW7 161.8(12) . . . . ?
O56 W20 Na1 OW7 -48.2(12) . . . . ?
O53 W20 Na1 OW7 164.1(11) . . . . ?
O60 W20 Na1 OW7 -131.0(11) . . . . ?
O74 W20 Na1 OW6 -108.8(10) . . . . ?
O73 W20 Na1 OW6 145.8(10) . . . . ?
O72 W20 Na1 OW6 -3.9(9) . . . . ?
O56 W20 Na1 OW6 146.1(9) . . . . ?
O53 W20 Na1 OW6 -1.6(11) . . . . ?
O60 W20 Na1 OW6 63.3(9) . . . . ?
O74 W20 Na1 O63 -167.7(7) . . . . ?
O73 W20 Na1 O63 86.9(7) . . . . ?
O72 W20 Na1 O63 -62.9(7) . . . . ?
O56 W20 Na1 O63 87.2(7) . . . . ?
O53 W20 Na1 O63 -60.6(7) . . . . ?
O60 W20 Na1 O63 4.3(5) . . . . ?
O74 W20 Na1 O36 -26.2(7) . . . 2_556 ?
O73 W20 Na1 O36 -131.7(8) . . . 2_556 ?
O72 W20 Na1 O36 78.6(7) . . . 2_556 ?
O56 W20 Na1 O36 -131.4(6) . . . 2_556 ?
O53 W20 Na1 O36 80.9(7) . . . 2_556 ?
O60 W20 Na1 O36 145.8(5) . . . 2_556 ?
O74 W20 Na1 O73 105.4(9) . . . . ?
O72 W20 Na1 O73 -149.7(9) . . . . ?
O56 W20 Na1 O73 0.3(8) . . . . ?
O53 W20 Na1 O73 -147.4(8) . . . . ?
O60 W20 Na1 O73 -82.5(7) . . . . ?
O74 W20 Na1 O58 129.7(7) . . . . ?
O73 W20 Na1 O58 24.3(7) . . . . ?
O72 W20 Na1 O58 -125.4(7) . . . . ?
O56 W20 Na1 O58 24.6(7) . . . . ?
O53 W20 Na1 O58 -123.1(7) . . . . ?
O60 W20 Na1 O58 -58.2(5) . . . . ?
O74 W20 Na1 O72 -104.8(8) . . . . ?
O73 W20 Na1 O72 149.7(9) . . . . ?
O56 W20 Na1 O72 150.0(8) . . . . ?
O53 W20 Na1 O72 2.3(8) . . . . ?
O60 W20 Na1 O72 67.2(7) . . . . ?
O74 W20 Na1 W17 -139.7(6) . . . . ?
O73 W20 Na1 W17 114.8(6) . . . . ?
O72 W20 Na1 W17 -34.9(6) . . . . ?
O56 W20 Na1 W17 115.1(5) . . . . ?
O53 W20 Na1 W17 -32.6(6) . . . . ?
O60 W20 Na1 W17 32.3(4) . . . . ?
O74 W20 Na1 W3 164.3(6) . . . . ?
O73 W20 Na1 W3 58.9(6) . . . . ?
O72 W20 Na1 W3 -90.8(6) . . . . ?
O56 W20 Na1 W3 59.2(6) . . . . ?
O53 W20 Na1 W3 -88.5(6) . . . . ?
O60 W20 Na1 W3 -23.6(4) . . . . ?
O74 W20 Na1 W18 113.0(6) . . . . ?
O73 W20 Na1 W18 7.6(6) . . . . ?
O72 W20 Na1 W18 -142.1(6) . . . . ?
O56 W20 Na1 W18 7.9(6) . . . . ?
O53 W20 Na1 W18 -139.8(6) . . . . ?
O60 W20 Na1 W18 -74.9(4) . . . . ?
O74 W20 Na1 Na12 -146.9(9) . . . . ?
O73 W20 Na1 Na12 107.6(9) . . . . ?
O72 W20 Na1 Na12 -42.1(9) . . . . ?
O56 W20 Na1 Na12 107.9(9) . . . . ?
O53 W20 Na1 Na12 -39.8(10) . . . . ?
O60 W20 Na1 Na12 25.1(8) . . . . ?
O65 W17 Na1 OW7 -86(2) . . . . ?
O55 W17 Na1 OW7 20(3) . . . . ?
O63 W17 Na1 OW7 29(2) . . . . ?
O57 W17 Na1 OW7 174(2) . . . . ?
O72 W17 Na1 OW7 175(3) . . . . ?
O60 W17 Na1 OW7 108(2) . . . . ?
O65 W17 Na1 OW6 -23.8(8) . . . . ?
O55 W17 Na1 OW6 82.6(9) . . . . ?
O63 W17 Na1 OW6 91.2(9) . . . . ?
O57 W17 Na1 OW6 -122.9(8) . . . . ?
O72 W17 Na1 OW6 -122.4(9) . . . . ?
O60 W17 Na1 OW6 170.7(7) . . . . ?
O65 W17 Na1 O63 -115.0(8) . . . . ?
O55 W17 Na1 O63 -8.6(10) . . . . ?
O57 W17 Na1 O63 145.9(8) . . . . ?
O72 W17 Na1 O63 146.4(9) . . . . ?
O60 W17 Na1 O63 79.5(8) . . . . ?
O65 W17 Na1 O36 50.6(7) . . . 2_556 ?
O55 W17 Na1 O36 157.0(8) . . . 2_556 ?
O63 W17 Na1 O36 165.6(9) . . . 2_556 ?
O57 W17 Na1 O36 -48.5(7) . . . 2_556 ?
O72 W17 Na1 O36 -48.0(7) . . . 2_556 ?
O60 W17 Na1 O36 -114.9(6) . . . 2_556 ?
O65 W17 Na1 O73 161.2(7) . . . . ?
O55 W17 Na1 O73 -92.5(8) . . . . ?
O63 W17 Na1 O73 -83.9(7) . . . . ?
O57 W17 Na1 O73 62.1(7) . . . . ?
O72 W17 Na1 O73 62.5(7) . . . . ?
O60 W17 Na1 O73 -4.4(5) . . . . ?
O65 W17 Na1 O58 -139.3(6) . . . . ?
O55 W17 Na1 O58 -32.9(8) . . . . ?
O63 W17 Na1 O58 -24.3(7) . . . . ?
O57 W17 Na1 O58 121.6(6) . . . . ?
O72 W17 Na1 O58 122.1(7) . . . . ?
O60 W17 Na1 O58 55.2(5) . . . . ?
O65 W17 Na1 O72 98.6(8) . . . . ?
O55 W17 Na1 O72 -155.0(9) . . . . ?
O63 W17 Na1 O72 -146.4(9) . . . . ?
O57 W17 Na1 O72 -0.5(8) . . . . ?
O60 W17 Na1 O72 -66.9(7) . . . . ?
O65 W17 Na1 W20 131.7(5) . . . . ?
O55 W17 Na1 W20 -122.0(7) . . . . ?
O63 W17 Na1 W20 -113.4(7) . . . . ?
O57 W17 Na1 W20 32.5(6) . . . . ?
O72 W17 Na1 W20 33.0(6) . . . . ?
O60 W17 Na1 W20 -33.9(4) . . . . ?
O65 W17 Na1 W3 -117.0(5) . . . . ?
O55 W17 Na1 W3 -10.7(7) . . . . ?
O63 W17 Na1 W3 -2.1(6) . . . . ?
O57 W17 Na1 W3 143.8(5) . . . . ?
O72 W17 Na1 W3 144.3(6) . . . . ?
O60 W17 Na1 W3 77.4(4) . . . . ?
O65 W17 Na1 W18 -168.3(6) . . . . ?
O55 W17 Na1 W18 -61.9(8) . . . . ?
O63 W17 Na1 W18 -53.3(6) . . . . ?
O57 W17 Na1 W18 92.6(6) . . . . ?
O72 W17 Na1 W18 93.1(6) . . . . ?
O60 W17 Na1 W18 26.2(4) . . . . ?
O65 W17 Na1 Na12 -53.5(7) . . . . ?
O55 W17 Na1 Na12 52.9(9) . . . . ?
O63 W17 Na1 Na12 61.5(8) . . . . ?
O57 W17 Na1 Na12 -152.6(7) . . . . ?
O72 W17 Na1 Na12 -152.1(7) . . . . ?
O60 W17 Na1 Na12 141.0(5) . . . . ?
O40 W3 Na1 OW7 -61.3(12) . . . . ?
O32 W3 Na1 OW7 -161.8(11) . . . . ?
O75 W3 Na1 OW7 35.8(12) . . . . ?
O63 W3 Na1 OW7 -168.4(12) . . . . ?
O58 W3 Na1 OW7 51.3(11) . . . . ?
O69 W3 Na1 OW7 112.2(10) . . . . ?
Dy3 W3 Na1 OW7 77.9(10) . . . . ?
O40 W3 Na1 OW6 33.0(9) . . . . ?
O32 W3 Na1 OW6 -67.4(9) . . . . ?
O75 W3 Na1 OW6 130.1(8) . . . . ?
O63 W3 Na1 OW6 -74.1(8) . . . . ?
O58 W3 Na1 OW6 145.7(9) . . . . ?
O69 W3 Na1 OW6 -153.5(7) . . . . ?
Dy3 W3 Na1 OW6 172.3(6) . . . . ?
O40 W3 Na1 O63 107.1(9) . . . . ?
O32 W3 Na1 O63 6.7(9) . . . . ?
O75 W3 Na1 O63 -155.8(8) . . . . ?
O58 W3 Na1 O63 -140.2(8) . . . . ?
O69 W3 Na1 O63 -79.4(7) . . . . ?
Dy3 W3 Na1 O63 -113.6(6) . . . . ?
O40 W3 Na1 O36 41(2) . . . 2_556 ?
O32 W3 Na1 O36 -60(3) . . . 2_556 ?
O75 W3 Na1 O36 138(2) . . . 2_556 ?
O63 W3 Na1 O36 -66(2) . . . 2_556 ?
O58 W3 Na1 O36 153(3) . . . 2_556 ?
O69 W3 Na1 O36 -146(2) . . . 2_556 ?
Dy3 W3 Na1 O36 180(2) . . . 2_556 ?
O40 W3 Na1 O73 -171.0(8) . . . . ?
O32 W3 Na1 O73 88.6(7) . . . . ?
O75 W3 Na1 O73 -73.9(7) . . . . ?
O63 W3 Na1 O73 81.9(7) . . . . ?
O58 W3 Na1 O73 -58.3(7) . . . . ?
O69 W3 Na1 O73 2.5(5) . . . . ?
Dy3 W3 Na1 O73 -31.8(5) . . . . ?
O40 W3 Na1 O58 -112.7(8) . . . . ?
O32 W3 Na1 O58 146.9(8) . . . . ?
O75 W3 Na1 O58 -15.5(8) . . . . ?
O63 W3 Na1 O58 140.2(8) . . . . ?
O69 W3 Na1 O58 60.8(6) . . . . ?
Dy3 W3 Na1 O58 26.6(6) . . . . ?
O40 W3 Na1 O72 128.4(8) . . . . ?
O32 W3 Na1 O72 28.0(7) . . . . ?
O75 W3 Na1 O72 -134.4(7) . . . . ?
O63 W3 Na1 O72 21.3(7) . . . . ?
O58 W3 Na1 O72 -118.9(7) . . . . ?
O69 W3 Na1 O72 -58.1(5) . . . . ?
Dy3 W3 Na1 O72 -92.3(4) . . . . ?
O40 W3 Na1 W20 161.4(7) . . . . ?
O32 W3 Na1 W20 61.0(6) . . . . ?
O75 W3 Na1 W20 -101.4(6) . . . . ?
O63 W3 Na1 W20 54.3(6) . . . . ?
O58 W3 Na1 W20 -85.9(6) . . . . ?
O69 W3 Na1 W20 -25.1(4) . . . . ?
Dy3 W3 Na1 W20 -59.3(2) . . . . ?
O40 W3 Na1 W17 108.9(6) . . . . ?
O32 W3 Na1 W17 8.5(6) . . . . ?
O75 W3 Na1 W17 -153.9(6) . . . . ?
O63 W3 Na1 W17 1.9(6) . . . . ?
O58 W3 Na1 W17 -138.4(6) . . . . ?
O69 W3 Na1 W17 -77.5(4) . . . . ?
Dy3 W3 Na1 W17 -111.80(12) . . . . ?
O40 W3 Na1 W18 -140.4(6) . . . . ?
O32 W3 Na1 W18 119.2(6) . . . . ?
O75 W3 Na1 W18 -43.3(6) . . . . ?
O63 W3 Na1 W18 112.5(6) . . . . ?
O58 W3 Na1 W18 -27.8(5) . . . . ?
O69 W3 Na1 W18 33.1(4) . . . . ?
Dy3 W3 Na1 W18 -1.18(19) . . . . ?
O40 W3 Na1 Na12 18.3(9) . . . . ?
O32 W3 Na1 Na12 -82.1(8) . . . . ?
O75 W3 Na1 Na12 115.4(8) . . . . ?
O63 W3 Na1 Na12 -88.8(8) . . . . ?
O58 W3 Na1 Na12 131.0(8) . . . . ?
O69 W3 Na1 Na12 -168.2(7) . . . . ?
Dy3 W3 Na1 Na12 157.5(6) . . . . ?
O71 W18 Na1 OW7 37.1(12) . . . . ?
O70 W18 Na1 OW7 -62.1(13) . . . . ?
O58 W18 Na1 OW7 -71.8(12) . . . . ?
O54 W18 Na1 OW7 138.6(11) . . . . ?
O73 W18 Na1 OW7 137.3(12) . . . . ?
O69 W18 Na1 OW7 -138.6(11) . . . . ?
Dy3 W18 Na1 OW7 -103.8(10) . . . . ?
O71 W18 Na1 OW6 131.3(12) . . . . ?
O70 W18 Na1 OW6 32.1(14) . . . . ?
O58 W18 Na1 OW6 22.4(12) . . . . ?
O54 W18 Na1 OW6 -127.2(12) . . . . ?
O73 W18 Na1 OW6 -128.5(13) . . . . ?
O69 W18 Na1 OW6 -44.5(12) . . . . ?
Dy3 W18 Na1 OW6 -9.6(12) . . . . ?
O71 W18 Na1 O63 174.2(6) . . . . ?
O70 W18 Na1 O63 74.9(8) . . . . ?
O58 W18 Na1 O63 65.2(7) . . . . ?
O54 W18 Na1 O63 -84.3(6) . . . . ?
O73 W18 Na1 O63 -85.7(7) . . . . ?
O69 W18 Na1 O63 -1.6(5) . . . . ?
Dy3 W18 Na1 O63 33.3(5) . . . . ?
O71 W18 Na1 O36 -38.3(9) . . . 2_556 ?
O70 W18 Na1 O36 -137.5(9) . . . 2_556 ?
O58 W18 Na1 O36 -147.2(10) . . . 2_556 ?
O54 W18 Na1 O36 63.2(9) . . . 2_556 ?
O73 W18 Na1 O36 61.9(9) . . . 2_556 ?
O69 W18 Na1 O36 146.0(8) . . . 2_556 ?
Dy3 W18 Na1 O36 -179.2(6) . . . 2_556 ?
O71 W18 Na1 O73 -100.2(8) . . . . ?
O70 W18 Na1 O73 160.6(9) . . . . ?
O58 W18 Na1 O73 150.9(9) . . . . ?
O54 W18 Na1 O73 1.4(8) . . . . ?
O69 W18 Na1 O73 84.1(7) . . . . ?
Dy3 W18 Na1 O73 119.0(6) . . . . ?
O71 W18 Na1 O58 108.9(8) . . . . ?
O70 W18 Na1 O58 9.7(10) . . . . ?
O54 W18 Na1 O58 -149.5(8) . . . . ?
O73 W18 Na1 O58 -150.9(9) . . . . ?
O69 W18 Na1 O58 -66.8(7) . . . . ?
Dy3 W18 Na1 O58 -32.0(7) . . . . ?
O71 W18 Na1 O72 -126.9(6) . . . . ?
O70 W18 Na1 O72 133.9(8) . . . . ?
O58 W18 Na1 O72 124.2(7) . . . . ?
O54 W18 Na1 O72 -25.3(6) . . . . ?
O73 W18 Na1 O72 -26.7(7) . . . . ?
O69 W18 Na1 O72 57.4(5) . . . . ?
Dy3 W18 Na1 O72 92.3(4) . . . . ?
O71 W18 Na1 W20 -107.3(5) . . . . ?
O70 W18 Na1 W20 153.5(7) . . . . ?
O58 W18 Na1 W20 143.7(6) . . . . ?
O54 W18 Na1 W20 -5.8(5) . . . . ?
O73 W18 Na1 W20 -7.2(6) . . . . ?
O69 W18 Na1 W20 76.9(4) . . . . ?
Dy3 W18 Na1 W20 111.80(12) . . . . ?
O71 W18 Na1 W17 -161.7(5) . . . . ?
O70 W18 Na1 W17 99.1(7) . . . . ?
O58 W18 Na1 W17 89.4(6) . . . . ?
O54 W18 Na1 W17 -60.2(5) . . . . ?
O73 W18 Na1 W17 -61.5(6) . . . . ?
O69 W18 Na1 W17 22.6(4) . . . . ?
Dy3 W18 Na1 W17 57.4(2) . . . . ?
O71 W18 Na1 W3 142.0(5) . . . . ?
O70 W18 Na1 W3 42.8(7) . . . . ?
O58 W18 Na1 W3 33.1(6) . . . . ?
O54 W18 Na1 W3 -116.4(5) . . . . ?
O73 W18 Na1 W3 -117.8(6) . . . . ?
O69 W18 Na1 W3 -33.7(4) . . . . ?
Dy3 W18 Na1 W3 1.17(19) . . . . ?
O71 W18 Na1 Na12 121.6(8) . . . . ?
O70 W18 Na1 Na12 22.4(9) . . . . ?
O58 W18 Na1 Na12 12.7(8) . . . . ?
O54 W18 Na1 Na12 -136.8(7) . . . . ?
O73 W18 Na1 Na12 -138.2(9) . . . . ?
O69 W18 Na1 Na12 -54.1(7) . . . . ?
Dy3 W18 Na1 Na12 -19.2(6) . . . . ?
O51 W1 Na5 OW5 -140(5) . . . . ?
O17 W1 Na5 OW5 122(5) . . . . ?
O39 W1 Na5 OW5 -116(5) . . . . ?
O7 W1 Na5 OW5 -35(5) . . . . ?
O5 W1 Na5 OW5 48(5) . . . . ?
O68 W1 Na5 OW5 24(5) . . . . ?
Dy1 W1 Na5 OW5 -44(5) . . . . ?
O51 W1 Na5 OW4 63.8(10) . . . . ?
O17 W1 Na5 OW4 -34.7(9) . . . . ?
O39 W1 Na5 OW4 88.0(11) . . . . ?
O7 W1 Na5 OW4 168.4(8) . . . . ?
O5 W1 Na5 OW4 -108.8(9) . . . . ?
O68 W1 Na5 OW4 -132.3(8) . . . . ?
Dy1 W1 Na5 OW4 159.6(9) . . . . ?
O17 W1 Na5 O51 -98.5(9) . . . . ?
O39 W1 Na5 O51 24.2(12) . . . . ?
O7 W1 Na5 O51 104.6(8) . . . . ?
O5 W1 Na5 O51 -172.6(10) . . . . ?
O68 W1 Na5 O51 163.9(8) . . . . ?
Dy1 W1 Na5 O51 95.8(12) . . . . ?
O51 W1 Na5 O45 -30.2(8) . . . 3_556 ?
O17 W1 Na5 O45 -128.8(7) . . . 3_556 ?
O39 W1 Na5 O45 -6.0(11) . . . 3_556 ?
O7 W1 Na5 O45 74.4(6) . . . 3_556 ?
O5 W1 Na5 O45 157.2(9) . . . 3_556 ?
O68 W1 Na5 O45 133.7(6) . . . 3_556 ?
Dy1 W1 Na5 O45 65.5(12) . . . 3_556 ?
O51 W1 Na5 Na6 -121.0(9) . . . 3_556 ?
O17 W1 Na5 Na6 140.5(6) . . . 3_556 ?
O39 W1 Na5 Na6 -96.8(9) . . . 3_556 ?
O7 W1 Na5 Na6 -16.3(6) . . . 3_556 ?
O5 W1 Na5 Na6 66.5(7) . . . 3_556 ?
O68 W1 Na5 Na6 42.9(7) . . . 3_556 ?
Dy1 W1 Na5 Na6 -25.2(12) . . . 3_556 ?
O51 W1 Na5 O5 172.6(10) . . . . ?
O17 W1 Na5 O5 74.0(7) . . . . ?
O39 W1 Na5 O5 -163.2(9) . . . . ?
O7 W1 Na5 O5 -82.8(7) . . . . ?
O68 W1 Na5 O5 -23.5(8) . . . . ?
Dy1 W1 Na5 O5 -91.7(11) . . . . ?
O51 W1 Na5 W7 156.5(8) . . . . ?
O17 W1 Na5 W7 58.0(5) . . . . ?
O39 W1 Na5 W7 -179.3(8) . . . . ?
O7 W1 Na5 W7 -98.9(4) . . . . ?
O5 W1 Na5 W7 -16.1(5) . . . . ?
O68 W1 Na5 W7 -39.6(5) . . . . ?
Dy1 W1 Na5 W7 -107.7(9) . . . . ?
O36 W7 Na5 OW5 30.3(11) . . . . ?
O19 W7 Na5 OW5 126.9(10) . . . . ?
O5 W7 Na5 OW5 -150.3(12) . . . . ?
O64 W7 Na5 OW5 1.6(16) . . . . ?
O12 W7 Na5 OW5 -65.3(10) . . . . ?
O61 W7 Na5 OW5 -130.5(10) . . . . ?
O36 W7 Na5 OW4 -67.6(9) . . . . ?
O19 W7 Na5 OW4 29.0(9) . . . . ?
O5 W7 Na5 OW4 111.8(10) . . . . ?
O64 W7 Na5 OW4 -96.3(13) . . . . ?
O12 W7 Na5 OW4 -163.2(8) . . . . ?
O61 W7 Na5 OW4 131.6(8) . . . . ?
O36 W7 Na5 O51 -149.6(8) . . . . ?
O19 W7 Na5 O51 -53.1(7) . . . . ?
O5 W7 Na5 O51 29.8(7) . . . . ?
O64 W7 Na5 O51 -178.3(10) . . . . ?
O12 W7 Na5 O51 114.8(6) . . . . ?
O61 W7 Na5 O51 49.5(7) . . . . ?
O36 W7 Na5 O45 174(3) . . . 3_556 ?
O19 W7 Na5 O45 -90(2) . . . 3_556 ?
O5 W7 Na5 O45 -7(2) . . . 3_556 ?
O64 W7 Na5 O45 145(2) . . . 3_556 ?
O12 W7 Na5 O45 78(2) . . . 3_556 ?
O61 W7 Na5 O45 13(3) . . . 3_556 ?
O36 W7 Na5 Na6 113.4(8) . . . 3_556 ?
O19 W7 Na5 Na6 -150.1(7) . . . 3_556 ?
O5 W7 Na5 Na6 -67.3(8) . . . 3_556 ?
O64 W7 Na5 Na6 84.7(12) . . . 3_556 ?
O12 W7 Na5 Na6 17.7(6) . . . 3_556 ?
O61 W7 Na5 Na6 -47.5(7) . . . 3_556 ?
O36 W7 Na5 O5 -179.4(9) . . . . ?
O19 W7 Na5 O5 -82.8(8) . . . . ?
O64 W7 Na5 O5 151.9(12) . . . . ?
O12 W7 Na5 O5 85.0(8) . . . . ?
O61 W7 Na5 O5 19.8(8) . . . . ?
O36 W7 Na5 W1 -160.3(7) . . . . ?
O19 W7 Na5 W1 -63.8(5) . . . . ?
O5 W7 Na5 W1 19.0(6) . . . . ?
O64 W7 Na5 W1 170.9(10) . . . . ?
O12 W7 Na5 W1 104.0(4) . . . . ?
O61 W7 Na5 W1 38.8(5) . . . . ?
O47 W13 Na9 OW1 -138.7(12) . . . . ?
O9 W13 Na9 OW1 108.1(14) . . . . ?
O23 W13 Na9 OW1 -31.2(10) . . . . ?
O2 W13 Na9 OW1 122.8(11) . . . . ?
O14 W13 Na9 OW1 -40.4(16) . . . . ?
O4 W13 Na9 OW1 32.8(11) . . . . ?
O47 W13 Na9 O48 66(2) . . . 3_656 ?
O9 W13 Na9 O48 -47.5(19) . . . 3_656 ?
O23 W13 Na9 O48 173(2) . . . 3_656 ?
O2 W13 Na9 O48 -33(2) . . . 3_656 ?
O14 W13 Na9 O48 164.0(18) . . . 3_656 ?
O4 W13 Na9 O48 -123(2) . . . 3_656 ?
O47 W13 Na9 O9 113.2(10) . . . . ?
O23 W13 Na9 O9 -139.3(11) . . . . ?
O2 W13 Na9 O9 14.7(12) . . . . ?
O14 W13 Na9 O9 -148.5(10) . . . . ?
O4 W13 Na9 O9 -75.3(8) . . . . ?
O47 W13 Na9 O23 -107.5(9) . . . . ?
O9 W13 Na9 O23 139.3(11) . . . . ?
O2 W13 Na9 O23 154.0(9) . . . . ?
O14 W13 Na9 O23 -9.2(12) . . . . ?
O4 W13 Na9 O23 64.0(8) . . . . ?
O47 W13 Na9 O3 136.0(8) . . . . ?
O9 W13 Na9 O3 22.8(7) . . . . ?
O23 W13 Na9 O3 -116.5(9) . . . . ?
O2 W13 Na9 O3 37.5(11) . . . . ?
O14 W13 Na9 O3 -125.7(9) . . . . ?
O4 W13 Na9 O3 -52.5(7) . . . . ?
O47 W13 Na9 O21 -169.2(8) . . . . ?
O9 W13 Na9 O21 77.7(8) . . . . ?
O23 W13 Na9 O21 -61.6(8) . . . . ?
O2 W13 Na9 O21 92.3(9) . . . . ?
O14 W13 Na9 O21 -70.8(10) . . . . ?
O4 W13 Na9 O21 2.3(6) . . . . ?
OW3 Na4 Na11 OW30 147(3) . . . . ?
OW1 Na4 Na11 OW30 -21(3) . . . . ?
O44 Na4 Na11 OW30 -26(3) . . . . ?
OW2 Na4 Na11 OW30 164(3) . . . . ?
OW21 Na4 Na11 OW30 -114(3) . . . . ?
O31 Na4 Na11 OW30 65(3) 2_545 . . . ?
OW3 Na4 Na11 OW19 -22(2) . . . 3_656 ?
OW1 Na4 Na11 OW19 171(2) . . . 3_656 ?
O44 Na4 Na11 OW19 165.0(16) . . . 3_656 ?
OW2 Na4 Na11 OW19 -5.0(17) . . . 3_656 ?
OW21 Na4 Na11 OW19 77.5(19) . . . 3_656 ?
O31 Na4 Na11 OW19 -103.4(19) 2_545 . . 3_656 ?
OW3 Na4 Na11 OW1 167.5(13) . . . . ?
O44 Na4 Na11 OW1 -5.5(17) . . . . ?
OW2 Na4 Na11 OW1 -175.5(17) . . . . ?
OW21 Na4 Na11 OW1 -93.1(12) . . . . ?
O31 Na4 Na11 OW1 86.1(12) 2_545 . . . ?
OW3 Na4 Na11 OW15 73.9(17) . . . 3_556 ?
OW1 Na4 Na11 OW15 -93.6(17) . . . 3_556 ?
O44 Na4 Na11 OW15 -99.1(17) . . . 3_556 ?
OW2 Na4 Na11 OW15 90.9(16) . . . 3_556 ?
OW21 Na4 Na11 OW15 173.3(14) . . . 3_556 ?
O31 Na4 Na11 OW15 -7.6(14) 2_545 . . 3_556 ?
OW3 Na4 Na11 OW2 -17.0(15) . . . . ?
OW1 Na4 Na11 OW2 175.5(17) . . . . ?
O44 Na4 Na11 OW2 170.0(13) . . . . ?
OW21 Na4 Na11 OW2 82.5(11) . . . . ?
O31 Na4 Na11 OW2 -98.4(11) 2_545 . . . ?
OW3 Na4 Na11 OW4 -116.1(12) . . . . ?
OW1 Na4 Na11 OW4 76.4(13) . . . . ?
O44 Na4 Na11 OW4 70.9(15) . . . . ?
OW2 Na4 Na11 OW4 -99.1(14) . . . . ?
OW21 Na4 Na11 OW4 -16.7(11) . . . . ?
O31 Na4 Na11 OW4 162.5(10) 2_545 . . . ?
OW7 Na1 Na12 OW17 178.0(15) . . . . ?
OW6 Na1 Na12 OW17 -75(2) . . . . ?
O63 Na1 Na12 OW17 36.3(14) . . . . ?
O36 Na1 Na12 OW17 -101.5(14) 2_556 . . . ?
O73 Na1 Na12 OW17 60.5(18) . . . . ?
O58 Na1 Na12 OW17 99.1(14) . . . . ?
O72 Na1 Na12 OW17 -8.2(15) . . . . ?
W20 Na1 Na12 OW17 14.4(17) . . . . ?
W17 Na1 Na12 OW17 8.2(13) . . . . ?
W3 Na1 Na12 OW17 73.6(13) . . . . ?
W18 Na1 Na12 OW17 93.0(14) . . . . ?
OW7 Na1 Na12 OW69 63(2) . . . . ?
OW6 Na1 Na12 OW69 171(3) . . . . ?
O63 Na1 Na12 OW69 -78(2) . . . . ?
O36 Na1 Na12 OW69 144(2) 2_556 . . . ?
O73 Na1 Na12 OW69 -54(3) . . . . ?
O58 Na1 Na12 OW69 -15(2) . . . . ?
O72 Na1 Na12 OW69 -123(2) . . . . ?
W20 Na1 Na12 OW69 -100(3) . . . . ?
W17 Na1 Na12 OW69 -106(2) . . . . ?
W3 Na1 Na12 OW69 -41(2) . . . . ?
W18 Na1 Na12 OW69 -22(3) . . . . ?
OW7 Na1 Na12 OW6 -107.2(16) . . . . ?
O63 Na1 Na12 OW6 111.1(16) . . . . ?
O36 Na1 Na12 OW6 -26.7(16) 2_556 . . . ?
O73 Na1 Na12 OW6 135.3(15) . . . . ?
O58 Na1 Na12 OW6 173.9(15) . . . . ?
O72 Na1 Na12 OW6 66.6(15) . . . . ?
W20 Na1 Na12 OW6 89.2(15) . . . . ?
W17 Na1 Na12 OW6 83.0(15) . . . . ?
W3 Na1 Na12 OW6 148.4(16) . . . . ?
W18 Na1 Na12 OW6 167.8(14) . . . . ?
OW7 Na1 Na12 OW29 -15.3(15) . . . . ?
OW6 Na1 Na12 OW29 91.9(19) . . . . ?
O63 Na1 Na12 OW29 -156.9(16) . . . . ?
O36 Na1 Na12 OW29 65.2(15) 2_556 . . . ?
O73 Na1 Na12 OW29 -132.7(15) . . . . ?
O58 Na1 Na12 OW29 -94.1(14) . . . . ?
O72 Na1 Na12 OW29 158.5(14) . . . . ?
W20 Na1 Na12 OW29 -178.8(13) . . . . ?
W17 Na1 Na12 OW29 174.9(14) . . . . ?
W3 Na1 Na12 OW29 -119.7(15) . . . . ?
W18 Na1 Na12 OW29 -100.3(14) . . . . ?
OW7 Na1 Na12 O40 89.9(11) . . . . ?
OW6 Na1 Na12 O40 -163(2) . . . . ?
O63 Na1 Na12 O40 -51.7(8) . . . . ?
O36 Na1 Na12 O40 170.4(9) 2_556 . . . ?
O73 Na1 Na12 O40 -27.5(14) . . . . ?
O58 Na1 Na12 O40 11.1(9) . . . . ?
O72 Na1 Na12 O40 -96.2(10) . . . . ?
W20 Na1 Na12 O40 -73.6(12) . . . . ?
W17 Na1 Na12 O40 -79.8(8) . . . . ?
W3 Na1 Na12 O40 -14.5(7) . . . . ?
W18 Na1 Na12 O40 4.9(10) . . . . ?
OW7 Na1 Na12 OW68 -98(2) . . . . ?
OW6 Na1 Na12 OW68 9(2) . . . . ?
O63 Na1 Na12 OW68 120(2) . . . . ?
O36 Na1 Na12 OW68 -17(2) 2_556 . . . ?
O73 Na1 Na12 OW68 145(2) . . . . ?
O58 Na1 Na12 OW68 -177(2) . . . . ?
O72 Na1 Na12 OW68 76(2) . . . . ?
W20 Na1 Na12 OW68 99(2) . . . . ?
W17 Na1 Na12 OW68 92(2) . . . . ?
W3 Na1 Na12 OW68 158(2) . . . . ?
W18 Na1 Na12 OW68 177(2) . . . . ?
O43 W6 Na13 OW13 -100(4) . . . . ?
O18 W6 Na13 OW13 164(3) . . . . ?
O29 W6 Na13 OW13 149(4) . . . . ?
O20 W6 Na13 OW13 0(4) . . . . ?
O46 W6 Na13 OW13 5(3) . . . . ?
O1 W6 Na13 OW13 85(4) . . . . ?
Dy2 W6 Na13 OW13 123(4) . . . . ?
O43 W6 Na13 O29 111.7(11) . . . . ?
O18 W6 Na13 O29 15.3(16) . . . . ?
O20 W6 Na13 O29 -149.0(9) . . . . ?
O46 W6 Na13 O29 -144.2(14) . . . . ?
O1 W6 Na13 O29 -63.9(10) . . . . ?
Dy2 W6 Na13 O29 -26.1(12) . . . . ?
O43 W6 Na13 O28 177.3(10) . . . . ?
O18 W6 Na13 O28 81.0(12) . . . . ?
O29 W6 Na13 O28 65.6(10) . . . . ?
O20 W6 Na13 O28 -83.3(10) . . . . ?
O46 W6 Na13 O28 -78.6(10) . . . . ?
O1 W6 Na13 O28 1.8(8) . . . . ?
Dy2 W6 Na13 O28 39.6(10) . . . . ?
O43 W6 Na13 OW32 94(2) . . . . ?
O18 W6 Na13 OW32 -2(3) . . . . ?
O29 W6 Na13 OW32 -17(2) . . . . ?
O20 W6 Na13 OW32 -166(2) . . . . ?
O46 W6 Na13 OW32 -161(3) . . . . ?
O1 W6 Na13 OW32 -81(2) . . . . ?
Dy2 W6 Na13 OW32 -43(2) . . . . ?
O43 W6 Na13 O46 -104.1(9) . . . . ?
O18 W6 Na13 O46 159.5(9) . . . . ?
O29 W6 Na13 O46 144.2(14) . . . . ?
O20 W6 Na13 O46 -4.7(12) . . . . ?
O1 W6 Na13 O46 80.3(8) . . . . ?
Dy2 W6 Na13 O46 118.2(7) . . . . ?
O43 W6 Na13 O42 -127.2(9) . . . . ?
O18 W6 Na13 O42 136.4(9) . . . . ?
O29 W6 Na13 O42 121.1(13) . . . . ?
O20 W6 Na13 O42 -27.8(12) . . . . ?
O46 W6 Na13 O42 -23.1(7) . . . . ?
O1 W6 Na13 O42 57.2(8) . . . . ?
Dy2 W6 Na13 O42 95.1(8) . . . . ?
O43 W6 Na13 W4 144.2(7) . . . . ?
O18 W6 Na13 W4 47.8(11) . . . . ?
O29 W6 Na13 W4 32.5(8) . . . . ?
O20 W6 Na13 W4 -116.5(6) . . . . ?
O46 W6 Na13 W4 -111.7(9) . . . . ?
O1 W6 Na13 W4 -31.4(5) . . . . ?
Dy2 W6 Na13 W4 6.4(7) . . . . ?
O43 W6 Na13 W12 -109.2(6) . . . . ?
O18 W6 Na13 W12 154.5(8) . . . . ?
O29 W6 Na13 W12 139.2(11) . . . . ?
O20 W6 Na13 W12 -9.8(9) . . . . ?
O46 W6 Na13 W12 -5.1(6) . . . . ?
O1 W6 Na13 W12 75.3(5) . . . . ?
Dy2 W6 Na13 W12 113.1(4) . . . . ?
O43 W6 Na13 Na7 69.8(6) . . . . ?
O18 W6 Na13 Na7 -26.6(11) . . . . ?
O29 W6 Na13 Na7 -41.9(9) . . . . ?
O20 W6 Na13 Na7 169.1(6) . . . . ?
O46 W6 Na13 Na7 173.9(10) . . . . ?
O1 W6 Na13 Na7 -105.8(5) . . . . ?
Dy2 W6 Na13 Na7 -68.0(6) . . . . ?
O38 W4 Na13 OW13 77(2) . . . . ?
O10 W4 Na13 OW13 -25(3) . . . . ?
O8 W4 Na13 OW13 169(2) . . . . ?
O28 W4 Na13 OW13 -32(2) . . . . ?
O29 W4 Na13 OW13 -172(3) . . . . ?
O1 W4 Na13 OW13 -112(2) . . . . ?
Dy2 W4 Na13 OW13 -149(2) . . . . ?
O38 W4 Na13 O29 -111.0(11) . . . . ?
O10 W4 Na13 O29 147.2(9) . . . . ?
O8 W4 Na13 O29 -18.8(13) . . . . ?
O28 W4 Na13 O29 140.4(13) . . . . ?
O1 W4 Na13 O29 60.5(9) . . . . ?
Dy2 W4 Na13 O29 23.0(11) . . . . ?
O38 W4 Na13 O28 108.6(10) . . . . ?
O10 W4 Na13 O28 6.8(13) . . . . ?
O8 W4 Na13 O28 -159.2(8) . . . . ?
O29 W4 Na13 O28 -140.4(13) . . . . ?
O1 W4 Na13 O28 -79.9(8) . . . . ?
Dy2 W4 Na13 O28 -117.4(7) . . . . ?
O38 W4 Na13 OW32 -2.8(18) . . . . ?
O10 W4 Na13 OW32 -104.6(19) . . . . ?
O8 W4 Na13 OW32 89.3(19) . . . . ?
O28 W4 Na13 OW32 -111(2) . . . . ?
O29 W4 Na13 OW32 108(2) . . . . ?
O1 W4 Na13 OW32 168.7(18) . . . . ?
Dy2 W4 Na13 OW32 131.2(17) . . . . ?
O38 W4 Na13 O46 -174.0(10) . . . . ?
O10 W4 Na13 O46 84.2(11) . . . . ?
O8 W4 Na13 O46 -81.9(11) . . . . ?
O28 W4 Na13 O46 77.3(10) . . . . ?
O29 W4 Na13 O46 -63.0(10) . . . . ?
O1 W4 Na13 O46 -2.5(8) . . . . ?
Dy2 W4 Na13 O46 -40.1(10) . . . . ?
O38 W4 Na13 O42 129.3(10) . . . . ?
O10 W4 Na13 O42 27.5(13) . . . . ?
O8 W4 Na13 O42 -138.6(8) . . . . ?
O28 W4 Na13 O42 20.7(7) . . . . ?
O29 W4 Na13 O42 -119.7(13) . . . . ?
O1 W4 Na13 O42 -59.2(8) . . . . ?
Dy2 W4 Na13 O42 -96.7(8) . . . . ?
O38 W4 Na13 W6 -140.3(7) . . . . ?
O10 W4 Na13 W6 117.9(7) . . . . ?
O8 W4 Na13 W6 -48.2(9) . . . . ?
O28 W4 Na13 W6 111.1(9) . . . . ?
O29 W4 Na13 W6 -29.3(7) . . . . ?
O1 W4 Na13 W6 31.2(5) . . . . ?
Dy2 W4 Na13 W6 -6.3(7) . . . . ?
O38 W4 Na13 W12 160.3(9) . . . . ?
O10 W4 Na13 W12 58.5(11) . . . . ?
O8 W4 Na13 W12 -107.6(8) . . . . ?
O28 W4 Na13 W12 51.6(7) . . . . ?
O29 W4 Na13 W12 -88.7(10) . . . . ?
O1 W4 Na13 W12 -28.2(7) . . . . ?
Dy2 W4 Na13 W12 -65.7(8) . . . . ?
O38 W4 Na13 Na7 -68.8(7) . . . . ?
O10 W4 Na13 Na7 -170.6(7) . . . . ?
O8 W4 Na13 Na7 23.4(9) . . . . ?
O28 W4 Na13 Na7 -177.4(10) . . . . ?
O29 W4 Na13 Na7 42.2(8) . . . . ?
O1 W4 Na13 Na7 102.7(5) . . . . ?
Dy2 W4 Na13 Na7 65.2(6) . . . . ?
O31 W12 Na13 OW13 -58.9(16) . . . . ?
O46 W12 Na13 OW13 -169(2) . . . . ?
O42 W12 Na13 OW13 41.9(15) . . . . ?
O16 W12 Na13 OW13 45(2) . . . . ?
O11 W12 Na13 OW13 -164.9(14) . . . . ?
O22 W12 Na13 OW13 111.3(16) . . . . ?
O31 W12 Na13 O29 135.7(10) . . . . ?
O46 W12 Na13 O29 25.5(9) . . . . ?
O42 W12 Na13 O29 -123.5(12) . . . . ?
O16 W12 Na13 O29 -120.0(11) . . . . ?
O11 W12 Na13 O29 29.7(13) . . . . ?
O22 W12 Na13 O29 -54.1(9) . . . . ?
O31 W12 Na13 O28 -161.9(9) . . . . ?
O46 W12 Na13 O28 87.9(11) . . . . ?
O42 W12 Na13 O28 -61.1(9) . . . . ?
O16 W12 Na13 O28 -57.6(14) . . . . ?
O11 W12 Na13 O28 92.1(10) . . . . ?
O22 W12 Na13 O28 8.3(8) . . . . ?
O31 W12 Na13 OW32 -138(6) . . . . ?
O46 W12 Na13 OW32 112(6) . . . . ?
O42 W12 Na13 OW32 -37(6) . . . . ?
O16 W12 Na13 OW32 -34(6) . . . . ?
O11 W12 Na13 OW32 116(6) . . . . ?
O22 W12 Na13 OW32 32(6) . . . . ?
O31 W12 Na13 O46 110.2(10) . . . . ?
O42 W12 Na13 O46 -149.0(13) . . . . ?
O16 W12 Na13 O46 -145.5(11) . . . . ?
O11 W12 Na13 O46 4.2(13) . . . . ?
O22 W12 Na13 O46 -79.6(10) . . . . ?
O31 W12 Na13 O42 -100.8(9) . . . . ?
O46 W12 Na13 O42 149.0(13) . . . . ?
O16 W12 Na13 O42 3.5(14) . . . . ?
O11 W12 Na13 O42 153.2(8) . . . . ?
O22 W12 Na13 O42 69.4(8) . . . . ?
O31 W12 Na13 W6 116.2(7) . . . . ?
O46 W12 Na13 W6 6.0(7) . . . . ?
O42 W12 Na13 W6 -143.0(9) . . . . ?
O16 W12 Na13 W6 -139.5(9) . . . . ?
O11 W12 Na13 W6 10.2(10) . . . . ?
O22 W12 Na13 W6 -73.6(5) . . . . ?
O31 W12 Na13 W4 169.8(8) . . . . ?
O46 W12 Na13 W4 59.6(9) . . . . ?
O42 W12 Na13 W4 -89.4(9) . . . . ?
O16 W12 Na13 W4 -85.9(12) . . . . ?
O11 W12 Na13 W4 63.8(10) . . . . ?
O22 W12 Na13 W4 -20.0(7) . . . . ?
O31 W12 Na13 Na7 115.0(11) . . . . ?
O46 W12 Na13 Na7 4.9(9) . . . . ?
O42 W12 Na13 Na7 -144.1(14) . . . . ?
O16 W12 Na13 Na7 -140.6(10) . . . . ?
O11 W12 Na13 Na7 9.0(15) . . . . ?
O22 W12 Na13 Na7 -74.7(11) . . . . ?
O29 Na7 Na13 OW13 -159(4) . . . . ?
O70 Na7 Na13 OW13 96(4) 4_565 . . . ?
OW10 Na7 Na13 OW13 -98(4) . . . . ?
O70 Na7 Na13 O29 -105.0(12) 4_565 . . . ?
OW10 Na7 Na13 O29 61.9(11) . . . . ?
O29 Na7 Na13 O28 -36.2(8) . . . . ?
O70 Na7 Na13 O28 -141.2(10) 4_565 . . . ?
OW10 Na7 Na13 O28 25.7(13) . . . . ?
O29 Na7 Na13 OW32 -125(2) . . . . ?
O70 Na7 Na13 OW32 130.0(19) 4_565 . . . ?
OW10 Na7 Na13 OW32 -63(2) . . . . ?
O29 Na7 Na13 O46 34.6(8) . . . . ?
O70 Na7 Na13 O46 -70.4(13) 4_565 . . . ?
OW10 Na7 Na13 O46 96.5(11) . . . . ?
O29 Na7 Na13 O42 -0.7(16) . . . . ?
O70 Na7 Na13 O42 -106(2) 4_565 . . . ?
OW10 Na7 Na13 O42 61(2) . . . . ?
O29 Na7 Na13 W6 31.1(6) . . . . ?
O70 Na7 Na13 W6 -73.9(10) 4_565 . . . ?
OW10 Na7 Na13 W6 93.0(8) . . . . ?
O29 Na7 Na13 W4 -34.7(6) . . . . ?
O70 Na7 Na13 W4 -139.7(9) 4_565 . . . ?
OW10 Na7 Na13 W4 27.2(8) . . . . ?
O29 Na7 Na13 W12 32.2(9) . . . . ?
O70 Na7 Na13 W12 -72.8(14) 4_565 . . . ?
OW10 Na7 Na13 W12 94.1(12) . . . . ?
O22 Ge1 O1 W6 59.5(11) . . . . ?
O4 Ge1 O1 W6 -55.0(11) . . . . ?
O27 Ge1 O1 W6 -175.6(8) . . . . ?
O22 Ge1 O1 W4 -62.1(9) . . . . ?
O4 Ge1 O1 W4 -176.5(7) . . . . ?
O27 Ge1 O1 W4 62.9(9) . . . . ?
O22 Ge1 O1 Dy2 -179.4(7) . . . . ?
O4 Ge1 O1 Dy2 66.1(9) . . . . ?
O27 Ge1 O1 Dy2 -54.5(10) . . . . ?
O18 W6 O1 Ge1 132.0(10) . . . . ?
O29 W6 O1 Ge1 -128.5(10) . . . . ?
O20 W6 O1 Ge1 36.7(9) . . . . ?
O46 W6 O1 Ge1 -43.5(10) . . . . ?
Dy2 W6 O1 Ge1 134.4(11) . . . . ?
Na13 W6 O1 Ge1 -90.2(10) . . . . ?
O18 W6 O1 W4 -95.4(6) . . . . ?
O29 W6 O1 W4 4.1(5) . . . . ?
O20 W6 O1 W4 169.3(6) . . . . ?
O46 W6 O1 W4 89.1(6) . . . . ?
Dy2 W6 O1 W4 -93.0(5) . . . . ?
Na13 W6 O1 W4 42.4(7) . . . . ?
O18 W6 O1 Dy2 -2.4(5) . . . . ?
O29 W6 O1 Dy2 97.1(6) . . . . ?
O20 W6 O1 Dy2 -97.7(5) . . . . ?
O46 W6 O1 Dy2 -177.9(6) . . . . ?
Na13 W6 O1 Dy2 135.4(7) . . . . ?
O38 W4 O1 Ge1 134(3) . . . . ?
O10 W4 O1 Ge1 -39.3(8) . . . . ?
O8 W4 O1 Ge1 -137.3(8) . . . . ?
O28 W4 O1 Ge1 47.5(8) . . . . ?
O29 W4 O1 Ge1 131.3(9) . . . . ?
Na13 W4 O1 Ge1 92.9(9) . . . . ?
Dy2 W4 O1 Ge1 -132.1(9) . . . . ?
O38 W4 O1 W6 -1(3) . . . . ?
O10 W4 O1 W6 -174.5(6) . . . . ?
O8 W4 O1 W6 87.5(6) . . . . ?
O28 W4 O1 W6 -87.7(6) . . . . ?
O29 W4 O1 W6 -3.9(5) . . . . ?
Na13 W4 O1 W6 -42.3(7) . . . . ?
Dy2 W4 O1 W6 92.7(5) . . . . ?
O38 W4 O1 Dy2 -94(3) . . . . ?
O10 W4 O1 Dy2 92.8(5) . . . . ?
O8 W4 O1 Dy2 -5.2(5) . . . . ?
O28 W4 O1 Dy2 179.6(6) . . . . ?
O29 W4 O1 Dy2 -96.5(6) . . . . ?
Na13 W4 O1 Dy2 -134.9(6) . . . . ?
O34 Dy2 O1 Ge1 29.5(8) . . . . ?
O8 Dy2 O1 Ge1 134.5(9) . . . . ?
O18 Dy2 O1 Ge1 -133.0(9) . . . . ?
O37 Dy2 O1 Ge1 -46.1(8) . . . . ?
O39 Dy2 O1 Ge1 91.4(9) . . . . ?
OW25 Dy2 O1 Ge1 -67.1(12) . . . . ?
OW22 Dy2 O1 Ge1 176.1(7) . . . . ?
W6 Dy2 O1 Ge1 -135.1(10) . . . . ?
W4 Dy2 O1 Ge1 130.0(10) . . . . ?
Dy1 Dy2 O1 Ge1 124.3(7) . . . . ?
O34 Dy2 O1 W6 164.6(6) . . . . ?
O8 Dy2 O1 W6 -90.4(5) . . . . ?
O18 Dy2 O1 W6 2.0(5) . . . . ?
O37 Dy2 O1 W6 89.0(5) . . . . ?
O39 Dy2 O1 W6 -133.6(5) . . . . ?
OW25 Dy2 O1 W6 68.0(11) . . . . ?
OW22 Dy2 O1 W6 -48.9(7) . . . . ?
W4 Dy2 O1 W6 -94.9(6) . . . . ?
Dy1 Dy2 O1 W6 -100.7(4) . . . . ?
O34 Dy2 O1 W4 -100.5(5) . . . . ?
O8 Dy2 O1 W4 4.5(4) . . . . ?
O18 Dy2 O1 W4 97.0(6) . . . . ?
O37 Dy2 O1 W4 -176.1(5) . . . . ?
O39 Dy2 O1 W4 -38.6(7) . . . . ?
OW25 Dy2 O1 W4 162.9(8) . . . . ?
OW22 Dy2 O1 W4 46.0(7) . . . . ?
W6 Dy2 O1 W4 94.9(6) . . . . ?
Dy1 Dy2 O1 W4 -5.8(4) . . . . ?
O49 W15 O2 W13 123.1(16) . . . . ?
O25 W15 O2 W13 21.1(16) . . . . ?
O35 W15 O2 W13 -67(3) . . . . ?
O16 W15 O2 W13 -137.2(16) . . . . ?
O22 W15 O2 W13 -63.2(16) . . . . ?
Na2 W15 O2 W13 -160(2) 4_665 . . . ?
O49 W15 O2 Na2 -76.5(9) . . . 4_665 ?
O25 W15 O2 Na2 -178.5(7) . . . 4_665 ?
O35 W15 O2 Na2 93.1(19) . . . 4_665 ?
O16 W15 O2 Na2 23.2(7) . . . 4_665 ?
O22 W15 O2 Na2 97.2(7) . . . 4_665 ?
O47 W13 O2 W15 -123.9(16) . . . . ?
O9 W13 O2 W15 -20.8(16) . . . . ?
O23 W13 O2 W15 71(2) . . . . ?
O14 W13 O2 W15 137.3(16) . . . . ?
O4 W13 O2 W15 63.2(16) . . . . ?
Na2 W13 O2 W15 160(2) 4_665 . . . ?
Na9 W13 O2 W15 -32(2) . . . . ?
O47 W13 O2 Na2 75.7(8) . . . 4_665 ?
O9 W13 O2 Na2 178.7(8) . . . 4_665 ?
O23 W13 O2 Na2 -89.2(17) . . . 4_665 ?
O14 W13 O2 Na2 -23.2(7) . . . 4_665 ?
O4 W13 O2 Na2 -97.2(7) . . . 4_665 ?
Na9 W13 O2 Na2 167.5(7) . . . 4_665 ?
O48 W9 O3 W2 175.3(9) . . . . ?
O15 W9 O3 W2 73.9(9) . . . . ?
O25 W9 O3 W2 -35.4(19) . . . . ?
O9 W9 O3 W2 -90.0(9) . . . . ?
O27 W9 O3 W2 -5.0(7) . . . . ?
Dy4 W9 O3 W2 41.3(7) . . . . ?
O48 W9 O3 Na9 -65.1(9) . . . . ?
O15 W9 O3 Na9 -166.5(8) . . . . ?
O25 W9 O3 Na9 84.3(16) . . . . ?
O9 W9 O3 Na9 29.6(8) . . . . ?
O27 W9 O3 Na9 114.6(8) . . . . ?
Dy4 W9 O3 Na9 160.9(7) . . . . ?
O30 W2 O3 W9 -176.4(9) . . . . ?
O34 W2 O3 W9 31(2) . . . . ?
O13 W2 O3 W9 -75.4(9) . . . . ?
O21 W2 O3 W9 89.4(9) . . . . ?
O27 W2 O3 W9 5.2(7) . . . . ?
Dy4 W2 O3 W9 -41.5(7) . . . . ?
O30 W2 O3 Na9 64.0(9) . . . . ?
O34 W2 O3 Na9 -88.3(17) . . . . ?
O13 W2 O3 Na9 165.1(8) . . . . ?
O21 W2 O3 Na9 -30.2(8) . . . . ?
O27 W2 O3 Na9 -114.4(8) . . . . ?
Dy4 W2 O3 Na9 -161.0(7) . . . . ?
OW1 Na9 O3 W9 -163.9(9) . . . . ?
O48 Na9 O3 W9 116.0(8) 3_656 . . . ?
O9 Na9 O3 W9 -25.4(7) . . . . ?
O23 Na9 O3 W9 -65.8(9) . . . . ?
O21 Na9 O3 W9 -103.6(8) . . . . ?
W13 Na9 O3 W9 -38.7(7) . . . . ?
OW1 Na9 O3 W2 -34.9(10) . . . . ?
O48 Na9 O3 W2 -115.1(8) 3_656 . . . ?
O9 Na9 O3 W2 103.5(8) . . . . ?
O23 Na9 O3 W2 63.1(9) . . . . ?
O21 Na9 O3 W2 25.3(6) . . . . ?
W13 Na9 O3 W2 90.3(6) . . . . ?
O1 Ge1 O4 W11 -62.3(10) . . . . ?
O22 Ge1 O4 W11 -179.4(8) . . . . ?
O27 Ge1 O4 W11 62.0(10) . . . . ?
O1 Ge1 O4 W14 57.8(10) . . . . ?
O22 Ge1 O4 W14 -59.2(10) . . . . ?
O27 Ge1 O4 W14 -177.8(8) . . . . ?
O1 Ge1 O4 W13 177.4(8) . . . . ?
O22 Ge1 O4 W13 60.4(11) . . . . ?
O27 Ge1 O4 W13 -58.2(10) . . . . ?
O44 W11 O4 Ge1 -171.2(17) . . . . ?
O37 W11 O4 Ge1 45.6(9) . . . . ?
O21 W11 O4 Ge1 -50.7(9) . . . . ?
O33 W11 O4 Ge1 136.0(10) . . . . ?
O23 W11 O4 Ge1 -137.7(10) . . . . ?
O44 W11 O4 W14 55(2) . . . . ?
O37 W11 O4 W14 -88.0(6) . . . . ?
O21 W11 O4 W14 175.6(6) . . . . ?
O33 W11 O4 W14 2.4(5) . . . . ?
O23 W11 O4 W14 88.7(6) . . . . ?
O44 W11 O4 W13 -37(2) . . . . ?
O37 W11 O4 W13 179.9(6) . . . . ?
O21 W11 O4 W13 83.6(6) . . . . ?
O33 W11 O4 W13 -89.7(6) . . . . ?
O23 W11 O4 W13 -3.4(5) . . . . ?
O20 W14 O4 Ge1 -41.6(9) . . . . ?
O33 W14 O4 Ge1 -134.4(10) . . . . ?
O11 W14 O4 Ge1 45.2(10) . . . . ?
O14 W14 O4 Ge1 130.7(10) . . . . ?
Na2 W14 O4 Ge1 88.8(8) 4_665 . . . ?
O20 W14 O4 W11 90.3(6) . . . . ?
O33 W14 O4 W11 -2.5(6) . . . . ?
O11 W14 O4 W11 177.1(7) . . . . ?
O14 W14 O4 W11 -97.5(7) . . . . ?
Na2 W14 O4 W11 -139.3(4) 4_665 . . . ?
O20 W14 O4 W13 -175.6(6) . . . . ?
O33 W14 O4 W13 91.6(6) . . . . ?
O11 W14 O4 W13 -88.8(7) . . . . ?
O14 W14 O4 W13 -3.4(6) . . . . ?
Na2 W14 O4 W13 -45.2(4) 4_665 . . . ?
O9 W13 O4 Ge1 40.5(10) . . . . ?
O23 W13 O4 Ge1 135.7(11) . . . . ?
O2 W13 O4 Ge1 -47.3(10) . . . . ?
O14 W13 O4 Ge1 -130.2(11) . . . . ?
Na2 W13 O4 Ge1 -88.7(9) 4_665 . . . ?
Na9 W13 O4 Ge1 88.9(10) . . . . ?
O9 W13 O4 W11 -91.4(6) . . . . ?
O23 W13 O4 W11 3.7(5) . . . . ?
O2 W13 O4 W11 -179.2(6) . . . . ?
O14 W13 O4 W11 97.8(6) . . . . ?
Na2 W13 O4 W11 139.4(4) 4_665 . . . ?
Na9 W13 O4 W11 -43.0(6) . . . . ?
O9 W13 O4 W14 174.0(6) . . . . ?
O23 W13 O4 W14 -90.9(6) . . . . ?
O2 W13 O4 W14 86.2(6) . . . . ?
O14 W13 O4 W14 3.3(6) . . . . ?
Na2 W13 O4 W14 44.8(4) 4_665 . . . ?
Na9 W13 O4 W14 -137.6(5) . . . . ?
O36 W7 O5 W1 -122.1(14) . . . . ?
O19 W7 O5 W1 -16.5(15) . . . . ?
O64 W7 O5 W1 88(2) . . . . ?
O12 W7 O5 W1 145.1(14) . . . . ?
O61 W7 O5 W1 73.0(14) . . . . ?
Na5 W7 O5 W1 -122.6(16) . . . . ?
O36 W7 O5 Na5 0.6(8) . . . . ?
O19 W7 O5 Na5 106.1(7) . . . . ?
O64 W7 O5 Na5 -149.6(12) . . . . ?
O12 W7 O5 Na5 -92.3(7) . . . . ?
O61 W7 O5 Na5 -164.3(7) . . . . ?
O36 W7 O5 Na6 58.3(8) . . . 3_556 ?
O19 W7 O5 Na6 163.8(8) . . . 3_556 ?
O64 W7 O5 Na6 -91.9(15) . . . 3_556 ?
O12 W7 O5 Na6 -34.6(7) . . . 3_556 ?
O61 W7 O5 Na6 -106.6(7) . . . 3_556 ?
Na5 W7 O5 Na6 57.7(6) . . . 3_556 ?
O51 W1 O5 W7 120.3(14) . . . . ?
O17 W1 O5 W7 14.8(14) . . . . ?
O39 W1 O5 W7 -92(2) . . . . ?
O7 W1 O5 W7 -143.3(14) . . . . ?
O68 W1 O5 W7 -72.3(14) . . . . ?
Na5 W1 O5 W7 125.3(16) . . . . ?
Dy1 W1 O5 W7 -71.7(15) . . . . ?
O51 W1 O5 Na5 -5.1(7) . . . . ?
O17 W1 O5 Na5 -110.5(7) . . . . ?
O39 W1 O5 Na5 142(2) . . . . ?
O7 W1 O5 Na5 91.4(6) . . . . ?
O68 W1 O5 Na5 162.3(6) . . . . ?
Dy1 W1 O5 Na5 163.0(3) . . . . ?
O51 W1 O5 Na6 -60.0(7) . . . 3_556 ?
O17 W1 O5 Na6 -165.5(7) . . . 3_556 ?
O39 W1 O5 Na6 87(2) . . . 3_556 ?
O7 W1 O5 Na6 36.4(6) . . . 3_556 ?
O68 W1 O5 Na6 107.4(6) . . . 3_556 ?
Na5 W1 O5 Na6 -55.0(6) . . . 3_556 ?
Dy1 W1 O5 Na6 108.0(5) . . . 3_556 ?
OW5 Na5 O5 W7 41.6(16) . . . . ?
OW4 Na5 O5 W7 -73.0(9) . . . . ?
O51 Na5 O5 W7 -146.3(8) . . . . ?
O45 Na5 O5 W7 177.5(8) 3_556 . . . ?
Na6 Na5 O5 W7 105.0(7) 3_556 . . . ?
W1 Na5 O5 W7 -150.2(9) . . . . ?
OW5 Na5 O5 W1 -168.2(13) . . . . ?
OW4 Na5 O5 W1 77.2(9) . . . . ?
O51 Na5 O5 W1 3.9(5) . . . . ?
O45 Na5 O5 W1 -32.3(11) 3_556 . . . ?
Na6 Na5 O5 W1 -104.9(6) 3_556 . . . ?
W7 Na5 O5 W1 150.2(9) . . . . ?
OW5 Na5 O5 Na6 -63.4(14) . . . 3_556 ?
OW4 Na5 O5 Na6 -178.0(9) . . . 3_556 ?
O51 Na5 O5 Na6 108.7(7) . . . 3_556 ?
O45 Na5 O5 Na6 72.5(10) 3_556 . . 3_556 ?
W1 Na5 O5 Na6 104.9(6) . . . 3_556 ?
W7 Na5 O5 Na6 -105.0(7) . . . 3_556 ?
O50 W8 O6 W5 130.5(19) . . . . ?
O12 W8 O6 W5 -127.2(19) . . . . ?
O76 W8 O6 W5 32.1(19) . . . . ?
O66 W8 O6 W5 -30(3) . . . . ?
O61 W8 O6 W5 -53.8(19) . . . . ?
Na3 W8 O6 W5 34(2) 4_566 . . . ?
O45 W5 O6 W8 -129(2) . . . . ?
O24 W5 O6 W8 32(4) . . . . ?
O7 W5 O6 W8 128(2) . . . . ?
O67 W5 O6 W8 -30.1(19) . . . . ?
O68 W5 O6 W8 55.3(19) . . . . ?
Dy1 W5 O6 W8 52(2) . . . . ?
O45 W5 O7 W1 173.3(8) . . . . ?
O24 W5 O7 W1 73.1(8) . . . . ?
O67 W5 O7 W1 -37.6(18) . . . . ?
O6 W5 O7 W1 -92.3(8) . . . . ?
O68 W5 O7 W1 -5.4(7) . . . . ?
Dy1 W5 O7 W1 40.2(7) . . . . ?
O45 W5 O7 Na6 43.6(9) . . . . ?
O24 W5 O7 Na6 -56.6(8) . . . . ?
O67 W5 O7 Na6 -167.3(12) . . . . ?
O6 W5 O7 Na6 138.0(8) . . . . ?
O68 W5 O7 Na6 -135.1(8) . . . . ?
Dy1 W5 O7 Na6 -89.5(7) . . . . ?
O51 W1 O7 W5 -176.6(8) . . . . ?
O17 W1 O7 W5 28.8(19) . . . . ?
O39 W1 O7 W5 -74.7(8) . . . . ?
O5 W1 O7 W5 92.6(8) . . . . ?
O68 W1 O7 W5 5.4(7) . . . . ?
Na5 W1 O7 W5 141.8(8) . . . . ?
Dy1 W1 O7 W5 -40.2(7) . . . . ?
O51 W1 O7 Na6 -45.7(8) . . . . ?
O17 W1 O7 Na6 159.7(12) . . . . ?
O39 W1 O7 Na6 56.2(7) . . . . ?
O5 W1 O7 Na6 -136.4(7) . . . . ?
O68 W1 O7 Na6 136.4(8) . . . . ?
Na5 W1 O7 Na6 -87.3(6) . . . . ?
Dy1 W1 O7 Na6 90.7(6) . . . . ?
Na5 Na6 O7 W5 -32.3(9) 3_556 . . . ?
OW25 Na6 O7 W5 122.2(8) . . . . ?
O5 Na6 O7 W5 -81.0(10) 3_556 . . . ?
Na5 Na6 O7 W1 -168.7(7) 3_556 . . . ?
OW25 Na6 O7 W1 -14.2(9) . . . . ?
O5 Na6 O7 W1 142.6(8) 3_556 . . . ?
O38 W4 O8 Dy2 173.7(8) . . . . ?
O10 W4 O8 Dy2 -78.6(7) . . . . ?
O28 W4 O8 Dy2 24(3) . . . . ?
O29 W4 O8 Dy2 78.3(7) . . . . ?
O1 W4 O8 Dy2 6.7(6) . . . . ?
Na13 W4 O8 Dy2 91.0(10) . . . . ?
O38 W4 O8 Dy1 -36.3(10) . . . . ?
O10 W4 O8 Dy1 71.3(10) . . . . ?
O28 W4 O8 Dy1 174.1(17) . . . . ?
O29 W4 O8 Dy1 -131.7(9) . . . . ?
O1 W4 O8 Dy1 156.6(9) . . . . ?
Na13 W4 O8 Dy1 -119.1(10) . . . . ?
Dy2 W4 O8 Dy1 149.9(14) . . . . ?
O34 Dy2 O8 W4 67.2(8) . . . . ?
O18 Dy2 O8 W4 -74.0(7) . . . . ?
O37 Dy2 O8 W4 -7.3(12) . . . . ?
O39 Dy2 O8 W4 139.9(8) . . . . ?
OW25 Dy2 O8 W4 -167.7(7) . . . . ?
OW22 Dy2 O8 W4 -151.7(8) . . . . ?
O1 Dy2 O8 W4 -6.4(6) . . . . ?
W6 Dy2 O8 W4 -49.0(6) . . . . ?
Dy1 Dy2 O8 W4 157.2(10) . . . . ?
O34 Dy2 O8 Dy1 -90.0(6) . . . . ?
O18 Dy2 O8 Dy1 128.8(6) . . . . ?
O37 Dy2 O8 Dy1 -164.5(6) . . . . ?
O39 Dy2 O8 Dy1 -17.3(5) . . . . ?
OW25 Dy2 O8 Dy1 35.1(10) . . . . ?
OW22 Dy2 O8 Dy1 51.1(5) . . . . ?
O1 Dy2 O8 Dy1 -163.6(6) . . . . ?
W6 Dy2 O8 Dy1 153.8(5) . . . . ?
W4 Dy2 O8 Dy1 -157.2(10) . . . . ?
O32 Dy1 O8 W4 -32.4(9) . . . . ?
O39 Dy1 O8 W4 -135.1(10) . . . . ?
O24 Dy1 O8 W4 161.8(8) . . . . ?
O55 Dy1 O8 W4 23.8(13) . . . . ?
OW10 Dy1 O8 W4 82.5(10) . . . . ?
O68 Dy1 O8 W4 -98.0(10) . . . . ?
OW22 Dy1 O8 W4 160.1(11) . . . . ?
W5 Dy1 O8 W4 -159.7(5) . . . . ?
W1 Dy1 O8 W4 -119.4(8) . . . . ?
Dy2 Dy1 O8 W4 -152.9(13) . . . . ?
O32 Dy1 O8 Dy2 120.5(6) . . . . ?
O39 Dy1 O8 Dy2 17.8(5) . . . . ?
O24 Dy1 O8 Dy2 -45.3(9) . . . . ?
O55 Dy1 O8 Dy2 176.7(5) . . . . ?
OW10 Dy1 O8 Dy2 -124.7(6) . . . . ?
O68 Dy1 O8 Dy2 54.8(8) . . . . ?
OW22 Dy1 O8 Dy2 -47.1(5) . . . . ?
W5 Dy1 O8 Dy2 -6.8(9) . . . . ?
W1 Dy1 O8 Dy2 33.4(5) . . . . ?
O47 W13 O9 W9 123(2) . . . . ?
O23 W13 O9 W9 -137(2) . . . . ?
O2 W13 O9 W9 23(2) . . . . ?
O14 W13 O9 W9 -40(3) . . . . ?
O4 W13 O9 W9 -62(2) . . . . ?
Na2 W13 O9 W9 24(3) 4_665 . . . ?
Na9 W13 O9 W9 -168(3) . . . . ?
O47 W13 O9 Na9 -69.9(9) . . . . ?
O23 W13 O9 Na9 30.8(8) . . . . ?
O2 W13 O9 Na9 -169.9(8) . . . . ?
O14 W13 O9 Na9 127.2(15) . . . . ?
O4 W13 O9 Na9 105.3(8) . . . . ?
Na2 W13 O9 Na9 -168.8(6) 4_665 . . . ?
O48 W9 O9 W13 -121(2) . . . . ?
O15 W9 O9 W13 41(4) . . . . ?
O3 W9 O9 W13 138(2) . . . . ?
O25 W9 O9 W13 -22(2) . . . . ?
O27 W9 O9 W13 65(2) . . . . ?
Dy4 W9 O9 W13 60(2) . . . . ?
O48 W9 O9 Na9 71.5(9) . . . . ?
O15 W9 O9 Na9 -126(2) . . . . ?
O3 W9 O9 Na9 -29.7(8) . . . . ?
O25 W9 O9 Na9 170.8(9) . . . . ?
O27 W9 O9 Na9 -102.6(8) . . . . ?
Dy4 W9 O9 Na9 -107.0(7) . . . . ?
OW1 Na9 O9 W13 -93.8(13) . . . . ?
O48 Na9 O9 W13 154.3(11) 3_656 . . . ?
O23 Na9 O9 W13 -23.8(6) . . . . ?
O3 Na9 O9 W13 -151.9(9) . . . . ?
O21 Na9 O9 W13 -87.3(7) . . . . ?
OW1 Na9 O9 W9 81.0(14) . . . . ?
O48 Na9 O9 W9 -30.9(15) 3_656 . . . ?
O23 Na9 O9 W9 151.0(8) . . . . ?
O3 Na9 O9 W9 22.9(6) . . . . ?
O21 Na9 O9 W9 87.5(7) . . . . ?
W13 Na9 O9 W9 174.8(11) . . . . ?
O38 W4 O10 Dy4 -124(3) . . . . ?
O8 W4 O10 Dy4 135(3) . . . . ?
O28 W4 O10 Dy4 -30(3) . . . . ?
O29 W4 O10 Dy4 32(4) . . . . ?
O1 W4 O10 Dy4 54(3) . . . . ?
Na13 W4 O10 Dy4 -34(3) . . . . ?
Dy2 W4 O10 Dy4 101(3) . . . . ?
O13 Dy4 O10 W4 -116(3) . . . . ?
O15 Dy4 O10 W4 -24(3) . . . . ?
O26 Dy4 O10 W4 30(3) . . . . ?
O75 Dy4 O10 W4 171(3) . . . . ?
OW11 Dy4 O10 W4 97(3) . . . . ?
O27 Dy4 O10 W4 -51(3) . . . . ?
OW27 Dy4 O10 W4 -172(2) . . . . ?
W9 Dy4 O10 W4 -40(3) . . . . ?
W2 Dy4 O10 W4 -91(3) . . . . ?
Dy3 Dy4 O10 W4 -156(3) . . . . ?
O41 W14 O11 W12 119.3(17) . . . . ?
O20 W14 O11 W12 17.5(17) . . . . ?
O33 W14 O11 W12 -65(3) . . . . ?
O14 W14 O11 W12 -142.2(18) . . . . ?
O4 W14 O11 W12 -66.3(17) . . . . ?
Na2 W14 O11 W12 -163(2) 4_665 . . . ?
O41 W14 O11 Na2 -77.7(8) . . . 4_665 ?
O20 W14 O11 Na2 -179.5(7) . . . 4_665 ?
O33 W14 O11 Na2 98(2) . . . 4_665 ?
O14 W14 O11 Na2 20.8(7) . . . 4_665 ?
O4 W14 O11 Na2 96.7(6) . . . 4_665 ?
O31 W12 O11 W14 -123.2(18) . . . . ?
O46 W12 O11 W14 -18.5(18) . . . . ?
O42 W12 O11 W14 78(3) . . . . ?
O16 W12 O11 W14 139.9(18) . . . . ?
O22 W12 O11 W14 67.1(17) . . . . ?
Na2 W12 O11 W14 163(2) 4_665 . . . ?
Na13 W12 O11 W14 -21(2) . . . . ?
O31 W12 O11 Na2 73.8(8) . . . 4_665 ?
O46 W12 O11 Na2 178.5(7) . . . 4_665 ?
O42 W12 O11 Na2 -85.4(19) . . . 4_665 ?
O16 W12 O11 Na2 -23.1(7) . . . 4_665 ?
O22 W12 O11 Na2 -96.0(7) . . . 4_665 ?
Na13 W12 O11 Na2 175.5(8) . . . 4_665 ?
O50 W8 O12 W7 -177.7(8) . . . . ?
O6 W8 O12 W7 78.5(8) . . . . ?
O76 W8 O12 W7 -15(2) . . . . ?
O66 W8 O12 W7 -77.5(8) . . . . ?
O61 W8 O12 W7 -5.2(7) . . . . ?
Na3 W8 O12 W7 -81.5(9) 4_566 . . . ?
O36 W7 O12 W8 176.4(8) . . . . ?
O19 W7 O12 W8 15(2) . . . . ?
O5 W7 O12 W8 -80.3(9) . . . . ?
O64 W7 O12 W8 79.2(8) . . . . ?
O61 W7 O12 W8 5.4(7) . . . . ?
Na5 W7 O12 W8 -125.2(8) . . . . ?
O30 W2 O13 Dy4 174.4(8) . . . . ?
O34 W2 O13 Dy4 -79.3(8) . . . . ?
O3 W2 O13 Dy4 77.6(8) . . . . ?
O21 W2 O13 Dy4 22(2) . . . . ?
O27 W2 O13 Dy4 6.7(7) . . . . ?
O30 W2 O13 Dy3 -32.9(12) . . . . ?
O34 W2 O13 Dy3 73.5(11) . . . . ?
O3 W2 O13 Dy3 -129.7(10) . . . . ?
O21 W2 O13 Dy3 174.4(14) . . . . ?
O27 W2 O13 Dy3 159.5(11) . . . . ?
Dy4 W2 O13 Dy3 152.8(15) . . . . ?
O10 Dy4 O13 W2 67.2(8) . . . . ?
O15 Dy4 O13 W2 -75.0(8) . . . . ?
O26 Dy4 O13 W2 -7.0(14) . . . . ?
O75 Dy4 O13 W2 143.7(8) . . . . ?
OW11 Dy4 O13 W2 -157.1(7) . . . . ?
O27 Dy4 O13 W2 -6.3(6) . . . . ?
OW27 Dy4 O13 W2 -147.0(9) . . . . ?
W9 Dy4 O13 W2 -49.4(6) . . . . ?
Dy3 Dy4 O13 W2 160.9(11) . . . . ?
O10 Dy4 O13 Dy3 -93.6(5) . . . . ?
O15 Dy4 O13 Dy3 124.2(6) . . . . ?
O26 Dy4 O13 Dy3 -167.9(7) . . . . ?
O75 Dy4 O13 Dy3 -17.2(5) . . . . ?
OW11 Dy4 O13 Dy3 42.0(10) . . . . ?
O27 Dy4 O13 Dy3 -167.2(7) . . . . ?
OW27 Dy4 O13 Dy3 52.1(5) . . . . ?
W9 Dy4 O13 Dy3 149.8(5) . . . . ?
W2 Dy4 O13 Dy3 -160.9(11) . . . . ?
O17 Dy3 O13 W2 -35.6(10) . . . . ?
O75 Dy3 O13 W2 -138.0(11) . . . . ?
O19 Dy3 O13 W2 15.4(14) . . . . ?
O70 Dy3 O13 W2 164.6(8) . . . . ?
OW28 Dy3 O13 W2 71.7(11) . . . . ?
OW27 Dy3 O13 W2 148.2(12) . . . . ?
O69 Dy3 O13 W2 -97.1(10) . . . . ?
W18 Dy3 O13 W2 -153.2(6) . . . . ?
W3 Dy3 O13 W2 -121.2(9) . . . . ?
Dy4 Dy3 O13 W2 -155.6(14) . . . . ?
O17 Dy3 O13 Dy4 120.0(6) . . . . ?
O75 Dy3 O13 Dy4 17.6(5) . . . . ?
O19 Dy3 O13 Dy4 171.0(5) . . . . ?
O70 Dy3 O13 Dy4 -39.8(9) . . . . ?
OW28 Dy3 O13 Dy4 -132.7(7) . . . . ?
OW27 Dy3 O13 Dy4 -56.2(6) . . . . ?
O69 Dy3 O13 Dy4 58.5(7) . . . . ?
W18 Dy3 O13 Dy4 2.4(9) . . . . ?
W3 Dy3 O13 Dy4 34.4(5) . . . . ?
O41 W14 O14 W13 -167.8(9) . . . . ?
O20 W14 O14 W13 25(2) . . . . ?
O33 W14 O14 W13 -68.4(9) . . . . ?
O11 W14 O14 W13 91.7(9) . . . . ?
O4 W14 O14 W13 4.6(8) . . . . ?
Na2 W14 O14 W13 112.4(11) 4_665 . . . ?
O41 W14 O14 Na2 79.8(7) . . . 4_665 ?
O20 W14 O14 Na2 -87.1(18) . . . 4_665 ?
O33 W14 O14 Na2 179.2(6) . . . 4_665 ?
O11 W14 O14 Na2 -20.6(6) . . . 4_665 ?
O4 W14 O14 Na2 -107.8(7) . . . 4_665 ?
O47 W13 O14 W14 169.6(9) . . . . ?
O9 W13 O14 W14 -27(2) . . . . ?
O23 W13 O14 W14 70.0(9) . . . . ?
O2 W13 O14 W14 -91.2(9) . . . . ?
O4 W13 O14 W14 -4.5(8) . . . . ?
Na2 W13 O14 W14 -113.2(11) 4_665 . . . ?
Na9 W13 O14 W14 77.2(12) . . . . ?
O47 W13 O14 Na2 -77.2(8) . . . 4_665 ?
O9 W13 O14 Na2 86.0(17) . . . 4_665 ?
O23 W13 O14 Na2 -176.8(7) . . . 4_665 ?
O2 W13 O14 Na2 22.0(6) . . . 4_665 ?
O4 W13 O14 Na2 108.7(7) . . . 4_665 ?
Na9 W13 O14 Na2 -169.6(7) . . . 4_665 ?
O48 W9 O15 Dy4 -171.9(9) . . . . ?
O3 W9 O15 Dy4 -68.9(9) . . . . ?
O25 W9 O15 Dy4 87.5(9) . . . . ?
O9 W9 O15 Dy4 26(3) . . . . ?
O27 W9 O15 Dy4 2.3(7) . . . . ?
O10 Dy4 O15 W9 -31.1(14) . . . . ?
O13 Dy4 O15 W9 65.6(8) . . . . ?
O26 Dy4 O15 W9 -82.8(8) . . . . ?
O75 Dy4 O15 W9 126.7(8) . . . . ?
OW11 Dy4 O15 W9 -159.2(9) . . . . ?
O27 Dy4 O15 W9 -2.2(7) . . . . ?
OW27 Dy4 O15 W9 128.8(9) . . . . ?
W2 Dy4 O15 W9 38.4(7) . . . . ?
Dy3 Dy4 O15 W9 99.2(8) . . . . ?
O49 W15 O16 W12 -169.6(9) . . . . ?
O25 W15 O16 W12 16(2) . . . . ?
O2 W15 O16 W12 90.0(9) . . . . ?
O35 W15 O16 W12 -71.6(9) . . . . ?
O22 W15 O16 W12 2.3(8) . . . . ?
Na2 W15 O16 W12 111.5(11) 4_665 . . . ?
O49 W15 O16 Na2 78.9(8) . . . 4_665 ?
O25 W15 O16 Na2 -95.2(16) . . . 4_665 ?
O2 W15 O16 Na2 -21.6(7) . . . 4_665 ?
O35 W15 O16 Na2 176.9(7) . . . 4_665 ?
O22 W15 O16 Na2 -109.2(7) . . . 4_665 ?
O31 W12 O16 W15 172.8(9) . . . . ?
O46 W12 O16 W15 -20(2) . . . . ?
O42 W12 O16 W15 73.7(10) . . . . ?
O11 W12 O16 W15 -86.9(9) . . . . ?
O22 W12 O16 W15 -2.2(8) . . . . ?
Na2 W12 O16 W15 -109.4(11) 4_665 . . . ?
Na13 W12 O16 W15 70.8(15) . . . . ?
O31 W12 O16 Na2 -77.7(8) . . . 4_665 ?
O46 W12 O16 Na2 89.3(18) . . . 4_665 ?
O42 W12 O16 Na2 -176.9(7) . . . 4_665 ?
O11 W12 O16 Na2 22.5(6) . . . 4_665 ?
O22 W12 O16 Na2 107.2(7) . . . 4_665 ?
Na13 W12 O16 Na2 -179.8(9) . . . 4_665 ?
O51 W1 O17 Dy3 -116(3) . . . . ?
O39 W1 O17 Dy3 139(3) . . . . ?
O7 W1 O17 Dy3 38(4) . . . . ?
O5 W1 O17 Dy3 -25(3) . . . . ?
O68 W1 O17 Dy3 60(3) . . . . ?
Na5 W1 O17 Dy3 -72(3) . . . . ?
Dy1 W1 O17 Dy3 105(3) . . . . ?
O75 Dy3 O17 W1 -120(3) . . . . ?
O19 Dy3 O17 W1 25(3) . . . . ?
O70 Dy3 O17 W1 -32(3) . . . . ?
OW28 Dy3 O17 W1 92(3) . . . . ?
O13 Dy3 O17 W1 169(3) . . . . ?
OW27 Dy3 O17 W1 174(3) . . . . ?
O69 Dy3 O17 W1 -55(3) . . . . ?
W18 Dy3 O17 W1 -45(3) . . . . ?
W3 Dy3 O17 W1 -95(3) . . . . ?
Dy4 Dy3 O17 W1 -159(3) . . . . ?
O43 W6 O18 Dy2 -169.5(8) . . . . ?
O29 W6 O18 Dy2 -70.0(8) . . . . ?
O20 W6 O18 Dy2 87.3(8) . . . . ?
O46 W6 O18 Dy2 21(3) . . . . ?
O1 W6 O18 Dy2 3.1(7) . . . . ?
Na13 W6 O18 Dy2 -80.2(12) . . . . ?
O43 W6 O18 Na8 18.7(9) . . . 4_565 ?
O29 W6 O18 Na8 118.3(8) . . . 4_565 ?
O20 W6 O18 Na8 -84.5(8) . . . 4_565 ?
O46 W6 O18 Na8 -151(2) . . . 4_565 ?
O1 W6 O18 Na8 -168.6(8) . . . 4_565 ?
Dy2 W6 O18 Na8 -171.8(13) . . . 4_565 ?
Na13 W6 O18 Na8 108.1(11) . . . 4_565 ?
O34 Dy2 O18 W6 -31.2(13) . . . . ?
O8 Dy2 O18 W6 65.3(8) . . . . ?
O37 Dy2 O18 W6 -81.1(8) . . . . ?
O39 Dy2 O18 W6 120.3(8) . . . . ?
OW25 Dy2 O18 W6 -153.2(8) . . . . ?
OW22 Dy2 O18 W6 136.8(9) . . . . ?
O1 Dy2 O18 W6 -3.0(7) . . . . ?
W4 Dy2 O18 W6 38.4(7) . . . . ?
Dy1 Dy2 O18 W6 95.1(7) . . . . ?
O34 Dy2 O18 Na8 139.1(9) . . . 4_565 ?
O8 Dy2 O18 Na8 -124.4(9) . . . 4_565 ?
O37 Dy2 O18 Na8 89.3(9) . . . 4_565 ?
O39 Dy2 O18 Na8 -69.3(12) . . . 4_565 ?
OW25 Dy2 O18 Na8 17.1(10) . . . 4_565 ?
OW22 Dy2 O18 Na8 -52.9(9) . . . 4_565 ?
O1 Dy2 O18 Na8 167.3(10) . . . 4_565 ?
W6 Dy2 O18 Na8 170.3(15) . . . 4_565 ?
W4 Dy2 O18 Na8 -151.3(9) . . . 4_565 ?
Dy1 Dy2 O18 Na8 -94.6(9) . . . 4_565 ?
O36 W7 O19 Dy3 125.5(16) . . . . ?
O5 W7 O19 Dy3 20.0(17) . . . . ?
O64 W7 O19 Dy3 -136.4(17) . . . . ?
O12 W7 O19 Dy3 -73(3) . . . . ?
O61 W7 O19 Dy3 -64.4(17) . . . . ?
Na5 W7 O19 Dy3 64.9(17) . . . . ?
O17 Dy3 O19 W7 -17.6(16) . . . . ?
O75 Dy3 O19 W7 64(2) . . . . ?
O70 Dy3 O19 W7 130.5(17) . . . . ?
OW28 Dy3 O19 W7 -128.4(18) . . . . ?
O13 Dy3 O19 W7 -69.2(19) . . . . ?
OW27 Dy3 O19 W7 -169.4(14) . . . . ?
O69 Dy3 O19 W7 63.4(17) . . . . ?
W18 Dy3 O19 W7 104.3(17) . . . . ?
W3 Dy3 O19 W7 60.3(17) . . . . ?
Dy4 Dy3 O19 W7 -36(4) . . . . ?
O41 W14 O20 W6 -125(2) . . . . ?
O33 W14 O20 W6 135(2) . . . . ?
O11 W14 O20 W6 -25(2) . . . . ?
O14 W14 O20 W6 41(3) . . . . ?
O4 W14 O20 W6 61(2) . . . . ?
Na2 W14 O20 W6 -25(2) 4_665 . . . ?
O43 W6 O20 W14 118(2) . . . . ?
O18 W6 O20 W14 -141(2) . . . . ?
O29 W6 O20 W14 -24(3) . . . . ?
O46 W6 O20 W14 25(2) . . . . ?
O1 W6 O20 W14 -60(2) . . . . ?
Dy2 W6 O20 W14 -106(2) . . . . ?
Na13 W6 O20 W14 29(2) . . . . ?
O44 W11 O21 W2 -119.6(15) . . . . ?
O37 W11 O21 W2 -11.7(16) . . . . ?
O33 W11 O21 W2 93(2) . . . . ?
O23 W11 O21 W2 151.4(15) . . . . ?
O4 W11 O21 W2 77.0(15) . . . . ?
O44 W11 O21 Na9 62.7(10) . . . . ?
O37 W11 O21 Na9 170.5(8) . . . . ?
O33 W11 O21 Na9 -85.0(17) . . . . ?
O23 W11 O21 Na9 -26.3(8) . . . . ?
O4 W11 O21 Na9 -100.7(8) . . . . ?
O30 W2 O21 W11 115.8(16) . . . . ?
O34 W2 O21 W11 12.0(15) . . . . ?
O13 W2 O21 W11 -91(2) . . . . ?
O3 W2 O21 W11 -147.8(16) . . . . ?
O27 W2 O21 W11 -76.1(15) . . . . ?
Dy4 W2 O21 W11 -75.6(16) . . . . ?
O30 W2 O21 Na9 -66.4(9) . . . . ?
O34 W2 O21 Na9 -170.2(9) . . . . ?
O13 W2 O21 Na9 87(2) . . . . ?
O3 W2 O21 Na9 30.0(8) . . . . ?
O27 W2 O21 Na9 101.7(8) . . . . ?
Dy4 W2 O21 Na9 102.2(7) . . . . ?
OW1 Na9 O21 W11 -96.5(9) . . . . ?
O48 Na9 O21 W11 -151.7(11) 3_656 . . . ?
O9 Na9 O21 W11 88.9(8) . . . . ?
O23 Na9 O21 W11 23.0(7) . . . . ?
O3 Na9 O21 W11 153.6(9) . . . . ?
W13 Na9 O21 W11 56.7(6) . . . . ?
OW1 Na9 O21 W2 84.8(8) . . . . ?
O48 Na9 O21 W2 29.7(15) 3_656 . . . ?
O9 Na9 O21 W2 -89.7(7) . . . . ?
O23 Na9 O21 W2 -155.7(8) . . . . ?
O3 Na9 O21 W2 -25.1(6) . . . . ?
W13 Na9 O21 W2 -121.9(6) . . . . ?
O1 Ge1 O22 W15 -177.4(8) . . . . ?
O4 Ge1 O22 W15 -60.1(10) . . . . ?
O27 Ge1 O22 W15 56.1(11) . . . . ?
O1 Ge1 O22 W10 63.0(10) . . . . ?
O4 Ge1 O22 W10 -179.7(8) . . . . ?
O27 Ge1 O22 W10 -63.6(10) . . . . ?
O1 Ge1 O22 W12 -54.8(11) . . . . ?
O4 Ge1 O22 W12 62.5(11) . . . . ?
O27 Ge1 O22 W12 178.7(8) . . . . ?
O25 W15 O22 Ge1 -40.4(9) . . . . ?
O2 W15 O22 Ge1 47.5(10) . . . . ?
O35 W15 O22 Ge1 -134.0(11) . . . . ?
O16 W15 O22 Ge1 134.3(11) . . . . ?
Na2 W15 O22 Ge1 90.3(9) 4_665 . . . ?
O25 W15 O22 W10 90.9(6) . . . . ?
O2 W15 O22 W10 178.8(6) . . . . ?
O35 W15 O22 W10 -2.7(6) . . . . ?
O16 W15 O22 W10 -94.5(6) . . . . ?
Na2 W15 O22 W10 -138.4(4) 4_665 . . . ?
O25 W15 O22 W12 -176.2(6) . . . . ?
O2 W15 O22 W12 -88.4(6) . . . . ?
O35 W15 O22 W12 90.2(6) . . . . ?
O16 W15 O22 W12 -1.6(6) . . . . ?
Na2 W15 O22 W12 -45.6(5) 4_665 . . . ?
O52 W10 O22 Ge1 -168(2) . . . . ?
O26 W10 O22 Ge1 46.9(10) . . . . ?
O28 W10 O22 Ge1 -50.5(9) . . . . ?
O35 W10 O22 Ge1 136.8(11) . . . . ?
O42 W10 O22 Ge1 -137.4(10) . . . . ?
O52 W10 O22 W15 58(3) . . . . ?
O26 W10 O22 W15 -87.4(6) . . . . ?
O28 W10 O22 W15 175.3(6) . . . . ?
O35 W10 O22 W15 2.6(5) . . . . ?
O42 W10 O22 W15 88.4(6) . . . . ?
O52 W10 O22 W12 -35(3) . . . . ?
O26 W10 O22 W12 179.8(7) . . . . ?
O28 W10 O22 W12 82.5(6) . . . . ?
O35 W10 O22 W12 -90.2(6) . . . . ?
O42 W10 O22 W12 -4.4(5) . . . . ?
O31 W12 O22 Ge1 -161(3) . . . . ?
O46 W12 O22 Ge1 38.5(10) . . . . ?
O42 W12 O22 Ge1 135.0(11) . . . . ?
O16 W12 O22 Ge1 -134.5(11) . . . . ?
O11 W12 O22 Ge1 -49.0(10) . . . . ?
Na2 W12 O22 Ge1 -92.2(9) 4_665 . . . ?
Na13 W12 O22 Ge1 82.6(11) . . . . ?
O31 W12 O22 W15 -25(4) . . . . ?
O46 W12 O22 W15 174.6(7) . . . . ?
O42 W12 O22 W15 -88.9(6) . . . . ?
O16 W12 O22 W15 1.6(6) . . . . ?
O11 W12 O22 W15 87.0(7) . . . . ?
Na2 W12 O22 W15 43.9(4) 4_665 . . . ?
Na13 W12 O22 W15 -141.3(7) . . . . ?
O31 W12 O22 W10 69(4) . . . . ?
O46 W12 O22 W10 -91.6(7) . . . . ?
O42 W12 O22 W10 4.9(6) . . . . ?
O16 W12 O22 W10 95.4(7) . . . . ?
O11 W12 O22 W10 -179.1(7) . . . . ?
Na2 W12 O22 W10 137.7(5) 4_665 . . . ?
Na13 W12 O22 W10 -47.5(7) . . . . ?
O47 W13 O23 W11 -177.7(8) . . . . ?
O9 W13 O23 W11 78.2(8) . . . . ?
O2 W13 O23 W11 -13(2) . . . . ?
O14 W13 O23 W11 -77.5(8) . . . . ?
O4 W13 O23 W11 -4.5(7) . . . . ?
Na2 W13 O23 W11 -80.6(9) 4_665 . . . ?
Na9 W13 O23 W11 108.3(10) . . . . ?
O47 W13 O23 Na9 74.0(9) . . . . ?
O9 W13 O23 Na9 -30.1(8) . . . . ?
O2 W13 O23 Na9 -121.1(16) . . . . ?
O14 W13 O23 Na9 174.2(8) . . . . ?
O4 W13 O23 Na9 -112.8(8) . . . . ?
Na2 W13 O23 Na9 171.1(6) 4_665 . . . ?
O44 W11 O23 W13 174.6(8) . . . . ?
O37 W11 O23 W13 16(2) . . . . ?
O21 W11 O23 W13 -80.0(8) . . . . ?
O33 W11 O23 W13 79.0(8) . . . . ?
O4 W11 O23 W13 4.7(7) . . . . ?
O44 W11 O23 Na9 -79.8(8) . . . . ?
O37 W11 O23 Na9 121.9(19) . . . . ?
O21 W11 O23 Na9 25.6(8) . . . . ?
O33 W11 O23 Na9 -175.4(8) . . . . ?
O4 W11 O23 Na9 110.4(8) . . . . ?
OW1 Na9 O23 W13 154.6(9) . . . . ?
O9 Na9 O23 W13 22.4(6) . . . . ?
O3 Na9 O23 W13 62.3(9) . . . . ?
O21 Na9 O23 W13 100.5(7) . . . . ?
OW1 Na9 O23 W11 34.9(10) . . . . ?
O9 Na9 O23 W11 -97.3(7) . . . . ?
O3 Na9 O23 W11 -57.4(9) . . . . ?
O21 Na9 O23 W11 -19.2(6) . . . . ?
W13 Na9 O23 W11 -119.7(9) . . . . ?
O45 W5 O24 Dy1 -173.4(8) . . . . ?
O7 W5 O24 Dy1 -69.2(8) . . . . ?
O67 W5 O24 Dy1 86.5(8) . . . . ?
O6 W5 O24 Dy1 26(3) . . . . ?
O68 W5 O24 Dy1 2.3(6) . . . . ?
O32 Dy1 O24 W5 -29.4(13) . . . . ?
O8 Dy1 O24 W5 126.7(7) . . . . ?
O39 Dy1 O24 W5 66.4(8) . . . . ?
O55 Dy1 O24 W5 -81.9(8) . . . . ?
OW10 Dy1 O24 W5 -157.7(8) . . . . ?
O68 Dy1 O24 W5 -2.2(6) . . . . ?
OW22 Dy1 O24 W5 128.5(9) . . . . ?
W1 Dy1 O24 W5 39.6(6) . . . . ?
Dy2 Dy1 O24 W5 100.2(7) . . . . ?
O49 W15 O25 W9 -126(2) . . . . ?
O2 W15 O25 W9 -26(2) . . . . ?
O35 W15 O25 W9 135(2) . . . . ?
O16 W15 O25 W9 48(3) . . . . ?
O22 W15 O25 W9 61(2) . . . . ?
Na2 W15 O25 W9 -27(3) 4_665 . . . ?
O48 W9 O25 W15 118(2) . . . . ?
O15 W9 O25 W15 -142(2) . . . . ?
O3 W9 O25 W15 -32(3) . . . . ?
O9 W9 O25 W15 24(2) . . . . ?
O27 W9 O25 W15 -61(2) . . . . ?
Dy4 W9 O25 W15 -107(2) . . . . ?
O52 W10 O26 Dy4 123.1(16) . . . . ?
O28 W10 O26 Dy4 17.4(17) . . . . ?
O35 W10 O26 Dy4 -137.8(17) . . . . ?
O42 W10 O26 Dy4 -78(3) . . . . ?
O22 W10 O26 Dy4 -66.1(17) . . . . ?
O10 Dy4 O26 W10 -16.8(16) . . . . ?
O13 Dy4 O26 W10 65(2) . . . . ?
O15 Dy4 O26 W10 133.3(17) . . . . ?
O75 Dy4 O26 W10 -74.5(18) . . . . ?
OW11 Dy4 O26 W10 -136.4(18) . . . . ?
O27 Dy4 O26 W10 64.4(16) . . . . ?
OW27 Dy4 O26 W10 -176.7(13) . . . . ?
W9 Dy4 O26 W10 106.0(17) . . . . ?
W2 Dy4 O26 W10 61.3(18) . . . . ?
O1 Ge1 O27 W2 59.7(10) . . . . ?
O22 Ge1 O27 W2 -176.5(8) . . . . ?
O4 Ge1 O27 W2 -61.9(10) . . . . ?
O1 Ge1 O27 W9 -176.9(8) . . . . ?
O22 Ge1 O27 W9 -53.1(10) . . . . ?
O4 Ge1 O27 W9 61.4(10) . . . . ?
O1 Ge1 O27 Dy4 -59.5(10) . . . . ?
O22 Ge1 O27 Dy4 64.3(10) . . . . ?
O4 Ge1 O27 Dy4 178.9(7) . . . . ?
O30 W2 O27 Ge1 124(3) . . . . ?
O34 W2 O27 Ge1 -38.2(9) . . . . ?
O13 W2 O27 Ge1 -137.2(10) . . . . ?
O3 W2 O27 Ge1 131.5(10) . . . . ?
O21 W2 O27 Ge1 47.4(9) . . . . ?
Dy4 W2 O27 Ge1 -132.0(11) . . . . ?
O30 W2 O27 W9 -11(3) . . . . ?
O34 W2 O27 W9 -173.4(6) . . . . ?
O13 W2 O27 W9 87.6(6) . . . . ?
O3 W2 O27 W9 -3.6(5) . . . . ?
O21 W2 O27 W9 -87.7(6) . . . . ?
Dy4 W2 O27 W9 92.8(5) . . . . ?
O30 W2 O27 Dy4 -104(3) . . . . ?
O34 W2 O27 Dy4 93.8(6) . . . . ?
O13 W2 O27 Dy4 -5.2(5) . . . . ?
O3 W2 O27 Dy4 -96.5(6) . . . . ?
O21 W2 O27 Dy4 179.5(6) . . . . ?
O15 W9 O27 Ge1 129.2(10) . . . . ?
O3 W9 O27 Ge1 -131.1(10) . . . . ?
O25 W9 O27 Ge1 36.6(9) . . . . ?
O9 W9 O27 Ge1 -44.3(9) . . . . ?
Dy4 W9 O27 Ge1 131.0(11) . . . . ?
O15 W9 O27 W2 -95.8(6) . . . . ?
O3 W9 O27 W2 3.9(5) . . . . ?
O25 W9 O27 W2 171.6(5) . . . . ?
O9 W9 O27 W2 90.7(6) . . . . ?
Dy4 W9 O27 W2 -94.0(5) . . . . ?
O15 W9 O27 Dy4 -1.8(6) . . . . ?
O3 W9 O27 Dy4 97.9(6) . . . . ?
O25 W9 O27 Dy4 -94.5(5) . . . . ?
O9 W9 O27 Dy4 -175.4(6) . . . . ?
O10 Dy4 O27 Ge1 32.3(8) . . . . ?
O13 Dy4 O27 Ge1 137.0(9) . . . . ?
O15 Dy4 O27 Ge1 -130.2(9) . . . . ?
O26 Dy4 O27 Ge1 -43.4(8) . . . . ?
O75 Dy4 O27 Ge1 96.3(9) . . . . ?
OW11 Dy4 O27 Ge1 -83.4(13) . . . . ?
OW27 Dy4 O27 Ge1 176.3(7) . . . . ?
W9 Dy4 O27 Ge1 -131.7(10) . . . . ?
W2 Dy4 O27 Ge1 132.5(11) . . . . ?
Dy3 Dy4 O27 Ge1 128.5(7) . . . . ?
O10 Dy4 O27 W2 -100.1(6) . . . . ?
O13 Dy4 O27 W2 4.5(5) . . . . ?
O15 Dy4 O27 W2 97.4(6) . . . . ?
O26 Dy4 O27 W2 -175.8(6) . . . . ?
O75 Dy4 O27 W2 -36.2(8) . . . . ?
OW11 Dy4 O27 W2 144.1(9) . . . . ?
OW27 Dy4 O27 W2 43.9(7) . . . . ?
W9 Dy4 O27 W2 95.8(6) . . . . ?
Dy3 Dy4 O27 W2 -4.0(5) . . . . ?
O10 Dy4 O27 W9 164.0(6) . . . . ?
O13 Dy4 O27 W9 -91.3(6) . . . . ?
O15 Dy4 O27 W9 1.5(5) . . . . ?
O26 Dy4 O27 W9 88.3(5) . . . . ?
O75 Dy4 O27 W9 -132.0(5) . . . . ?
OW11 Dy4 O27 W9 48.3(13) . . . . ?
OW27 Dy4 O27 W9 -52.0(6) . . . . ?
W2 Dy4 O27 W9 -95.8(6) . . . . ?
Dy3 Dy4 O27 W9 -99.8(4) . . . . ?
O52 W10 O28 W4 -119.4(14) . . . . ?
O26 W10 O28 W4 -12.8(14) . . . . ?
O35 W10 O28 W4 91.3(19) . . . . ?
O42 W10 O28 W4 147.9(14) . . . . ?
O22 W10 O28 W4 75.0(13) . . . . ?
O52 W10 O28 Na13 68.4(11) . . . . ?
O26 W10 O28 Na13 175.0(11) . . . . ?
O35 W10 O28 Na13 -80.9(18) . . . . ?
O42 W10 O28 Na13 -24.3(11) . . . . ?
O22 W10 O28 Na13 -97.2(11) . . . . ?
O38 W4 O28 W10 118.1(14) . . . . ?
O10 W4 O28 W10 12.2(13) . . . . ?
O8 W4 O28 W10 -92(2) . . . . ?
O29 W4 O28 W10 -147.0(14) . . . . ?
O1 W4 O28 W10 -74.8(13) . . . . ?
Na13 W4 O28 W10 -172.9(18) . . . . ?
Dy2 W4 O28 W10 -74.4(14) . . . . ?
O38 W4 O28 Na13 -69.1(10) . . . . ?
O10 W4 O28 Na13 -174.9(10) . . . . ?
O8 W4 O28 Na13 81(2) . . . . ?
O29 W4 O28 Na13 25.8(9) . . . . ?
O1 W4 O28 Na13 98.1(9) . . . . ?
Dy2 W4 O28 Na13 98.5(9) . . . . ?
OW13 Na13 O28 W10 -28(2) . . . . ?
O29 Na13 O28 W10 151.9(9) . . . . ?
OW32 Na13 O28 W10 -118.8(19) . . . . ?
O46 Na13 O28 W10 83.8(10) . . . . ?
O42 Na13 O28 W10 20.3(9) . . . . ?
W6 Na13 O28 W10 120.7(8) . . . . ?
W4 Na13 O28 W10 175.4(12) . . . . ?
W12 Na13 O28 W10 52.8(8) . . . . ?
Na7 Na13 O28 W10 177.7(7) . . . . ?
OW13 Na13 O28 W4 156.2(17) . . . . ?
O29 Na13 O28 W4 -23.5(8) . . . . ?
OW32 Na13 O28 W4 65.8(19) . . . . ?
O46 Na13 O28 W4 -91.6(8) . . . . ?
O42 Na13 O28 W4 -155.1(8) . . . . ?
W6 Na13 O28 W4 -54.7(6) . . . . ?
W12 Na13 O28 W4 -122.6(6) . . . . ?
Na7 Na13 O28 W4 2.3(9) . . . . ?
O43 W6 O29 W4 174.9(9) . . . . ?
O18 W6 O29 W4 73.7(9) . . . . ?
O20 W6 O29 W4 -42.0(18) . . . . ?
O46 W6 O29 W4 -91.1(9) . . . . ?
O1 W6 O29 W4 -5.3(7) . . . . ?
Dy2 W6 O29 W4 41.6(7) . . . . ?
Na13 W6 O29 W4 -116.7(13) . . . . ?
O43 W6 O29 Na13 -68.4(11) . . . . ?
O18 W6 O29 Na13 -169.6(11) . . . . ?
O20 W6 O29 Na13 74.7(17) . . . . ?
O46 W6 O29 Na13 25.6(11) . . . . ?
O1 W6 O29 Na13 111.4(11) . . . . ?
Dy2 W6 O29 Na13 158.3(10) . . . . ?
O43 W6 O29 Na7 42.9(9) . . . . ?
O18 W6 O29 Na7 -58.3(8) . . . . ?
O20 W6 O29 Na7 -173.9(11) . . . . ?
O46 W6 O29 Na7 137.0(8) . . . . ?
O1 W6 O29 Na7 -137.2(8) . . . . ?
Dy2 W6 O29 Na7 -90.3(6) . . . . ?
Na13 W6 O29 Na7 111.4(12) . . . . ?
O38 W4 O29 W6 -174.0(9) . . . . ?
O10 W4 O29 W6 29(2) . . . . ?
O8 W4 O29 W6 -75.5(9) . . . . ?
O28 W4 O29 W6 91.3(8) . . . . ?
O1 W4 O29 W6 5.4(7) . . . . ?
Na13 W4 O29 W6 118.9(13) . . . . ?
Dy2 W4 O29 W6 -41.6(7) . . . . ?
O38 W4 O29 Na13 67.0(11) . . . . ?
O10 W4 O29 Na13 -89.6(18) . . . . ?
O8 W4 O29 Na13 165.5(10) . . . . ?
O28 W4 O29 Na13 -27.6(10) . . . . ?
O1 W4 O29 Na13 -113.6(10) . . . . ?
Dy2 W4 O29 Na13 -160.5(10) . . . . ?
O38 W4 O29 Na7 -41.8(9) . . . . ?
O10 W4 O29 Na7 161.6(13) . . . . ?
O8 W4 O29 Na7 56.7(8) . . . . ?
O28 W4 O29 Na7 -136.4(8) . . . . ?
O1 W4 O29 Na7 137.6(8) . . . . ?
Na13 W4 O29 Na7 -108.8(12) . . . . ?
Dy2 W4 O29 Na7 90.7(6) . . . . ?
OW13 Na13 O29 W6 -104(8) . . . . ?
O28 Na13 O29 W6 -102.8(8) . . . . ?
OW32 Na13 O29 W6 165.1(17) . . . . ?
O46 Na13 O29 W6 -22.4(9) . . . . ?
O42 Na13 O29 W6 -62.4(12) . . . . ?
W4 Na13 O29 W6 -126.4(10) . . . . ?
W12 Na13 O29 W6 -36.0(9) . . . . ?
Na7 Na13 O29 W6 118.0(9) . . . . ?
OW13 Na13 O29 W4 22(8) . . . . ?
O28 Na13 O29 W4 23.6(8) . . . . ?
OW32 Na13 O29 W4 -68.5(18) . . . . ?
O46 Na13 O29 W4 104.0(8) . . . . ?
O42 Na13 O29 W4 64.0(11) . . . . ?
W6 Na13 O29 W4 126.4(11) . . . . ?
W12 Na13 O29 W4 90.4(7) . . . . ?
Na7 Na13 O29 W4 -115.6(9) . . . . ?
OW13 Na13 O29 Na7 138(8) . . . . ?
O28 Na13 O29 Na7 139.2(8) . . . . ?
OW32 Na13 O29 Na7 47.1(19) . . . . ?
O46 Na13 O29 Na7 -140.4(8) . . . . ?
O42 Na13 O29 Na7 179.6(9) . . . . ?
W6 Na13 O29 Na7 -118.0(9) . . . . ?
W4 Na13 O29 Na7 115.6(9) . . . . ?
W12 Na13 O29 Na7 -154.0(6) . . . . ?
O70 Na7 O29 W6 -8.8(13) 4_565 . . . ?
OW10 Na7 O29 W6 116.9(8) . . . . ?
Na13 Na7 O29 W6 -114.8(11) . . . . ?
O70 Na7 O29 W4 -144.4(8) 4_565 . . . ?
OW10 Na7 O29 W4 -18.7(9) . . . . ?
Na13 Na7 O29 W4 109.6(11) . . . . ?
O70 Na7 O29 Na13 106.0(12) 4_565 . . . ?
OW10 Na7 O29 Na13 -128.3(10) . . . . ?
O46 W12 O31 Na4 158.3(14) . . . 2 ?
O42 W12 O31 Na4 60.3(15) . . . 2 ?
O16 W12 O31 Na4 -27.0(15) . . . 2 ?
O11 W12 O31 Na4 -111.9(15) . . . 2 ?
O22 W12 O31 Na4 -1(5) . . . 2 ?
Na2 W12 O31 Na4 -70.5(14) 4_665 . . 2 ?
Na13 W12 O31 Na4 115.1(15) . . . 2 ?
O40 W3 O32 Dy1 -123(3) . . . . ?
O75 W3 O32 Dy1 132(3) . . . . ?
O63 W3 O32 Dy1 -31(3) . . . . ?
O58 W3 O32 Dy1 30(4) . . . . ?
O69 W3 O32 Dy1 52(3) . . . . ?
Na1 W3 O32 Dy1 -35(3) . . . . ?
Dy3 W3 O32 Dy1 99(3) . . . . ?
O8 Dy1 O32 W3 174(3) . . . . ?
O39 Dy1 O32 W3 -113(3) . . . . ?
O24 Dy1 O32 W3 -23(4) . . . . ?
O55 Dy1 O32 W3 32(3) . . . . ?
OW10 Dy1 O32 W3 99(3) . . . . ?
O68 Dy1 O32 W3 -48(3) . . . . ?
OW22 Dy1 O32 W3 -166(3) . . . . ?
W5 Dy1 O32 W3 -38(3) . . . . ?
W1 Dy1 O32 W3 -89(3) . . . . ?
Dy2 Dy1 O32 W3 -154(3) . . . . ?
O41 W14 O33 W11 177.6(9) . . . . ?
O20 W14 O33 W11 -79.8(9) . . . . ?
O11 W14 O33 W11 2(3) . . . . ?
O14 W14 O33 W11 78.0(9) . . . . ?
O4 W14 O33 W11 3.2(7) . . . . ?
Na2 W14 O33 W11 78.8(10) 4_665 . . . ?
O44 W11 O33 W14 -168.6(9) . . . . ?
O37 W11 O33 W14 86.0(9) . . . . ?
O21 W11 O33 W14 -20(2) . . . . ?
O23 W11 O33 W14 -79.0(9) . . . . ?
O4 W11 O33 W14 -3.4(8) . . . . ?
O30 W2 O34 Dy2 -127(3) . . . . ?
O13 W2 O34 Dy2 129(3) . . . . ?
O3 W2 O34 Dy2 25(4) . . . . ?
O21 W2 O34 Dy2 -33(3) . . . . ?
O27 W2 O34 Dy2 49(3) . . . . ?
Dy4 W2 O34 Dy2 95(3) . . . . ?
O8 Dy2 O34 W2 -110(3) . . . . ?
O18 Dy2 O34 W2 -19(4) . . . . ?
O37 Dy2 O34 W2 33(3) . . . . ?
OW25 Dy2 O34 W2 101(3) . . . . ?
OW22 Dy2 O34 W2 180(3) . . . . ?
O1 Dy2 O34 W2 -45(3) . . . . ?
W6 Dy2 O34 W2 -34(3) . . . . ?
W4 Dy2 O34 W2 -85(3) . . . . ?
Dy1 Dy2 O34 W2 -148(3) . . . . ?
O49 W15 O35 W10 177.6(10) . . . . ?
O25 W15 O35 W10 -79.8(9) . . . . ?
O2 W15 O35 W10 8(2) . . . . ?
O16 W15 O35 W10 77.6(9) . . . . ?
O22 W15 O35 W10 3.6(8) . . . . ?
Na2 W15 O35 W10 80.8(10) 4_665 . . . ?
O52 W10 O35 W15 -170.5(9) . . . . ?
O26 W10 O35 W15 85.0(9) . . . . ?
O28 W10 O35 W15 -21(2) . . . . ?
O42 W10 O35 W15 -78.1(9) . . . . ?
O22 W10 O35 W15 -3.7(8) . . . . ?
O19 W7 O36 Na1 139.7(11) . . . 2_546 ?
O5 W7 O36 Na1 -120.5(11) . . . 2_546 ?
O64 W7 O36 Na1 47.5(12) . . . 2_546 ?
O12 W7 O36 Na1 -34.5(11) . . . 2_546 ?
O61 W7 O36 Na1 -4(3) . . . 2_546 ?
Na5 W7 O36 Na1 -120.0(13) . . . 2_546 ?
O44 W11 O37 Dy2 124.1(16) . . . . ?
O21 W11 O37 Dy2 16.2(17) . . . . ?
O33 W11 O37 Dy2 -140.1(16) . . . . ?
O23 W11 O37 Dy2 -78(3) . . . . ?
O4 W11 O37 Dy2 -67.4(16) . . . . ?
O34 Dy2 O37 W11 -16.3(16) . . . . ?
O8 Dy2 O37 W11 66.7(19) . . . . ?
O18 Dy2 O37 W11 133.9(17) . . . . ?
O39 Dy2 O37 W11 -65.8(19) . . . . ?
OW25 Dy2 O37 W11 -125.8(17) . . . . ?
OW22 Dy2 O37 W11 -166.1(14) . . . . ?
O1 Dy2 O37 W11 65.8(16) . . . . ?
W6 Dy2 O37 W11 107.3(16) . . . . ?
W4 Dy2 O37 W11 63.0(17) . . . . ?
O51 W1 O39 Dy1 174.8(8) . . . . ?
O17 W1 O39 Dy1 -77.5(8) . . . . ?
O7 W1 O39 Dy1 78.4(8) . . . . ?
O5 W1 O39 Dy1 28(3) . . . . ?
O68 W1 O39 Dy1 8.0(7) . . . . ?
Na5 W1 O39 Dy1 158.2(5) . . . . ?
O51 W1 O39 Dy2 -33.0(12) . . . . ?
O17 W1 O39 Dy2 74.7(11) . . . . ?
O7 W1 O39 Dy2 -129.3(11) . . . . ?
O5 W1 O39 Dy2 -179.4(14) . . . . ?
O68 W1 O39 Dy2 160.2(11) . . . . ?
Na5 W1 O39 Dy2 -49.6(15) . . . . ?
Dy1 W1 O39 Dy2 152.2(16) . . . . ?
O32 Dy1 O39 W1 66.7(8) . . . . ?
O8 Dy1 O39 W1 143.8(9) . . . . ?
O24 Dy1 O39 W1 -76.4(8) . . . . ?
O55 Dy1 O39 W1 -9.2(14) . . . . ?
OW10 Dy1 O39 W1 -157.6(8) . . . . ?
O68 Dy1 O39 W1 -7.8(6) . . . . ?
OW22 Dy1 O39 W1 -145.9(9) . . . . ?
W5 Dy1 O39 W1 -50.8(6) . . . . ?
Dy2 Dy1 O39 W1 160.7(12) . . . . ?
O32 Dy1 O39 Dy2 -94.0(6) . . . . ?
O8 Dy1 O39 Dy2 -16.9(5) . . . . ?
O24 Dy1 O39 Dy2 122.9(6) . . . . ?
O55 Dy1 O39 Dy2 -169.9(7) . . . . ?
OW10 Dy1 O39 Dy2 41.7(10) . . . . ?
O68 Dy1 O39 Dy2 -168.4(7) . . . . ?
OW22 Dy1 O39 Dy2 53.5(5) . . . . ?
W5 Dy1 O39 Dy2 148.5(6) . . . . ?
W1 Dy1 O39 Dy2 -160.7(12) . . . . ?
O34 Dy2 O39 W1 -34.1(10) . . . . ?
O8 Dy2 O39 W1 -138.2(12) . . . . ?
O18 Dy2 O39 W1 163.7(9) . . . . ?
O37 Dy2 O39 W1 14.5(15) . . . . ?
OW25 Dy2 O39 W1 71.5(11) . . . . ?
OW22 Dy2 O39 W1 145.9(12) . . . . ?
O1 Dy2 O39 W1 -97.0(11) . . . . ?
W6 Dy2 O39 W1 -153.5(6) . . . . ?
W4 Dy2 O39 W1 -121.0(10) . . . . ?
Dy1 Dy2 O39 W1 -155.2(15) . . . . ?
O34 Dy2 O39 Dy1 121.1(6) . . . . ?
O8 Dy2 O39 Dy1 17.0(5) . . . . ?
O18 Dy2 O39 Dy1 -41.1(10) . . . . ?
O37 Dy2 O39 Dy1 169.7(5) . . . . ?
OW25 Dy2 O39 Dy1 -133.3(7) . . . . ?
OW22 Dy2 O39 Dy1 -58.9(6) . . . . ?
O1 Dy2 O39 Dy1 58.2(8) . . . . ?
W6 Dy2 O39 Dy1 1.8(10) . . . . ?
W4 Dy2 O39 Dy1 34.2(5) . . . . ?
O32 W3 O40 Na12 76.9(19) . . . . ?
O75 W3 O40 Na12 177.6(17) . . . . ?
O63 W3 O40 Na12 -10.4(18) . . . . ?
O58 W3 O40 Na12 -92.0(18) . . . . ?
O69 W3 O40 Na12 -83(4) . . . . ?
Na1 W3 O40 Na12 -49.4(17) . . . . ?
Dy3 W3 O40 Na12 -178.1(14) . . . . ?
OW17 Na12 O40 W3 -49(2) . . . . ?
OW69 Na12 O40 W3 -151(2) . . . . ?
OW6 Na12 O40 W3 38(2) . . . . ?
OW29 Na12 O40 W3 121(2) . . . . ?
OW68 Na12 O40 W3 -114(7) . . . . ?
Na1 Na12 O40 W3 47.0(16) . . . . ?
O31 W12 O42 W10 -176.4(9) . . . . ?
O46 W12 O42 W10 77.4(9) . . . . ?
O16 W12 O42 W10 -79.0(9) . . . . ?
O11 W12 O42 W10 -17(2) . . . . ?
O22 W12 O42 W10 -6.3(7) . . . . ?
Na2 W12 O42 W10 -81.9(9) 4_665 . . . ?
Na13 W12 O42 W10 98.8(11) . . . . ?
O31 W12 O42 Na13 84.8(10) . . . . ?
O46 W12 O42 Na13 -21.4(9) . . . . ?
O16 W12 O42 Na13 -177.8(9) . . . . ?
O11 W12 O42 Na13 -115.9(19) . . . . ?
O22 W12 O42 Na13 -105.1(9) . . . . ?
Na2 W12 O42 Na13 179.3(7) 4_665 . . . ?
O52 W10 O42 W12 178.5(9) . . . . ?
O26 W10 O42 W12 19(2) . . . . ?
O28 W10 O42 W12 -78.5(9) . . . . ?
O35 W10 O42 W12 80.0(9) . . . . ?
O22 W10 O42 W12 6.5(8) . . . . ?
O52 W10 O42 Na13 -83.7(9) . . . . ?
O26 W10 O42 Na13 117.2(19) . . . . ?
O28 W10 O42 Na13 19.3(9) . . . . ?
O35 W10 O42 Na13 177.8(9) . . . . ?
O22 W10 O42 Na13 104.3(9) . . . . ?
OW13 Na13 O42 W12 -132.0(16) . . . . ?
O29 Na13 O42 W12 59.6(12) . . . . ?
O28 Na13 O42 W12 103.6(8) . . . . ?
OW32 Na13 O42 W12 163(3) . . . . ?
O46 Na13 O42 W12 17.2(7) . . . . ?
W6 Na13 O42 W12 32.7(8) . . . . ?
W4 Na13 O42 W12 89.9(7) . . . . ?
Na7 Na13 O42 W12 60(2) . . . . ?
OW13 Na13 O42 W10 108.4(16) . . . . ?
O29 Na13 O42 W10 -60.0(12) . . . . ?
O28 Na13 O42 W10 -16.1(7) . . . . ?
OW32 Na13 O42 W10 44(3) . . . . ?
O46 Na13 O42 W10 -102.5(8) . . . . ?
W6 Na13 O42 W10 -86.9(7) . . . . ?
W4 Na13 O42 W10 -29.8(8) . . . . ?
W12 Na13 O42 W10 -119.7(8) . . . . ?
Na7 Na13 O42 W10 -60(2) . . . . ?
O37 W11 O44 Na4 -81.0(13) . . . . ?
O21 W11 O44 Na4 20.1(14) . . . . ?
O33 W11 O44 Na4 -172.8(12) . . . . ?
O23 W11 O44 Na4 105.4(12) . . . . ?
O4 W11 O44 Na4 137.5(16) . . . . ?
O37 W11 O44 Na10 47.4(10) . . . 3_556 ?
O21 W11 O44 Na10 148.5(9) . . . 3_556 ?
O33 W11 O44 Na10 -44.4(9) . . . 3_556 ?
O23 W11 O44 Na10 -126.2(9) . . . 3_556 ?
O4 W11 O44 Na10 -94(2) . . . 3_556 ?
OW3 Na4 O44 W11 149.9(13) . . . . ?
OW1 Na4 O44 W11 -39.0(15) . . . . ?
OW21 Na4 O44 W11 55.6(14) . . . . ?
O31 Na4 O44 W11 -128.2(12) 2_545 . . . ?
Na11 Na4 O44 W11 -35(2) . . . . ?
Na10 Na4 O44 W11 137.4(15) 3_556 . . . ?
OW3 Na4 O44 Na10 12.5(7) . . . 3_556 ?
OW1 Na4 O44 Na10 -176.4(9) . . . 3_556 ?
OW21 Na4 O44 Na10 -81.8(8) . . . 3_556 ?
O31 Na4 O44 Na10 94.4(7) 2_545 . . 3_556 ?
Na11 Na4 O44 Na10 -172.6(12) . . . 3_556 ?
O24 W5 O45 Na5 58.5(11) . . . 3_556 ?
O7 W5 O45 Na5 -40.2(11) . . . 3_556 ?
O67 W5 O45 Na5 153.0(10) . . . 3_556 ?
O6 W5 O45 Na5 -126.3(10) . . . 3_556 ?
Dy1 W5 O45 Na5 53.3(13) . . . 3_556 ?
O31 W12 O46 W6 126(2) . . . . ?
O42 W12 O46 W6 -133(2) . . . . ?
O16 W12 O46 W6 -41(3) . . . . ?
O11 W12 O46 W6 25(2) . . . . ?
O22 W12 O46 W6 -58(2) . . . . ?
Na2 W12 O46 W6 27(2) 4_665 . . . ?
Na13 W12 O46 W6 -158(3) . . . . ?
O31 W12 O46 Na13 -76.3(11) . . . . ?
O42 W12 O46 Na13 25.1(10) . . . . ?
O16 W12 O46 Na13 116.9(18) . . . . ?
O11 W12 O46 Na13 -176.9(10) . . . . ?
O22 W12 O46 Na13 99.9(10) . . . . ?
Na2 W12 O46 Na13 -175.5(8) 4_665 . . . ?
O43 W6 O46 W12 -127(2) . . . . ?
O18 W6 O46 W12 43(4) . . . . ?
O29 W6 O46 W12 136(2) . . . . ?
O20 W6 O46 W12 -25(2) . . . . ?
O1 W6 O46 W12 61(2) . . . . ?
Dy2 W6 O46 W12 59(2) . . . . ?
Na13 W6 O46 W12 159(3) . . . . ?
O43 W6 O46 Na13 74.6(10) . . . . ?
O18 W6 O46 Na13 -115(2) . . . . ?
O29 W6 O46 Na13 -23.0(9) . . . . ?
O20 W6 O46 Na13 176.2(10) . . . . ?
O1 W6 O46 Na13 -98.0(9) . . . . ?
Dy2 W6 O46 Na13 -100.0(9) . . . . ?
OW13 Na13 O46 W12 12(2) . . . . ?
O29 Na13 O46 W12 -150.9(9) . . . . ?
O28 Na13 O46 W12 -80.9(9) . . . . ?
OW32 Na13 O46 W12 -135(4) . . . . ?
O42 Na13 O46 W12 -18.3(7) . . . . ?
W6 Na13 O46 W12 -170.6(11) . . . . ?
W4 Na13 O46 W12 -116.6(7) . . . . ?
Na7 Na13 O46 W12 -176.0(7) . . . . ?
OW13 Na13 O46 W6 -177.4(19) . . . . ?
O29 Na13 O46 W6 19.7(8) . . . . ?
O28 Na13 O46 W6 89.7(8) . . . . ?
OW32 Na13 O46 W6 36(5) . . . . ?
O42 Na13 O46 W6 152.3(8) . . . . ?
W4 Na13 O46 W6 54.0(6) . . . . ?
W12 Na13 O46 W6 170.6(11) . . . . ?
Na7 Na13 O46 W6 -5.4(9) . . . . ?
O15 W9 O48 Na9 58.2(13) . . . 3_656 ?
O3 W9 O48 Na9 -40.6(13) . . . 3_656 ?
O25 W9 O48 Na9 152.0(12) . . . 3_656 ?
O9 W9 O48 Na9 -126.7(12) . . . 3_656 ?
Dy4 W9 O48 Na9 51.7(15) . . . 3_656 ?
O25 W15 O49 Na3 -127.7(15) . . . . ?
O2 W15 O49 Na3 142.5(15) . . . . ?
O35 W15 O49 Na3 -34.0(17) . . . . ?
O16 W15 O49 Na3 54.6(16) . . . . ?
Na2 W15 O49 Na3 100.7(15) 4_665 . . . ?
OW8 Na3 O49 W15 105(2) . . . . ?
O76 Na3 O49 W15 -81.9(17) 4_665 . . . ?
OW12 Na3 O49 W15 17.1(17) 4_665 . . . ?
O53 Na3 O49 W15 -135.3(17) 4_665 . . . ?
O66 Na3 O49 W15 -43(4) 4_665 . . . ?
O56 Na3 O49 W15 -166.6(13) 4_665 . . . ?
W16 Na3 O49 W15 -103.5(16) 4_665 . . . ?
W19 Na3 O49 W15 -173.1(10) 4_665 . . . ?
W8 Na3 O49 W15 -60.2(18) 4_665 . . . ?
W20 Na3 O49 W15 -158.6(15) 4_665 . . . ?
O6 W8 O50 Na10 -110.0(18) . . . . ?
O12 W8 O50 Na10 151.9(18) . . . . ?
O76 W8 O50 Na10 -22.0(19) . . . . ?
O66 W8 O50 Na10 61.8(19) . . . . ?
Na3 W8 O50 Na10 18.3(18) 4_566 . . . ?
OW24 Na10 O50 W8 -115(2) . . . . ?
OW3 Na10 O50 W8 47(2) 3_556 . . . ?
OW12 Na10 O50 W8 -36(2) . . . . ?
OW9 Na10 O50 W8 -152.3(19) . . . . ?
O44 Na10 O50 W8 119.4(18) 3_556 . . . ?
Na4 Na10 O50 W8 86.0(18) 3_556 . . . ?
O17 W1 O51 Na5 93.1(8) . . . . ?
O39 W1 O51 Na5 -165.4(7) . . . . ?
O7 W1 O51 Na5 -76.2(7) . . . . ?
O5 W1 O51 Na5 5.6(7) . . . . ?
O68 W1 O51 Na5 -68(3) . . . . ?
Dy1 W1 O51 Na5 -161.0(4) . . . . ?
OW5 Na5 O51 W1 159(3) . . . . ?
OW4 Na5 O51 W1 -115.4(9) . . . . ?
O45 Na5 O51 W1 150.0(8) 3_556 . . . ?
Na6 Na5 O51 W1 58.8(9) 3_556 . . . ?
O5 Na5 O51 W1 -4.8(6) . . . . ?
W7 Na5 O51 W1 -20.8(7) . . . . ?
O59 W16 O53 W20 -167.6(8) . . . . ?
O67 W16 O53 W20 20(2) . . . . ?
O57 W16 O53 W20 -70.9(8) . . . . ?
O76 W16 O53 W20 91.7(8) . . . . ?
O60 W16 O53 W20 2.4(7) . . . . ?
Na3 W16 O53 W20 112.5(10) 4_566 . . . ?
O59 W16 O53 Na3 79.9(7) . . . 4_566 ?
O67 W16 O53 Na3 -92.5(17) . . . 4_566 ?
O57 W16 O53 Na3 176.6(6) . . . 4_566 ?
O76 W16 O53 Na3 -20.8(6) . . . 4_566 ?
O60 W16 O53 Na3 -110.1(6) . . . 4_566 ?
O74 W20 O53 W16 173.4(8) . . . . ?
O73 W20 O53 W16 -24(2) . . . . ?
O72 W20 O53 W16 71.0(8) . . . . ?
O56 W20 O53 W16 -87.8(8) . . . . ?
O60 W20 O53 W16 -2.4(7) . . . . ?
Na1 W20 O53 W16 69.3(10) . . . . ?
Na3 W20 O53 W16 -111.0(10) 4_566 . . . ?
O74 W20 O53 Na3 -75.6(8) . . . 4_566 ?
O73 W20 O53 Na3 87.3(15) . . . 4_566 ?
O72 W20 O53 Na3 -178.0(6) . . . 4_566 ?
O56 W20 O53 Na3 23.3(6) . . . 4_566 ?
O60 W20 O53 Na3 108.7(6) . . . 4_566 ?
Na1 W20 O53 Na3 -179.7(3) . . . 4_566 ?
O62 W19 O54 W18 -121(2) . . . . ?
O56 W19 O54 W18 -20.4(19) . . . . ?
O66 W19 O54 W18 52(3) . . . . ?
O64 W19 O54 W18 140(2) . . . . ?
O61 W19 O54 W18 67.0(19) . . . . ?
Na3 W19 O54 W18 -20(2) 4_566 . . . ?
O71 W18 O54 W19 113(2) . . . . ?
O70 W18 O54 W19 -146.7(19) . . . . ?
O58 W18 O54 W19 -34(3) . . . . ?
O73 W18 O54 W19 20.9(19) . . . . ?
O69 W18 O54 W19 -65.5(19) . . . . ?
Dy3 W18 O54 W19 -111.9(19) . . . . ?
Na1 W18 O54 W19 20(2) . . . . ?
O65 W17 O55 Dy1 123.2(16) . . . . ?
O63 W17 O55 Dy1 18.7(17) . . . . ?
O57 W17 O55 Dy1 -136.4(16) . . . . ?
O72 W17 O55 Dy1 -71(3) . . . . ?
O60 W17 O55 Dy1 -64.3(16) . . . . ?
Na1 W17 O55 Dy1 24(2) . . . . ?
O32 Dy1 O55 W17 -18.9(16) . . . . ?
O8 Dy1 O55 W17 -77.2(18) . . . . ?
O39 Dy1 O55 W17 65(2) . . . . ?
O24 Dy1 O55 W17 131.7(17) . . . . ?
OW10 Dy1 O55 W17 -137.5(18) . . . . ?
O68 Dy1 O55 W17 63.5(16) . . . . ?
OW22 Dy1 O55 W17 177.7(13) . . . . ?
W5 Dy1 O55 W17 104.9(16) . . . . ?
W1 Dy1 O55 W17 60.1(18) . . . . ?
O62 W19 O56 W20 121.7(16) . . . . ?
O54 W19 O56 W20 20.0(16) . . . . ?
O66 W19 O56 W20 -138.3(16) . . . . ?
O64 W19 O56 W20 -59(3) . . . . ?
O61 W19 O56 W20 -63.3(16) . . . . ?
Na3 W19 O56 W20 -159.2(19) 4_566 . . . ?
O62 W19 O56 Na3 -79.1(7) . . . 4_566 ?
O54 W19 O56 Na3 179.1(6) . . . 4_566 ?
O66 W19 O56 Na3 20.9(6) . . . 4_566 ?
O64 W19 O56 Na3 100.1(18) . . . 4_566 ?
O61 W19 O56 Na3 95.8(6) . . . 4_566 ?
O74 W20 O56 W19 -124.6(16) . . . . ?
O73 W20 O56 W19 -22.6(16) . . . . ?
O72 W20 O56 W19 65(3) . . . . ?
O53 W20 O56 W19 136.2(16) . . . . ?
O60 W20 O56 W19 63.2(16) . . . . ?
Na1 W20 O56 W19 -22.8(19) . . . . ?
Na3 W20 O56 W19 159.3(19) 4_566 . . . ?
O74 W20 O56 Na3 76.1(7) . . . 4_566 ?
O73 W20 O56 Na3 178.1(7) . . . 4_566 ?
O72 W20 O56 Na3 -94.6(17) . . . 4_566 ?
O53 W20 O56 Na3 -23.1(6) . . . 4_566 ?
O60 W20 O56 Na3 -96.1(6) . . . 4_566 ?
Na1 W20 O56 Na3 177.9(3) . . . 4_566 ?
O59 W16 O57 W17 178.7(8) . . . . ?
O67 W16 O57 W17 -79.7(9) . . . . ?
O53 W16 O57 W17 79.0(8) . . . . ?
O76 W16 O57 W17 7(2) . . . . ?
O60 W16 O57 W17 3.5(7) . . . . ?
Na3 W16 O57 W17 82.5(9) 4_566 . . . ?
O65 W17 O57 W16 -170.2(8) . . . . ?
O55 W17 O57 W16 85.0(8) . . . . ?
O63 W17 O57 W16 -22.1(18) . . . . ?
O72 W17 O57 W16 -78.3(8) . . . . ?
O60 W17 O57 W16 -3.6(7) . . . . ?
Na1 W17 O57 W16 -78.0(9) . . . . ?
O71 W18 O58 W3 174.5(8) . . . . ?
O70 W18 O58 W3 74.1(9) . . . . ?
O54 W18 O58 W3 -38.1(18) . . . . ?
O73 W18 O58 W3 -92.3(8) . . . . ?
O69 W18 O58 W3 -5.3(7) . . . . ?
Dy3 W18 O58 W3 41.2(7) . . . . ?
Na1 W18 O58 W3 -112.2(10) . . . . ?
O71 W18 O58 Na1 -73.2(7) . . . . ?
O70 W18 O58 Na1 -173.7(6) . . . . ?
O54 W18 O58 Na1 74.1(14) . . . . ?
O73 W18 O58 Na1 19.9(6) . . . . ?
O69 W18 O58 Na1 106.9(7) . . . . ?
Dy3 W18 O58 Na1 153.5(5) . . . . ?
O71 W18 O58 Na8 45.3(9) . . . . ?
O70 W18 O58 Na8 -55.2(8) . . . . ?
O54 W18 O58 Na8 -167.4(11) . . . . ?
O73 W18 O58 Na8 138.4(8) . . . . ?
O69 W18 O58 Na8 -134.6(8) . . . . ?
Dy3 W18 O58 Na8 -88.0(7) . . . . ?
Na1 W18 O58 Na8 118.5(9) . . . . ?
O40 W3 O58 W18 -176.6(9) . . . . ?
O32 W3 O58 W18 28.9(18) . . . . ?
O75 W3 O58 W18 -74.6(8) . . . . ?
O63 W3 O58 W18 91.4(8) . . . . ?
O69 W3 O58 W18 5.4(7) . . . . ?
Na1 W3 O58 W18 116.6(10) . . . . ?
Dy3 W3 O58 W18 -41.3(7) . . . . ?
O40 W3 O58 Na1 66.9(8) . . . . ?
O32 W3 O58 Na1 -87.7(14) . . . . ?
O75 W3 O58 Na1 168.9(6) . . . . ?
O63 W3 O58 Na1 -25.2(5) . . . . ?
O69 W3 O58 Na1 -111.2(6) . . . . ?
Dy3 W3 O58 Na1 -157.9(5) . . . . ?
O40 W3 O58 Na8 -42.4(9) . . . . ?
O32 W3 O58 Na8 163.0(13) . . . . ?
O75 W3 O58 Na8 59.6(7) . . . . ?
O63 W3 O58 Na8 -134.5(7) . . . . ?
O69 W3 O58 Na8 139.5(8) . . . . ?
Na1 W3 O58 Na8 -109.3(8) . . . . ?
Dy3 W3 O58 Na8 92.8(6) . . . . ?
OW7 Na1 O58 W18 104.6(12) . . . . ?
OW6 Na1 O58 W18 -165.2(8) . . . . ?
O63 Na1 O58 W18 -103.7(7) . . . . ?
O36 Na1 O58 W18 66.5(16) 2_556 . . . ?
O73 Na1 O58 W18 -18.1(6) . . . . ?
O72 Na1 O58 W18 -60.2(7) . . . . ?
W20 Na1 O58 W18 -32.4(6) . . . . ?
W17 Na1 O58 W18 -90.7(5) . . . . ?
W3 Na1 O58 W18 -126.9(9) . . . . ?
Na12 Na1 O58 W18 -168.4(7) . . . . ?
OW7 Na1 O58 W3 -128.5(12) . . . . ?
OW6 Na1 O58 W3 -38.3(9) . . . . ?
O63 Na1 O58 W3 23.2(5) . . . . ?
O36 Na1 O58 W3 -166.6(13) 2_556 . . . ?
O73 Na1 O58 W3 108.8(7) . . . . ?
O72 Na1 O58 W3 66.7(7) . . . . ?
W20 Na1 O58 W3 94.5(5) . . . . ?
W17 Na1 O58 W3 36.2(5) . . . . ?
W18 Na1 O58 W3 126.9(9) . . . . ?
Na12 Na1 O58 W3 -41.5(6) . . . . ?
OW7 Na1 O58 Na8 -20.3(12) . . . . ?
OW6 Na1 O58 Na8 69.9(10) . . . . ?
O63 Na1 O58 Na8 131.4(7) . . . . ?
O36 Na1 O58 Na8 -58.4(16) 2_556 . . . ?
O73 Na1 O58 Na8 -143.0(8) . . . . ?
O72 Na1 O58 Na8 174.9(6) . . . . ?
W20 Na1 O58 Na8 -157.3(6) . . . . ?
W17 Na1 O58 Na8 144.4(6) . . . . ?
W3 Na1 O58 Na8 108.2(8) . . . . ?
W18 Na1 O58 Na8 -124.9(9) . . . . ?
Na12 Na1 O58 Na8 66.7(7) . . . . ?
O18 Na8 O58 W18 -16.6(13) 4_666 . . . ?
OW11 Na8 O58 W18 111.6(8) . . . . ?
O18 Na8 O58 W3 -153.5(9) 4_666 . . . ?
OW11 Na8 O58 W3 -25.3(9) . . . . ?
O18 Na8 O58 Na1 102.6(10) 4_666 . . . ?
OW11 Na8 O58 Na1 -129.3(7) . . . . ?
O67 W16 O59 Na2 -129.2(19) . . . . ?
O57 W16 O59 Na2 -36(2) . . . . ?
O53 W16 O59 Na2 54(2) . . . . ?
O76 W16 O59 Na2 141.9(19) . . . . ?
O60 W16 O59 Na2 -10(5) . . . . ?
Na3 W16 O59 Na2 99.5(19) 4_566 . . . ?
OW23 Na2 O59 W16 105(2) . . . . ?
O2 Na2 O59 W16 -72(2) 4_566 . . . ?
O11 Na2 O59 W16 -158.4(16) 4_566 . . . ?
O14 Na2 O59 W16 -13(4) 4_566 . . . ?
OW33 Na2 O59 W16 19(2) 3_566 . . . ?
O16 Na2 O59 W16 -128(2) 4_566 . . . ?
W15 Na2 O59 W16 -94.6(19) 4_566 . . . ?
W14 Na2 O59 W16 -171.6(13) 4_566 . . . ?
W13 Na2 O59 W16 -45(2) 4_566 . . . ?
W12 Na2 O59 W16 -150.1(18) 4_566 . . . ?
O69 Ge2 O60 W17 62.6(10) . . . . ?
O68 Ge2 O60 W17 -62.9(9) . . . . ?
O61 Ge2 O60 W17 -179.3(8) . . . . ?
O69 Ge2 O60 W16 -176.2(7) . . . . ?
O68 Ge2 O60 W16 58.4(10) . . . . ?
O61 Ge2 O60 W16 -58.1(10) . . . . ?
O69 Ge2 O60 W20 -56.8(10) . . . . ?
O68 Ge2 O60 W20 177.7(7) . . . . ?
O61 Ge2 O60 W20 61.2(9) . . . . ?
O65 W17 O60 Ge2 -162(2) . . . . ?
O55 W17 O60 Ge2 46.6(9) . . . . ?
O63 W17 O60 Ge2 -50.8(9) . . . . ?
O57 W17 O60 Ge2 137.2(10) . . . . ?
O72 W17 O60 Ge2 -135.5(10) . . . . ?
Na1 W17 O60 Ge2 -90.5(8) . . . . ?
O65 W17 O60 W16 63(3) . . . . ?
O55 W17 O60 W16 -88.0(6) . . . . ?
O63 W17 O60 W16 174.5(6) . . . . ?
O57 W17 O60 W16 2.5(5) . . . . ?
O72 W17 O60 W16 89.8(6) . . . . ?
Na1 W17 O60 W16 134.9(4) . . . . ?
O65 W17 O60 W20 -29(3) . . . . ?
O55 W17 O60 W20 -180.0(6) . . . . ?
O63 W17 O60 W20 82.6(6) . . . . ?
O57 W17 O60 W20 -89.4(6) . . . . ?
O72 W17 O60 W20 -2.1(5) . . . . ?
Na1 W17 O60 W20 42.9(4) . . . . ?
O59 W16 O60 Ge2 -163(3) . . . . ?
O67 W16 O60 Ge2 -41.9(9) . . . . ?
O57 W16 O60 Ge2 -135.9(10) . . . . ?
O53 W16 O60 Ge2 131.7(10) . . . . ?
O76 W16 O60 Ge2 45.0(9) . . . . ?
Na3 W16 O60 Ge2 88.4(8) 4_566 . . . ?
O59 W16 O60 W17 -29(3) . . . . ?
O67 W16 O60 W17 91.3(6) . . . . ?
O57 W16 O60 W17 -2.7(5) . . . . ?
O53 W16 O60 W17 -95.0(6) . . . . ?
O76 W16 O60 W17 178.3(6) . . . . ?
Na3 W16 O60 W17 -138.4(4) 4_566 . . . ?
O59 W16 O60 W20 64(3) . . . . ?
O67 W16 O60 W20 -175.4(6) . . . . ?
O57 W16 O60 W20 90.6(6) . . . . ?
O53 W16 O60 W20 -1.7(5) . . . . ?
O76 W16 O60 W20 -88.4(5) . . . . ?
Na3 W16 O60 W20 -45.1(4) 4_566 . . . ?
O73 W20 O60 Ge2 39.7(9) . . . . ?
O72 W20 O60 Ge2 134.5(10) . . . . ?
O56 W20 O60 Ge2 -46.1(9) . . . . ?
O53 W20 O60 Ge2 -131.9(10) . . . . ?
Na1 W20 O60 Ge2 87.3(8) . . . . ?
Na3 W20 O60 Ge2 -90.5(8) 4_566 . . . ?
O73 W20 O60 W17 -92.5(6) . . . . ?
O72 W20 O60 W17 2.3(6) . . . . ?
O56 W20 O60 W17 -178.3(6) . . . . ?
O53 W20 O60 W17 95.9(6) . . . . ?
Na1 W20 O60 W17 -44.9(4) . . . . ?
Na3 W20 O60 W17 137.3(4) 4_566 . . . ?
O73 W20 O60 W16 173.3(6) . . . . ?
O72 W20 O60 W16 -91.9(6) . . . . ?
O56 W20 O60 W16 87.5(6) . . . . ?
O53 W20 O60 W16 1.7(5) . . . . ?
Na1 W20 O60 W16 -139.1(4) . . . . ?
Na3 W20 O60 W16 43.1(4) 4_566 . . . ?
O69 Ge2 O61 W7 -61.5(9) . . . . ?
O60 Ge2 O61 W7 -179.1(7) . . . . ?
O68 Ge2 O61 W7 64.2(9) . . . . ?
O69 Ge2 O61 W19 57.9(9) . . . . ?
O60 Ge2 O61 W19 -59.7(9) . . . . ?
O68 Ge2 O61 W19 -176.5(7) . . . . ?
O69 Ge2 O61 W8 178.0(7) . . . . ?
O60 Ge2 O61 W8 60.4(9) . . . . ?
O68 Ge2 O61 W8 -56.4(9) . . . . ?
O36 W7 O61 Ge2 -170.8(18) . . . . ?
O19 W7 O61 Ge2 44.5(8) . . . . ?
O5 W7 O61 Ge2 -51.6(8) . . . . ?
O64 W7 O61 Ge2 134.7(9) . . . . ?
O12 W7 O61 Ge2 -138.4(9) . . . . ?
Na5 W7 O61 Ge2 -65.5(9) . . . . ?
O36 W7 O61 W19 56(2) . . . . ?
O19 W7 O61 W19 -88.3(6) . . . . ?
O5 W7 O61 W19 175.6(6) . . . . ?
O64 W7 O61 W19 2.0(5) . . . . ?
O12 W7 O61 W19 88.8(6) . . . . ?
Na5 W7 O61 W19 161.7(3) . . . . ?
O36 W7 O61 W8 -36(2) . . . . ?
O19 W7 O61 W8 179.2(5) . . . . ?
O5 W7 O61 W8 83.1(5) . . . . ?
O64 W7 O61 W8 -90.6(6) . . . . ?
O12 W7 O61 W8 -3.7(5) . . . . ?
Na5 W7 O61 W8 69.2(6) . . . . ?
O56 W19 O61 Ge2 45.1(9) . . . . ?
O54 W19 O61 Ge2 -42.2(9) . . . . ?
O66 W19 O61 Ge2 131.7(10) . . . . ?
O64 W19 O61 Ge2 -133.4(10) . . . . ?
Na3 W19 O61 Ge2 89.9(8) 4_566 . . . ?
O56 W19 O61 W7 176.4(6) . . . . ?
O54 W19 O61 W7 89.1(6) . . . . ?
O66 W19 O61 W7 -97.0(6) . . . . ?
O64 W19 O61 W7 -2.1(5) . . . . ?
Na3 W19 O61 W7 -138.8(4) 4_566 . . . ?
O56 W19 O61 W8 -89.4(6) . . . . ?
O54 W19 O61 W8 -176.7(6) . . . . ?
O66 W19 O61 W8 -2.8(5) . . . . ?
O64 W19 O61 W8 92.1(6) . . . . ?
Na3 W19 O61 W8 -44.7(4) 4_566 . . . ?
O6 W8 O61 Ge2 39.2(9) . . . . ?
O12 W8 O61 Ge2 136.2(10) . . . . ?
O76 W8 O61 Ge2 -47.3(8) . . . . ?
O66 W8 O61 Ge2 -130.6(10) . . . . ?
Na3 W8 O61 Ge2 -88.9(8) 4_566 . . . ?
O6 W8 O61 W7 -92.9(6) . . . . ?
O12 W8 O61 W7 4.1(5) . . . . ?
O76 W8 O61 W7 -179.4(5) . . . . ?
O66 W8 O61 W7 97.2(6) . . . . ?
Na3 W8 O61 W7 139.0(4) 4_566 . . . ?
O6 W8 O61 W19 172.6(6) . . . . ?
O12 W8 O61 W19 -90.5(6) . . . . ?
O76 W8 O61 W19 86.1(5) . . . . ?
O66 W8 O61 W19 2.7(5) . . . . ?
Na3 W8 O61 W19 44.5(4) 4_566 . . . ?
O65 W17 O63 W3 -118.0(13) . . . . ?
O55 W17 O63 W3 -11.4(13) . . . . ?
O57 W17 O63 W3 94.2(17) . . . . ?
O72 W17 O63 W3 150.3(13) . . . . ?
O60 W17 O63 W3 76.5(12) . . . . ?
Na1 W17 O63 W3 174.5(17) . . . . ?
O65 W17 O63 Na1 67.5(8) . . . . ?
O55 W17 O63 Na1 174.1(7) . . . . ?
O57 W17 O63 Na1 -80.3(14) . . . . ?
O72 W17 O63 Na1 -24.2(6) . . . . ?
O60 W17 O63 Na1 -98.0(7) . . . . ?
O40 W3 O63 W17 114.8(13) . . . . ?
O32 W3 O63 W17 10.6(13) . . . . ?
O75 W3 O63 W17 -92(2) . . . . ?
O58 W3 O63 W17 -146.7(13) . . . . ?
O69 W3 O63 W17 -76.5(12) . . . . ?
Na1 W3 O63 W17 -174.7(16) . . . . ?
Dy3 W3 O63 W17 -76.3(13) . . . . ?
O40 W3 O63 Na1 -70.5(8) . . . . ?
O32 W3 O63 Na1 -174.7(7) . . . . ?
O75 W3 O63 Na1 82(2) . . . . ?
O58 W3 O63 Na1 28.0(6) . . . . ?
O69 W3 O63 Na1 98.2(6) . . . . ?
Dy3 W3 O63 Na1 98.4(5) . . . . ?
OW7 Na1 O63 W17 -167.7(13) . . . . ?
OW6 Na1 O63 W17 -82.0(8) . . . . ?
O36 Na1 O63 W17 -21.1(12) 2_556 . . . ?
O73 Na1 O63 W17 87.8(7) . . . . ?
O58 Na1 O63 W17 152.6(8) . . . . ?
O72 Na1 O63 W17 21.2(6) . . . . ?
W20 Na1 O63 W17 54.8(5) . . . . ?
W3 Na1 O63 W17 176.6(10) . . . . ?
W18 Na1 O63 W17 123.2(6) . . . . ?
Na12 Na1 O63 W17 -109.4(8) . . . . ?
OW7 Na1 O63 W3 15.7(15) . . . . ?
OW6 Na1 O63 W3 101.4(8) . . . . ?
O36 Na1 O63 W3 162.3(8) 2_556 . . . ?
O73 Na1 O63 W3 -88.9(6) . . . . ?
O58 Na1 O63 W3 -24.0(5) . . . . ?
O72 Na1 O63 W3 -155.5(7) . . . . ?
W20 Na1 O63 W3 -121.9(5) . . . . ?
W17 Na1 O63 W3 -176.6(10) . . . . ?
W18 Na1 O63 W3 -53.5(4) . . . . ?
Na12 Na1 O63 W3 73.9(7) . . . . ?
O62 W19 O64 W7 177.5(9) . . . . ?
O56 W19 O64 W7 -2(2) . . . . ?
O54 W19 O64 W7 -80.4(9) . . . . ?
O66 W19 O64 W7 76.8(9) . . . . ?
O61 W19 O64 W7 2.7(7) . . . . ?
Na3 W19 O64 W7 78.0(10) 4_566 . . . ?
O36 W7 O64 W19 -169.0(9) . . . . ?
O19 W7 O64 W19 87.3(9) . . . . ?
O5 W7 O64 W19 -18(2) . . . . ?
O12 W7 O64 W19 -76.2(8) . . . . ?
O61 W7 O64 W19 -2.8(7) . . . . ?
Na5 W7 O64 W19 -144.6(7) . . . . ?
O62 W19 O66 W8 -167.9(9) . . . . ?
O56 W19 O66 W8 91.9(9) . . . . ?
O54 W19 O66 W8 20(2) . . . . ?
O64 W19 O66 W8 -68.4(9) . . . . ?
O61 W19 O66 W8 3.9(7) . . . . ?
Na3 W19 O66 W8 112.9(11) 4_566 . . . ?
O62 W19 O66 Na3 79.2(8) . . . 4_566 ?
O56 W19 O66 Na3 -20.9(6) . . . 4_566 ?
O54 W19 O66 Na3 -93.2(16) . . . 4_566 ?
O64 W19 O66 Na3 178.8(7) . . . 4_566 ?
O61 W19 O66 Na3 -109.0(7) . . . 4_566 ?
O50 W8 O66 W19 170.5(9) . . . . ?
O6 W8 O66 W19 -29(2) . . . . ?
O12 W8 O66 W19 69.8(9) . . . . ?
O76 W8 O66 W19 -91.7(9) . . . . ?
O61 W8 O66 W19 -3.9(7) . . . . ?
Na3 W8 O66 W19 -114.2(11) 4_566 . . . ?
O50 W8 O66 Na3 -75.3(8) . . . 4_566 ?
O6 W8 O66 Na3 85.0(15) . . . 4_566 ?
O12 W8 O66 Na3 -175.9(7) . . . 4_566 ?
O76 W8 O66 Na3 22.6(6) . . . 4_566 ?
O61 W8 O66 Na3 110.4(7) . . . 4_566 ?
O59 W16 O67 W5 -129(2) . . . . ?
O57 W16 O67 W5 134(2) . . . . ?
O53 W16 O67 W5 44(3) . . . . ?
O76 W16 O67 W5 -28(2) . . . . ?
O60 W16 O67 W5 61(2) . . . . ?
Na3 W16 O67 W5 -30(3) 4_566 . . . ?
O45 W5 O67 W16 120(2) . . . . ?
O24 W5 O67 W16 -140(2) . . . . ?
O7 W5 O67 W16 -29(3) . . . . ?
O6 W5 O67 W16 27(2) . . . . ?
O68 W5 O67 W16 -60(2) . . . . ?
Dy1 W5 O67 W16 -105(2) . . . . ?
O69 Ge2 O68 W5 -178.7(7) . . . . ?
O60 Ge2 O68 W5 -56.5(9) . . . . ?
O61 Ge2 O68 W5 58.4(9) . . . . ?
O69 Ge2 O68 W1 60.9(9) . . . . ?
O60 Ge2 O68 W1 -176.8(7) . . . . ?
O61 Ge2 O68 W1 -61.9(9) . . . . ?
O69 Ge2 O68 Dy1 -56.8(9) . . . . ?
O60 Ge2 O68 Dy1 65.4(9) . . . . ?
O61 Ge2 O68 Dy1 -179.6(7) . . . . ?
O24 W5 O68 Ge2 132.7(9) . . . . ?
O7 W5 O68 Ge2 -127.5(9) . . . . ?
O67 W5 O68 Ge2 38.9(8) . . . . ?
O6 W5 O68 Ge2 -41.4(8) . . . . ?
Dy1 W5 O68 Ge2 134.6(10) . . . . ?
O24 W5 O68 W1 -95.8(6) . . . . ?
O7 W5 O68 W1 4.0(5) . . . . ?
O67 W5 O68 W1 170.3(6) . . . . ?
O6 W5 O68 W1 90.0(5) . . . . ?
Dy1 W5 O68 W1 -94.0(5) . . . . ?
O24 W5 O68 Dy1 -1.8(5) . . . . ?
O7 W5 O68 Dy1 97.9(5) . . . . ?
O67 W5 O68 Dy1 -95.7(6) . . . . ?
O6 W5 O68 Dy1 -176.0(5) . . . . ?
O51 W1 O68 Ge2 122(2) . . . . ?
O17 W1 O68 Ge2 -40.1(8) . . . . ?
O39 W1 O68 Ge2 -138.4(9) . . . . ?
O7 W1 O68 Ge2 130.4(9) . . . . ?
O5 W1 O68 Ge2 47.3(8) . . . . ?
Na5 W1 O68 Ge2 64.9(9) . . . . ?
Dy1 W1 O68 Ge2 -132.0(9) . . . . ?
O51 W1 O68 W5 -13(3) . . . . ?
O17 W1 O68 W5 -174.2(6) . . . . ?
O39 W1 O68 W5 87.5(6) . . . . ?
O7 W1 O68 W5 -3.8(5) . . . . ?
O5 W1 O68 W5 -86.8(5) . . . . ?
Na5 W1 O68 W5 -69.2(6) . . . . ?
Dy1 W1 O68 W5 93.8(5) . . . . ?
O51 W1 O68 Dy1 -106(2) . . . . ?
O17 W1 O68 Dy1 91.9(5) . . . . ?
O39 W1 O68 Dy1 -6.4(5) . . . . ?
O7 W1 O68 Dy1 -97.6(5) . . . . ?
O5 W1 O68 Dy1 179.3(5) . . . . ?
Na5 W1 O68 Dy1 -163.1(3) . . . . ?
O32 Dy1 O68 Ge2 30.2(8) . . . . ?
O8 Dy1 O68 Ge2 96.2(9) . . . . ?
O39 Dy1 O68 Ge2 135.2(9) . . . . ?
O24 Dy1 O68 Ge2 -133.7(9) . . . . ?
O55 Dy1 O68 Ge2 -45.6(8) . . . . ?
OW10 Dy1 O68 Ge2 -84.7(12) . . . . ?
OW22 Dy1 O68 Ge2 175.4(7) . . . . ?
W5 Dy1 O68 Ge2 -135.2(10) . . . . ?
W1 Dy1 O68 Ge2 129.9(10) . . . . ?
Dy2 Dy1 O68 Ge2 127.5(7) . . . . ?
O32 Dy1 O68 W5 165.5(5) . . . . ?
O8 Dy1 O68 W5 -128.6(5) . . . . ?
O39 Dy1 O68 W5 -89.5(5) . . . . ?
O24 Dy1 O68 W5 1.5(4) . . . . ?
O55 Dy1 O68 W5 89.6(5) . . . . ?
OW10 Dy1 O68 W5 50.5(11) . . . . ?
OW22 Dy1 O68 W5 -49.4(6) . . . . ?
W1 Dy1 O68 W5 -94.9(5) . . . . ?
Dy2 Dy1 O68 W5 -97.2(3) . . . . ?
O32 Dy1 O68 W1 -99.6(5) . . . . ?
O8 Dy1 O68 W1 -33.7(7) . . . . ?
O39 Dy1 O68 W1 5.4(5) . . . . ?
O24 Dy1 O68 W1 96.4(5) . . . . ?
O55 Dy1 O68 W1 -175.5(6) . . . . ?
OW10 Dy1 O68 W1 145.4(8) . . . . ?
OW22 Dy1 O68 W1 45.5(6) . . . . ?
W5 Dy1 O68 W1 94.9(5) . . . . ?
Dy2 Dy1 O68 W1 -2.3(4) . . . . ?
O60 Ge2 O69 W18 60.0(10) . . . . ?
O68 Ge2 O69 W18 -177.9(7) . . . . ?
O61 Ge2 O69 W18 -55.7(10) . . . . ?
O60 Ge2 O69 W3 -60.9(9) . . . . ?
O68 Ge2 O69 W3 61.2(9) . . . . ?
O61 Ge2 O69 W3 -176.6(7) . . . . ?
O60 Ge2 O69 Dy3 -178.2(7) . . . . ?
O68 Ge2 O69 Dy3 -56.1(9) . . . . ?
O61 Ge2 O69 Dy3 66.1(9) . . . . ?
O70 W18 O69 Ge2 133.2(9) . . . . ?
O58 W18 O69 Ge2 -127.9(10) . . . . ?
O54 W18 O69 Ge2 38.5(9) . . . . ?
O73 W18 O69 Ge2 -42.5(9) . . . . ?
Dy3 W18 O69 Ge2 134.8(10) . . . . ?
Na1 W18 O69 Ge2 -86.5(8) . . . . ?
O70 W18 O69 W3 -94.9(6) . . . . ?
O58 W18 O69 W3 4.0(5) . . . . ?
O54 W18 O69 W3 170.4(6) . . . . ?
O73 W18 O69 W3 89.4(6) . . . . ?
Dy3 W18 O69 W3 -93.4(5) . . . . ?
Na1 W18 O69 W3 45.4(4) . . . . ?
O70 W18 O69 Dy3 -1.5(5) . . . . ?
O58 W18 O69 Dy3 97.4(6) . . . . ?
O54 W18 O69 Dy3 -96.2(5) . . . . ?
O73 W18 O69 Dy3 -177.2(5) . . . . ?
Na1 W18 O69 Dy3 138.8(3) . . . . ?
O40 W3 O69 Ge2 121(3) . . . . ?
O32 W3 O69 Ge2 -39.2(8) . . . . ?
O75 W3 O69 Ge2 -137.0(8) . . . . ?
O63 W3 O69 Ge2 47.7(8) . . . . ?
O58 W3 O69 Ge2 130.8(9) . . . . ?
Na1 W3 O69 Ge2 88.3(7) . . . . ?
Dy3 W3 O69 Ge2 -132.0(9) . . . . ?
O40 W3 O69 W18 -13(4) . . . . ?
O32 W3 O69 W18 -173.7(6) . . . . ?
O75 W3 O69 W18 88.5(6) . . . . ?
O63 W3 O69 W18 -86.8(5) . . . . ?
O58 W3 O69 W18 -3.7(5) . . . . ?
Na1 W3 O69 W18 -46.2(4) . . . . ?
Dy3 W3 O69 W18 93.5(5) . . . . ?
O40 W3 O69 Dy3 -107(3) . . . . ?
O32 W3 O69 Dy3 92.8(6) . . . . ?
O75 W3 O69 Dy3 -4.9(5) . . . . ?
O63 W3 O69 Dy3 179.8(5) . . . . ?
O58 W3 O69 Dy3 -97.2(5) . . . . ?
Na1 W3 O69 Dy3 -139.7(3) . . . . ?
O17 Dy3 O69 Ge2 30.2(8) . . . . ?
O75 Dy3 O69 Ge2 134.0(9) . . . . ?
O19 Dy3 O69 Ge2 -46.1(8) . . . . ?
O70 Dy3 O69 Ge2 -133.9(9) . . . . ?
OW28 Dy3 O69 Ge2 -67.7(13) . . . . ?
O13 Dy3 O69 Ge2 91.0(9) . . . . ?
OW27 Dy3 O69 Ge2 174.5(7) . . . . ?
W18 Dy3 O69 Ge2 -135.2(10) . . . . ?
W3 Dy3 O69 Ge2 129.7(10) . . . . ?
Dy4 Dy3 O69 Ge2 123.7(7) . . . . ?
O17 Dy3 O69 W18 165.4(5) . . . . ?
O75 Dy3 O69 W18 -90.8(5) . . . . ?
O19 Dy3 O69 W18 89.1(5) . . . . ?
O70 Dy3 O69 W18 1.3(4) . . . . ?
OW28 Dy3 O69 W18 67.5(12) . . . . ?
O13 Dy3 O69 W18 -133.8(5) . . . . ?
OW27 Dy3 O69 W18 -50.3(7) . . . . ?
W3 Dy3 O69 W18 -95.1(5) . . . . ?
Dy4 Dy3 O69 W18 -101.1(3) . . . . ?
O17 Dy3 O69 W3 -99.5(5) . . . . ?
O75 Dy3 O69 W3 4.3(4) . . . . ?
O19 Dy3 O69 W3 -175.8(5) . . . . ?
O70 Dy3 O69 W3 96.3(5) . . . . ?
OW28 Dy3 O69 W3 162.6(9) . . . . ?
O13 Dy3 O69 W3 -38.7(7) . . . . ?
OW27 Dy3 O69 W3 44.7(7) . . . . ?
W18 Dy3 O69 W3 95.1(5) . . . . ?
Dy4 Dy3 O69 W3 -6.1(4) . . . . ?
O71 W18 O70 Dy3 -171.8(8) . . . . ?
O58 W18 O70 Dy3 -70.8(8) . . . . ?
O54 W18 O70 Dy3 85.6(8) . . . . ?
O73 W18 O70 Dy3 21(3) . . . . ?
O69 W18 O70 Dy3 1.9(7) . . . . ?
Na1 W18 O70 Dy3 -77.5(10) . . . . ?
O71 W18 O70 Na7 14.5(9) . . . 4_666 ?
O58 W18 O70 Na7 115.5(8) . . . 4_666 ?
O54 W18 O70 Na7 -88.2(8) . . . 4_666 ?
O73 W18 O70 Na7 -153(2) . . . 4_666 ?
O69 W18 O70 Na7 -171.8(8) . . . 4_666 ?
Dy3 W18 O70 Na7 -173.8(12) . . . 4_666 ?
Na1 W18 O70 Na7 108.8(7) . . . 4_666 ?
O17 Dy3 O70 W18 -26.9(13) . . . . ?
O75 Dy3 O70 W18 66.5(8) . . . . ?
O19 Dy3 O70 W18 -80.6(8) . . . . ?
OW28 Dy3 O70 W18 -152.4(8) . . . . ?
O13 Dy3 O70 W18 121.1(8) . . . . ?
OW27 Dy3 O70 W18 136.4(9) . . . . ?
O69 Dy3 O70 W18 -1.8(7) . . . . ?
W3 Dy3 O70 W18 39.9(7) . . . . ?
Dy4 Dy3 O70 W18 96.9(7) . . . . ?
O17 Dy3 O70 Na7 145.8(8) . . . 4_666 ?
O75 Dy3 O70 Na7 -120.8(9) . . . 4_666 ?
O19 Dy3 O70 Na7 92.1(9) . . . 4_666 ?
OW28 Dy3 O70 Na7 20.2(10) . . . 4_666 ?
O13 Dy3 O70 Na7 -66.2(11) . . . 4_666 ?
OW27 Dy3 O70 Na7 -51.0(9) . . . 4_666 ?
O69 Dy3 O70 Na7 170.8(10) . . . 4_666 ?
W18 Dy3 O70 Na7 172.7(15) . . . 4_666 ?
W3 Dy3 O70 Na7 -147.4(9) . . . 4_666 ?
Dy4 Dy3 O70 Na7 -90.4(8) . . . 4_666 ?
O74 W20 O72 W17 -175.1(9) . . . . ?
O73 W20 O72 W17 81.2(9) . . . . ?
O56 W20 O72 W17 -5(2) . . . . ?
O53 W20 O72 W17 -75.2(9) . . . . ?
O60 W20 O72 W17 -3.0(7) . . . . ?
Na1 W20 O72 W17 103.2(9) . . . . ?
Na3 W20 O72 W17 -77.2(10) 4_566 . . . ?
O74 W20 O72 Na1 81.7(7) . . . . ?
O73 W20 O72 Na1 -22.0(6) . . . . ?
O56 W20 O72 Na1 -107.8(16) . . . . ?
O53 W20 O72 Na1 -178.5(6) . . . . ?
O60 W20 O72 Na1 -106.2(6) . . . . ?
Na3 W20 O72 Na1 179.6(3) 4_566 . . . ?
O65 W17 O72 W20 176.3(9) . . . . ?
O55 W17 O72 W20 10(3) . . . . ?
O63 W17 O72 W20 -81.9(9) . . . . ?
O57 W17 O72 W20 76.6(9) . . . . ?
O60 W17 O72 W20 3.1(8) . . . . ?
Na1 W17 O72 W20 -103.0(10) . . . . ?
O65 W17 O72 Na1 -80.7(7) . . . . ?
O55 W17 O72 Na1 113(2) . . . . ?
O63 W17 O72 Na1 21.1(6) . . . . ?
O57 W17 O72 Na1 179.6(6) . . . . ?
O60 W17 O72 Na1 106.1(6) . . . . ?
OW7 Na1 O72 W20 -52(3) . . . . ?
OW6 Na1 O72 W20 176.9(7) . . . . ?
O63 Na1 O72 W20 103.6(7) . . . . ?
O36 Na1 O72 W20 -101.9(6) 2_556 . . . ?
O73 Na1 O72 W20 17.4(5) . . . . ?
O58 Na1 O72 W20 58.8(7) . . . . ?
W17 Na1 O72 W20 121.6(8) . . . . ?
W3 Na1 O72 W20 90.4(5) . . . . ?
W18 Na1 O72 W20 33.9(5) . . . . ?
Na12 Na1 O72 W20 150.4(6) . . . . ?
OW7 Na1 O72 W17 -174(3) . . . . ?
OW6 Na1 O72 W17 55.3(8) . . . . ?
O63 Na1 O72 W17 -18.0(5) . . . . ?
O36 Na1 O72 W17 136.5(6) 2_556 . . . ?
O73 Na1 O72 W17 -104.2(6) . . . . ?
O58 Na1 O72 W17 -62.8(7) . . . . ?
W20 Na1 O72 W17 -121.6(8) . . . . ?
W3 Na1 O72 W17 -31.2(5) . . . . ?
W18 Na1 O72 W17 -87.7(5) . . . . ?
Na12 Na1 O72 W17 28.8(7) . . . . ?
O74 W20 O73 W18 128.5(19) . . . . ?
O72 W20 O73 W18 -128.0(19) . . . . ?
O56 W20 O73 W18 29.6(19) . . . . ?
O53 W20 O73 W18 -34(3) . . . . ?
O60 W20 O73 W18 -54.7(19) . . . . ?
Na1 W20 O73 W18 -151(2) . . . . ?
Na3 W20 O73 W18 31(2) 4_566 . . . ?
O74 W20 O73 Na1 -80.9(7) . . . . ?
O72 W20 O73 Na1 22.7(6) . . . . ?
O56 W20 O73 Na1 -179.8(6) . . . . ?
O53 W20 O73 Na1 116.4(14) . . . . ?
O60 W20 O73 Na1 96.0(6) . . . . ?
Na3 W20 O73 Na1 -178.0(3) 4_566 . . . ?
O71 W18 O73 W20 -130(2) . . . . ?
O70 W18 O73 W20 38(4) . . . . ?
O58 W18 O73 W20 131(2) . . . . ?
O54 W18 O73 W20 -28.4(19) . . . . ?
O69 W18 O73 W20 56.6(19) . . . . ?
Dy3 W18 O73 W20 54(2) . . . . ?
Na1 W18 O73 W20 150(2) . . . . ?
O71 W18 O73 Na1 79.8(7) . . . . ?
O70 W18 O73 Na1 -112(2) . . . . ?
O58 W18 O73 Na1 -19.7(6) . . . . ?
O54 W18 O73 Na1 -178.9(7) . . . . ?
O69 W18 O73 Na1 -93.9(6) . . . . ?
Dy3 W18 O73 Na1 -96.7(6) . . . . ?
OW7 Na1 O73 W20 145.7(11) . . . . ?
OW6 Na1 O73 W20 -62.8(17) . . . . ?
O63 Na1 O73 W20 -83.5(7) . . . . ?
O36 Na1 O73 W20 54.8(8) 2_556 . . . ?
O58 Na1 O73 W20 -151.8(8) . . . . ?
O72 Na1 O73 W20 -18.1(5) . . . . ?
W17 Na1 O73 W20 -53.1(5) . . . . ?
W3 Na1 O73 W20 -118.1(6) . . . . ?
W18 Na1 O73 W20 -167.5(10) . . . . ?
Na12 Na1 O73 W20 -106.3(10) . . . . ?
OW7 Na1 O73 W18 -46.7(11) . . . . ?
OW6 Na1 O73 W18 104.7(16) . . . . ?
O63 Na1 O73 W18 84.1(6) . . . . ?
O36 Na1 O73 W18 -137.6(6) 2_556 . . . ?
O58 Na1 O73 W18 15.7(5) . . . . ?
O72 Na1 O73 W18 149.5(7) . . . . ?
W20 Na1 O73 W18 167.5(10) . . . . ?
W17 Na1 O73 W18 114.4(5) . . . . ?
W3 Na1 O73 W18 49.4(5) . . . . ?
Na12 Na1 O73 W18 61.2(11) . . . . ?
O40 W3 O75 Dy3 174.6(8) . . . . ?
O32 W3 O75 Dy3 -79.0(8) . . . . ?
O63 W3 O75 Dy3 22(2) . . . . ?
O58 W3 O75 Dy3 75.8(7) . . . . ?
O69 W3 O75 Dy3 6.4(6) . . . . ?
Na1 W3 O75 Dy3 87.0(8) . . . . ?
O40 W3 O75 Dy4 -35.3(11) . . . . ?
O32 W3 O75 Dy4 71.1(10) . . . . ?
O63 W3 O75 Dy4 172.3(14) . . . . ?
O58 W3 O75 Dy4 -134.1(9) . . . . ?
O69 W3 O75 Dy4 156.5(10) . . . . ?
Na1 W3 O75 Dy4 -122.9(7) . . . . ?
Dy3 W3 O75 Dy4 150.1(14) . . . . ?
O17 Dy3 O75 W3 67.3(8) . . . . ?
O19 Dy3 O75 W3 -6.3(12) . . . . ?
O70 Dy3 O75 W3 -73.2(7) . . . . ?
OW28 Dy3 O75 W3 -167.8(8) . . . . ?
O13 Dy3 O75 W3 140.5(8) . . . . ?
OW27 Dy3 O75 W3 -151.1(8) . . . . ?
O69 Dy3 O75 W3 -6.1(6) . . . . ?
W18 Dy3 O75 W3 -48.3(6) . . . . ?
Dy4 Dy3 O75 W3 157.7(11) . . . . ?
O17 Dy3 O75 Dy4 -90.4(6) . . . . ?
O19 Dy3 O75 Dy4 -164.0(6) . . . . ?
O70 Dy3 O75 Dy4 129.1(6) . . . . ?
OW28 Dy3 O75 Dy4 34.5(11) . . . . ?
O13 Dy3 O75 Dy4 -17.3(5) . . . . ?
OW27 Dy3 O75 Dy4 51.2(5) . . . . ?
O69 Dy3 O75 Dy4 -163.8(6) . . . . ?
W18 Dy3 O75 Dy4 154.0(5) . . . . ?
W3 Dy3 O75 Dy4 -157.7(11) . . . . ?
O10 Dy4 O75 W3 -33.3(9) . . . . ?
O13 Dy4 O75 W3 -135.4(10) . . . . ?
O15 Dy4 O75 W3 160.3(8) . . . . ?
O26 Dy4 O75 W3 22.5(13) . . . . ?
OW11 Dy4 O75 W3 83.0(10) . . . . ?
O27 Dy4 O75 W3 -96.9(10) . . . . ?
OW27 Dy4 O75 W3 158.1(11) . . . . ?
W9 Dy4 O75 W3 -158.5(4) . . . . ?
W2 Dy4 O75 W3 -119.4(8) . . . . ?
Dy3 Dy4 O75 W3 -153.4(13) . . . . ?
O10 Dy4 O75 Dy3 120.1(6) . . . . ?
O13 Dy4 O75 Dy3 18.0(5) . . . . ?
O15 Dy4 O75 Dy3 -46.4(9) . . . . ?
O26 Dy4 O75 Dy3 175.8(5) . . . . ?
OW11 Dy4 O75 Dy3 -123.7(7) . . . . ?
O27 Dy4 O75 Dy3 56.5(8) . . . . ?
OW27 Dy4 O75 Dy3 -48.5(5) . . . . ?
W9 Dy4 O75 Dy3 -5.1(9) . . . . ?
W2 Dy4 O75 Dy3 34.0(5) . . . . ?
O59 W16 O76 W8 126.1(15) . . . . ?
O67 W16 O76 W8 25.3(15) . . . . ?
O57 W16 O76 W8 -62(3) . . . . ?
O53 W16 O76 W8 -134.6(15) . . . . ?
O60 W16 O76 W8 -59.0(15) . . . . ?
Na3 W16 O76 W8 -156.5(19) 4_566 . . . ?
O59 W16 O76 Na3 -77.4(8) . . . 4_566 ?
O67 W16 O76 Na3 -178.2(7) . . . 4_566 ?
O57 W16 O76 Na3 94.6(18) . . . 4_566 ?
O53 W16 O76 Na3 22.0(6) . . . 4_566 ?
O60 W16 O76 Na3 97.6(6) . . . 4_566 ?
O50 W8 O76 W16 -128.5(15) . . . . ?
O6 W8 O76 W16 -26.5(15) . . . . ?
O12 W8 O76 W16 69(2) . . . . ?
O66 W8 O76 W16 132.2(15) . . . . ?
O61 W8 O76 W16 59.3(14) . . . . ?
Na3 W8 O76 W16 156.3(19) 4_566 . . . ?
O50 W8 O76 Na3 75.2(8) . . . 4_566 ?
O6 W8 O76 Na3 177.2(7) . . . 4_566 ?
O12 W8 O76 Na3 -87.5(17) . . . 4_566 ?
O66 W8 O76 Na3 -24.1(7) . . . 4_566 ?
O61 W8 O76 Na3 -97.0(6) . . . 4_566 ?
O44 Na4 OW1 Na11 176.5(11) . . . . ?
OW2 Na4 OW1 Na11 3.3(12) . . . . ?
OW21 Na4 OW1 Na11 90.7(12) . . . . ?
O31 Na4 OW1 Na11 -94.8(11) 2_545 . . . ?
Na10 Na4 OW1 Na11 172.2(12) 3_556 . . . ?
O44 Na4 OW1 Na9 -28.4(13) . . . . ?
OW2 Na4 OW1 Na9 158.4(13) . . . . ?
OW21 Na4 OW1 Na9 -114.2(12) . . . . ?
O31 Na4 OW1 Na9 60.3(12) 2_545 . . . ?
Na11 Na4 OW1 Na9 155.1(18) . . . . ?
Na10 Na4 OW1 Na9 -33(2) 3_556 . . . ?
OW30 Na11 OW1 Na4 165.7(18) . . . . ?
OW19 Na11 OW1 Na4 -26(6) 3_656 . . . ?
OW15 Na11 OW1 Na4 78.5(15) 3_556 . . . ?
OW2 Na11 OW1 Na4 -3.1(12) . . . . ?
OW4 Na11 OW1 Na4 -104.2(11) . . . . ?
OW30 Na11 OW1 Na9 20(3) . . . . ?
OW19 Na11 OW1 Na9 -171(5) 3_656 . . . ?
OW15 Na11 OW1 Na9 -67(2) 3_556 . . . ?
OW2 Na11 OW1 Na9 -148.3(17) . . . . ?
OW4 Na11 OW1 Na9 110.6(19) . . . . ?
Na4 Na11 OW1 Na9 -145(2) . . . . ?
O48 Na9 OW1 Na4 -153.3(12) 3_656 . . . ?
O9 Na9 OW1 Na4 73.4(16) . . . . ?
O23 Na9 OW1 Na4 22.3(14) . . . . ?
O3 Na9 OW1 Na4 117.0(11) . . . . ?
O21 Na9 OW1 Na4 67.3(12) . . . . ?
W13 Na9 OW1 Na4 37.7(17) . . . . ?
O48 Na9 OW1 Na11 -14(2) 3_656 . . . ?
O9 Na9 OW1 Na11 -147.1(18) . . . . ?
O23 Na9 OW1 Na11 161.8(18) . . . . ?
O3 Na9 OW1 Na11 -103(2) . . . . ?
O21 Na9 OW1 Na11 -153(2) . . . . ?
W13 Na9 OW1 Na11 177.2(16) . . . . ?
OW3 Na4 OW2 Na11 167.7(11) . . . . ?
OW1 Na4 OW2 Na11 -3.1(12) . . . . ?
OW21 Na4 OW2 Na11 -98.2(11) . . . . ?
O31 Na4 OW2 Na11 86.3(11) 2_545 . . . ?
Na10 Na4 OW2 Na11 -174.9(10) 3_556 . . . ?
OW30 Na11 OW2 Na4 -93(10) . . . . ?
OW19 Na11 OW2 Na4 175.6(15) 3_656 . . . ?
OW1 Na11 OW2 Na4 3.0(11) . . . . ?
OW15 Na11 OW2 Na4 -80.3(13) 3_556 . . . ?
OW4 Na11 OW2 Na4 87.5(11) . . . . ?
O44 Na4 OW3 Na10 -13.7(8) . . . 3_556 ?
OW2 Na4 OW3 Na10 158.4(9) . . . 3_556 ?
OW21 Na4 OW3 Na10 71.2(9) . . . 3_556 ?
O31 Na4 OW3 Na10 -103.1(8) 2_545 . . 3_556 ?
Na11 Na4 OW3 Na10 170.7(10) . . . 3_556 ?
OW5 Na5 OW4 Na11 54.7(16) . . . . ?
O51 Na5 OW4 Na11 -104.7(14) . . . . ?
O45 Na5 OW4 Na11 -26.4(15) 3_556 . . . ?
O5 Na5 OW4 Na11 -164.7(12) . . . . ?
W1 Na5 OW4 Na11 -129.8(13) . . . . ?
W7 Na5 OW4 Na11 166.9(13) . . . . ?
OW30 Na11 OW4 Na5 -149.5(18) . . . . ?
OW19 Na11 OW4 Na5 -47.2(19) 3_656 . . . ?
OW1 Na11 OW4 Na5 114.4(15) . . . . ?
OW15 Na11 OW4 Na5 127(9) 3_556 . . . ?
OW2 Na11 OW4 Na5 30.3(18) . . . . ?
Na4 Na11 OW4 Na5 73.7(14) . . . . ?
OW17 Na12 OW6 Na1 105.9(18) . . . . ?
OW69 Na12 OW6 Na1 -31(10) . . . . ?
OW29 Na12 OW6 Na1 -83.1(17) . . . . ?
O40 Na12 OW6 Na1 15.2(17) . . . . ?
OW68 Na12 OW6 Na1 -173.1(16) . . . . ?
OW7 Na1 OW6 Na12 73.1(16) . . . . ?
O63 Na1 OW6 Na12 -60.1(14) . . . . ?
O36 Na1 OW6 Na12 154.3(15) 2_556 . . . ?
O73 Na1 OW6 Na12 -80(2) . . . . ?
O58 Na1 OW6 Na12 -6.7(17) . . . . ?
O72 Na1 OW6 Na12 -119.1(14) . . . . ?
W20 Na1 OW6 Na12 -116.9(14) . . . . ?
W17 Na1 OW6 Na12 -90.1(14) . . . . ?
W3 Na1 OW6 Na12 -27.4(14) . . . . ?
W18 Na1 OW6 Na12 -18(2) . . . . ?
O32 Dy1 OW10 Na7 87.4(10) . . . . ?
O8 Dy1 OW10 Na7 12.2(9) . . . . ?
O39 Dy1 OW10 Na7 -44.5(14) . . . . ?
O24 Dy1 OW10 Na7 -122.9(10) . . . . ?
O55 Dy1 OW10 Na7 153.3(11) . . . . ?
O68 Dy1 OW10 Na7 -167.1(7) . . . . ?
OW22 Dy1 OW10 Na7 -55.2(9) . . . . ?
W5 Dy1 OW10 Na7 -133.7(8) . . . . ?
W1 Dy1 OW10 Na7 -72.2(17) . . . . ?
Dy2 Dy1 OW10 Na7 -18.6(10) . . . . ?
O29 Na7 OW10 Dy1 -24.2(12) . . . . ?
O70 Na7 OW10 Dy1 112.9(10) 4_565 . . . ?
Na13 Na7 OW10 Dy1 -56.2(13) . . . . ?
O10 Dy4 OW11 Na8 80.8(11) . . . . ?
O13 Dy4 OW11 Na8 -50.4(14) . . . . ?
O15 Dy4 OW11 Na8 -130.7(11) . . . . ?
O26 Dy4 OW11 Na8 146.3(12) . . . . ?
O75 Dy4 OW11 Na8 7.0(10) . . . . ?
O27 Dy4 OW11 Na8 -173.2(9) . . . . ?
OW27 Dy4 OW11 Na8 -59.8(10) . . . . ?
W9 Dy4 OW11 Na8 -140.9(9) . . . . ?
W2 Dy4 OW11 Na8 -78.9(16) . . . . ?
Dy3 Dy4 OW11 Na8 -24.4(11) . . . . ?
O58 Na8 OW11 Dy4 -15.6(13) . . . . ?
O18 Na8 OW11 Dy4 121.6(10) 4_666 . . . ?
OW24 Na10 OW12 Na3 -173.4(14) . . . 4_566 ?
OW3 Na10 OW12 Na3 -41.0(12) 3_556 . . 4_566 ?
O50 Na10 OW12 Na3 33.9(12) . . . 4_566 ?
OW9 Na10 OW12 Na3 107.4(13) . . . 4_566 ?
O44 Na10 OW12 Na3 -94.9(19) 3_556 . . 4_566 ?
Na4 Na10 OW12 Na3 -49.9(14) 3_556 . . 4_566 ?
O34 Dy2 OW22 Dy1 42.9(9) . . . . ?
O8 Dy2 OW22 Dy1 -37.5(4) . . . . ?
O18 Dy2 OW22 Dy1 -125.3(5) . . . . ?
O37 Dy2 OW22 Dy1 172.8(5) . . . . ?
O39 Dy2 OW22 Dy1 42.9(4) . . . . ?
OW25 Dy2 OW22 Dy1 132.3(6) . . . . ?
O1 Dy2 OW22 Dy1 -78.0(5) . . . . ?
W6 Dy2 OW22 Dy1 -107.5(3) . . . . ?
W4 Dy2 OW22 Dy1 -50.1(3) . . . . ?
O32 Dy1 OW22 Dy2 17.8(10) . . . . ?
O8 Dy1 OW22 Dy2 38.9(4) . . . . ?
O39 Dy1 OW22 Dy2 -46.5(5) . . . . ?
O24 Dy1 OW22 Dy2 -139.7(6) . . . . ?
O55 Dy1 OW22 Dy2 170.0(6) . . . . ?
OW10 Dy1 OW22 Dy2 124.9(6) . . . . ?
O68 Dy1 OW22 Dy2 -89.3(5) . . . . ?
W5 Dy1 OW22 Dy2 -119.0(3) . . . . ?
W1 Dy1 OW22 Dy2 -61.3(3) . . . . ?
O34 Dy2 OW25 Na6 99.7(9) . . . . ?
O8 Dy2 OW25 Na6 -24.3(13) . . . . ?
O18 Dy2 OW25 Na6 -113.2(9) . . . . ?
O37 Dy2 OW25 Na6 167.7(10) . . . . ?
O39 Dy2 OW25 Na6 25.8(8) . . . . ?
OW22 Dy2 OW25 Na6 -40.1(8) . . . . ?
O1 Dy2 OW25 Na6 -171.0(7) . . . . ?
W6 Dy2 OW25 Na6 -126.7(7) . . . . ?
W4 Dy2 OW25 Na6 -51(2) . . . . ?
Dy1 Dy2 OW25 Na6 -2.6(9) . . . . ?
Na5 Na6 OW25 Dy2 78(2) 3_556 . . . ?
O7 Na6 OW25 Dy2 -38.0(11) . . . . ?
O5 Na6 OW25 Dy2 168.4(8) 3_556 . . . ?
O17 Dy3 OW27 Dy4 36.2(9) . . . . ?
O75 Dy3 OW27 Dy4 -39.6(4) . . . . ?
O19 Dy3 OW27 Dy4 170.5(5) . . . . ?
O70 Dy3 OW27 Dy4 -127.1(5) . . . . ?
OW28 Dy3 OW27 Dy4 129.7(6) . . . . ?
O13 Dy3 OW27 Dy4 41.9(4) . . . . ?
O69 Dy3 OW27 Dy4 -79.6(5) . . . . ?
W18 Dy3 OW27 Dy4 -109.4(3) . . . . ?
W3 Dy3 OW27 Dy4 -52.3(3) . . . . ?
O10 Dy4 OW27 Dy3 21.5(9) . . . . ?
O13 Dy4 OW27 Dy3 -45.3(4) . . . . ?
O15 Dy4 OW27 Dy3 -138.2(6) . . . . ?
O26 Dy4 OW27 Dy3 168.5(6) . . . . ?
O75 Dy4 OW27 Dy3 40.2(4) . . . . ?
OW11 Dy4 OW27 Dy3 127.2(6) . . . . ?
O27 Dy4 OW27 Dy3 -86.3(5) . . . . ?
W9 Dy4 OW27 Dy3 -117.4(3) . . . . ?
W2 Dy4 OW27 Dy3 -59.9(3) . . . . ?
